data_4114353
loop_
_publ_author_name
'Angel Ugrinov'
'Slavi C. Sevov'

_publ_section_title
;
 Derivatization of Deltahedral Zintl Ions by Nucleophilic Addition:
 [Ph-Ge9-SbPh2]2-and [Ph2Sb-Ge9-Ge9-SbPh2]4-
;
_journal_name_full 'Journal of the American Chemical Society'
_journal_page_first 14059
_journal_page_last 14064
_journal_paper_doi 10.1021/ja037007b
_journal_volume 125
_journal_year 2003
_chemical_formula_sum 'C101 H184 Ge18 K4 N13 O24 Sb2'
_chemical_formula_weight 3671.13
_chemical_name_systematic
; 
(K-crypt)4[Ph2Sb-Ge9-Ge9-SbPh2].2.5en
;
_space_group_IT_number 2
_symmetry_cell_setting triclinic
_symmetry_space_group_name_Hall '-P 1'
_symmetry_space_group_name_H-M 'P -1'
_atom_sites_solution_hydrogens geom
_atom_sites_solution_primary direct
_atom_sites_solution_secondary difmap
_audit_creation_method SHELXL-97
_cell_angle_alpha 80.472(7)
_cell_angle_beta 82.169(6)
_cell_angle_gamma 84.332(8)
_cell_formula_units_Z 4
_cell_length_a 14.333(5)
_cell_length_b 26.108(8)
_cell_length_c 38.643(14)
_cell_measurement_temperature 100(2)
_cell_volume 14085(8)
_computing_cell_refinement 'Bruker SMART'
_computing_data_collection 'Bruker SMART'
_computing_data_reduction 'Bruker SHELXTL-V5.1'
_computing_molecular_graphics 'Bruker SHELXTL-V5.1'
_computing_publication_material 'Bruker SHELXTL-V5.1'
_computing_structure_refinement 'Bruker SHELXTL-V5.1'
_computing_structure_solution 'Bruker SHELXTL-V5.1'
_diffrn_ambient_temperature 100(2)
_diffrn_measured_fraction_theta_full 0.999
_diffrn_measured_fraction_theta_max 0.999
_diffrn_measurement_device_type 'CCD area detector'
_diffrn_measurement_method 'phi and omega scans'
_diffrn_radiation_monochromator graphite
_diffrn_radiation_source 'fine-focus sealed tube'
_diffrn_radiation_type MoK\a
_diffrn_radiation_wavelength 0.71073
_diffrn_reflns_av_R_equivalents 0.1148
_diffrn_reflns_av_sigmaI/netI 0.1860
_diffrn_reflns_limit_h_max 17
_diffrn_reflns_limit_h_min -17
_diffrn_reflns_limit_k_max 31
_diffrn_reflns_limit_k_min -31
_diffrn_reflns_limit_l_max 45
_diffrn_reflns_limit_l_min -45
_diffrn_reflns_number 117701
_diffrn_reflns_theta_full 25.00
_diffrn_reflns_theta_max 25.00
_diffrn_reflns_theta_min 1.90
_exptl_absorpt_coefficient_mu 4.333
_exptl_absorpt_correction_type empirical
_exptl_absorpt_process_details SADABS
_exptl_crystal_colour red
_exptl_crystal_density_diffrn 1.731
_exptl_crystal_description plate
_exptl_crystal_F_000 7308
_exptl_crystal_size_max 0.18
_exptl_crystal_size_mid 0.12
_exptl_crystal_size_min 0.02
_refine_diff_density_max 1.608
_refine_diff_density_min -1.735
_refine_diff_density_rms 0.197
_refine_ls_extinction_method none
_refine_ls_goodness_of_fit_ref 1.002
_refine_ls_hydrogen_treatment mixed
_refine_ls_matrix_type fullcycle
_refine_ls_number_parameters 2787
_refine_ls_number_reflns 49507
_refine_ls_number_restraints 12
_refine_ls_restrained_S_all 1.002
_refine_ls_R_factor_all 0.1734
_refine_ls_R_factor_gt 0.0840
_refine_ls_shift/su_max 0.178
_refine_ls_shift/su_mean 0.023
_refine_ls_structure_factor_coef Fsqd
_refine_ls_weighting_details 'calc w=1/[\s^2^(Fo^2^)+(0.0891P)^2^+0.0000P] where P=(Fo^2^+2Fc^2^)/3'
_refine_ls_weighting_scheme calc
_refine_ls_wR_factor_gt 0.1928
_refine_ls_wR_factor_ref 0.2404
_reflns_number_gt 23935
_reflns_number_total 49507
_reflns_threshold_expression >2sigma(I)
_cod_data_source_file ja037007bsi20030701_034647_2.cif
_cod_data_source_block p-1
_cod_database_code 4114353

loop_
_symmetry_equiv_pos_as_xyz
'x, y, z'
'-x, -y, -z'

loop_
_atom_site_label
_atom_site_type_symbol
_atom_site_fract_x
_atom_site_fract_y
_atom_site_fract_z
_atom_site_U_iso_or_equiv
_atom_site_adp_type
_atom_site_occupancy
_atom_site_symmetry_multiplicity
_atom_site_calc_flag
_atom_site_refinement_flags
Sb1 Sb 0.35212(6) 0.14261(4) 0.43426(3) 0.0329(2) Uani 1 1 d .
C1 C 0.2566(9) 0.0823(5) 0.4352(4) 0.032(3) Uani 1 1 d .
C2 C 0.1950(9) 0.0830(6) 0.4103(4) 0.037(4) Uani 1 1 d .
H2 H 0.1946 0.1100 0.3914 0.045 Uiso 1 1 calc R
C3 C 0.1333(12) 0.0435(6) 0.4131(5) 0.054(5) Uani 1 1 d .
H3 H 0.0945 0.0437 0.3957 0.065 Uiso 1 1 calc R
C4 C 0.1304(12) 0.0047(7) 0.4417(5) 0.062(5) Uani 1 1 d .
H4 H 0.0865 -0.0202 0.4449 0.075 Uiso 1 1 calc R
C5 C 0.1941(12) 0.0033(6) 0.4656(5) 0.056(5) Uani 1 1 d .
H5 H 0.1957 -0.0247 0.4839 0.067 Uiso 1 1 calc R
C6 C 0.2555(11) 0.0415(5) 0.4636(4) 0.044(4) Uani 1 1 d .
H6 H 0.2954 0.0401 0.4809 0.052 Uiso 1 1 calc R
C7 C 0.4708(10) 0.0849(5) 0.4406(4) 0.035(4) Uani 1 1 d .
C8 C 0.5124(10) 0.0563(6) 0.4147(4) 0.051(5) Uani 1 1 d .
H8 H 0.4900 0.0623 0.3928 0.061 Uiso 1 1 calc R
C9 C 0.5857(10) 0.0192(6) 0.4204(4) 0.049(4) Uani 1 1 d .
H9 H 0.6094 -0.0007 0.4028 0.058 Uiso 1 1 calc R
C10 C 0.6237(11) 0.0113(6) 0.4510(4) 0.053(5) Uani 1 1 d .
H10 H 0.6751 -0.0129 0.4542 0.064 Uiso 1 1 calc R
C11 C 0.5868(12) 0.0389(7) 0.4772(4) 0.064(6) Uani 1 1 d .
H11 H 0.6113 0.0327 0.4987 0.076 Uiso 1 1 calc R
C12 C 0.5111(11) 0.0769(6) 0.4716(4) 0.054(5) Uani 1 1 d .
H12 H 0.4879 0.0968 0.4892 0.065 Uiso 1 1 calc R
Sb1A Sb 0.63889(7) 0.26993(4) 0.08032(3) 0.0465(3) Uani 1 1 d .
C1A C 0.7767(10) 0.2858(5) 0.0929(4) 0.042(4) Uani 1 1 d .
C2A C 0.8636(11) 0.2623(6) 0.0778(4) 0.051(5) Uani 1 1 d .
H2A H 0.8627 0.2375 0.0632 0.062 Uiso 1 1 calc R
C3A C 0.9480(11) 0.2759(6) 0.0846(4) 0.050(4) Uani 1 1 d .
H3A H 1.0042 0.2609 0.0742 0.060 Uiso 1 1 calc R
C4A C 0.9505(12) 0.3111(6) 0.1064(5) 0.055(5) Uani 1 1 d .
H4A H 1.0079 0.3194 0.1119 0.067 Uiso 1 1 calc R
C5A C 0.8680(15) 0.3342(7) 0.1201(5) 0.073(6) Uani 1 1 d .
H5A H 0.8705 0.3598 0.1340 0.088 Uiso 1 1 calc R
C6A C 0.7796(12) 0.3216(6) 0.1145(5) 0.057(5) Uani 1 1 d .
H6A H 0.7244 0.3372 0.1253 0.068 Uiso 1 1 calc R
C7A C 0.6842(10) 0.1935(6) 0.0684(4) 0.037(4) Uani 1 1 d .
C8A C 0.6755(10) 0.1465(6) 0.0914(4) 0.045(4) Uani 1 1 d .
H8A H 0.6444 0.1479 0.1140 0.054 Uiso 1 1 calc R
C9A C 0.7096(11) 0.0986(6) 0.0831(4) 0.050(4) Uani 1 1 d .
H9A H 0.7026 0.0684 0.0995 0.059 Uiso 1 1 calc R
C10A C 0.7547(11) 0.0971(7) 0.0494(5) 0.054(5) Uani 1 1 d .
H10A H 0.7816 0.0656 0.0431 0.065 Uiso 1 1 calc R
C11A C 0.7601(12) 0.1407(7) 0.0259(4) 0.055(5) Uani 1 1 d .
H11A H 0.7862 0.1386 0.0028 0.066 Uiso 1 1 calc R
C12A C 0.7275(11) 0.1886(6) 0.0353(4) 0.050(4) Uani 1 1 d .
H12A H 0.7353 0.2184 0.0186 0.060 Uiso 1 1 calc R
Ge11 Ge 0.31167(11) 0.33016(6) 0.34753(5) 0.0425(4) Uani 1 1 d .
Ge12 Ge 0.24417(9) 0.24134(6) 0.37072(4) 0.0329(4) Uani 1 1 d .
Ge13 Ge 0.26847(10) 0.28228(6) 0.29958(4) 0.0384(4) Uani 1 1 d .
Ge14 Ge 0.45405(10) 0.29979(6) 0.30523(4) 0.0370(4) Uani 1 1 d .
Ge15 Ge 0.43217(10) 0.25967(6) 0.37511(4) 0.0340(4) Uani 1 1 d .
Ge16 Ge 0.53281(9) 0.20791(6) 0.32977(4) 0.0322(4) Uani 1 1 d .
Ge17 Ge 0.40942(9) 0.21438(6) 0.28640(4) 0.0307(4) Uani 1 1 d .
Ge18 Ge 0.25726(10) 0.18228(6) 0.32225(4) 0.0351(4) Uani 1 1 d .
Ge19 Ge 0.38467(9) 0.16814(6) 0.36443(4) 0.0301(3) Uani 1 1 d .
Ge21 Ge 0.26659(11) 0.30596(7) 0.14983(5) 0.0458(4) Uani 1 1 d .
Ge22 Ge 0.29954(11) 0.22135(7) 0.19261(5) 0.0417(4) Uani 1 1 d .
Ge23 Ge 0.38990(12) 0.23812(6) 0.12541(4) 0.0395(4) Uani 1 1 d .
Ge24 Ge 0.43662(11) 0.33604(6) 0.13616(4) 0.0371(4) Uani 1 1 d .
Ge25 Ge 0.34652(11) 0.31929(6) 0.20368(4) 0.0394(4) Uani 1 1 d .
Ge26 Ge 0.53149(11) 0.31319(7) 0.19070(5) 0.0438(4) Uani 1 1 d .
Ge27 Ge 0.44900(10) 0.23300(6) 0.22123(4) 0.0328(4) Uani 1 1 d .
Ge28 Ge 0.46404(12) 0.17149(6) 0.17489(4) 0.0402(4) Uani 1 1 d .
Ge29 Ge 0.55265(10) 0.25068(6) 0.14578(4) 0.0348(4) Uani 1 1 d .
Sb2 Sb 0.8348 -0.3681 0.4348 0.034 Uani 1 1 d .
C13 C 0.7364 -0.4268 0.4341 0.039 Uani 1 1 d .
C14 C 0.6782 -0.4247 0.4087 0.034 Uani 1 1 d .
H14 H 0.6827 -0.3974 0.3899 0.041 Uiso 1 1 calc R
C15 C 0.6144 -0.4596 0.4093 0.053 Uani 1 1 d .
H15 H 0.5738 -0.4550 0.3920 0.064 Uiso 1 1 calc R
C16 C 0.6099 -0.5027 0.4358 0.078 Uani 1 1 d .
H16 H 0.5695 -0.5285 0.4360 0.094 Uiso 1 1 calc R
C17 C 0.6689 -0.5052 0.4619 0.075 Uani 1 1 d .
H17 H 0.6653 -0.5326 0.4806 0.090 Uiso 1 1 calc R
C18 C 0.7321 -0.4686 0.4609 0.079 Uani 1 1 d .
H18 H 0.7721 -0.4721 0.4783 0.095 Uiso 1 1 calc R
C19 C 0.9556 -0.4247 0.4386 0.037 Uani 1 1 d .
C20 C 1.0064 -0.4315 0.4672 0.050 Uani 1 1 d .
H20 H 0.9888 -0.4101 0.4844 0.060 Uiso 1 1 calc R
C21 C 1.0791 -0.4669 0.4716 0.093 Uani 1 1 d .
H21 H 1.1078 -0.4715 0.4922 0.112 Uiso 1 1 calc R
C22 C 1.1123 -0.4973 0.4452 0.065 Uani 1 1 d .
H22 H 1.1648 -0.5210 0.4473 0.078 Uiso 1 1 calc R
C23 C 1.0655 -0.4907 0.4168 0.056 Uani 1 1 d .
H23 H 1.0870 -0.5101 0.3988 0.068 Uiso 1 1 calc R
C24 C 0.9864 -0.4561 0.4133 0.055 Uani 1 1 d .
H24 H 0.9539 -0.4540 0.3938 0.066 Uiso 1 1 calc R
Sb2A Sb 1.0838 -0.2212 0.0769 0.035 Uani 1 1 d .
C13A C 1.2265 -0.2116 0.0875 0.039 Uani 1 1 d .
C14A C 1.2456 -0.1941 0.1172 0.045 Uani 1 1 d .
H14A H 1.1963 -0.1884 0.1348 0.054 Uiso 1 1 calc R
C15A C 1.3364 -0.1846 0.1218 0.040 Uani 1 1 d .
H15A H 1.3463 -0.1730 0.1424 0.048 Uiso 1 1 calc R
C16A C 1.4095 -0.1918 0.0975 0.048 Uani 1 1 d .
H16A H 1.4700 -0.1855 0.1009 0.058 Uiso 1 1 calc R
C17A C 1.3935 -0.2086 0.0671 0.048 Uani 1 1 d .
H17A H 1.4437 -0.2126 0.0495 0.058 Uiso 1 1 calc R
C18A C 1.3038 -0.2200 0.0621 0.039 Uani 1 1 d .
H18A H 1.2952 -0.2332 0.0419 0.047 Uiso 1 1 calc R
C19A C 1.1224 -0.2958 0.0604 0.034 Uani 1 1 d .
C20A C 1.1359 -0.3422 0.0840 0.049 Uani 1 1 d .
H20A H 1.1239 -0.3412 0.1081 0.059 Uiso 1 1 calc R
C21A C 1.1662 -0.3893 0.0727 0.045 Uani 1 1 d .
H21A H 1.1772 -0.4191 0.0890 0.054 Uiso 1 1 calc R
C22A C 1.1795 -0.3912 0.0378 0.052 Uani 1 1 d .
H22A H 1.1987 -0.4229 0.0301 0.063 Uiso 1 1 calc R
C23A C 1.1657 -0.3482 0.0136 0.049 Uani 1 1 d .
H23A H 1.1744 -0.3505 -0.0104 0.059 Uiso 1 1 calc R
C24A C 1.1385 -0.3009 0.0249 0.041 Uani 1 1 d .
H24A H 1.1308 -0.2714 0.0081 0.050 Uiso 1 1 calc R
Ge31 Ge 0.7757 -0.1785 0.3442 0.043 Uani 1 1 d .
Ge32 Ge 0.7177 -0.2690 0.3694 0.032 Uani 1 1 d .
Ge33 Ge 0.7415 -0.2323 0.2977 0.033 Uani 1 1 d .
Ge34 Ge 0.9229 -0.2069 0.3036 0.036 Uani 1 1 d .
Ge35 Ge 0.9009 -0.2431 0.3742 0.037 Uani 1 1 d .
Ge36 Ge 0.7425 -0.3319 0.3225 0.031 Uani 1 1 d .
Ge37 Ge 0.8912 -0.2958 0.2863 0.026 Uani 1 1 d .
Ge38 Ge 1.0109 -0.2941 0.3301 0.036 Uani 1 1 d .
Ge39 Ge 0.8664 -0.3373 0.3654 0.030 Uani 1 1 d .
Ge41 Ge 0.7336 -0.1934 0.1554 0.054 Uani 1 1 d .
Ge42 Ge 0.7703 -0.2802 0.1950 0.040 Uani 1 1 d .
Ge43 Ge 0.8518 -0.2593 0.1261 0.040 Uani 1 1 d .
Ge44 Ge 0.9037 -0.1639 0.1401 0.041 Uani 1 1 d .
Ge45 Ge 0.8218 -0.1848 0.2084 0.039 Uani 1 1 d .
Ge46 Ge 1.0072 -0.1908 0.1922 0.036 Uani 1 1 d .
Ge47 Ge 0.9257 -0.2720 0.2211 0.027 Uani 1 1 d .
Ge48 Ge 0.9310 -0.3288 0.1726 0.036 Uani 1 1 d .
Ge49 Ge 1.0189 -0.2490 0.1442 0.031 Uani 1 1 d .
K1 K -0.1030 0.2410 0.4242 0.033 Uani 1 1 d .
O11 O 0.0017 0.3044 0.3743 0.042 Uani 1 1 d .
O12 O -0.2167 0.3234 0.4510 0.043 Uani 1 1 d .
O13 O -0.0939 0.2292 0.3516 0.042 Uani 1 1 d .
O14 O 0.0267 0.2197 0.4746 0.041 Uani 1 1 d .
O15 O -0.0390 0.1380 0.4467 0.034 Uani 1 1 d .
O16 O -0.3035 0.2314 0.4445 0.040 Uani 1 1 d .
N11 N -0.1968 0.1535 0.4049 0.038 Uani 1 1 d .
N12 N -0.0137 0.3297 0.4438 0.038 Uani 1 1 d .
C101 C -0.0840 0.3728 0.4495 0.044 Uani 1 1 d .
H10A H -0.0977 0.3920 0.4268 0.053 Uiso 1 1 calc R
H10B H -0.0583 0.3964 0.4620 0.053 Uiso 1 1 calc R
C102 C -0.0063 0.2463 0.3353 0.052 Uani 1 1 d .
H10C H 0.0007 0.2427 0.3105 0.062 Uiso 1 1 calc R
H10D H 0.0440 0.2244 0.3460 0.062 Uiso 1 1 calc R
C103 C -0.3100 0.3117 0.4669 0.049 Uani 1 1 d .
H10E H -0.3489 0.3439 0.4691 0.059 Uiso 1 1 calc R
H10F H -0.3073 0.2921 0.4904 0.059 Uiso 1 1 calc R
C104 C -0.1424 0.1024 0.4151 0.044 Uani 1 1 d .
H10G H -0.0907 0.0975 0.3966 0.053 Uiso 1 1 calc R
H10H H -0.1834 0.0745 0.4168 0.053 Uiso 1 1 calc R
C105 C 0.0845 0.1717 0.4690 0.030 Uani 1 1 d .
H10I H 0.1305 0.1639 0.4857 0.036 Uiso 1 1 calc R
H10J H 0.1181 0.1756 0.4453 0.036 Uiso 1 1 calc R
C106 C -0.1025 0.0988 0.4502 0.043 Uani 1 1 d .
H10K H -0.1534 0.1037 0.4689 0.052 Uiso 1 1 calc R
H10L H -0.0699 0.0647 0.4561 0.052 Uiso 1 1 calc R
C107 C -0.3458 0.1991 0.4241 0.061 Uani 1 1 d .
H10M H -0.4111 0.1949 0.4339 0.073 Uiso 1 1 calc R
H10N H -0.3448 0.2163 0.3998 0.073 Uiso 1 1 calc R
C108 C 0.0291 0.3548 0.3788 0.052 Uani 1 1 d .
H10O H -0.0239 0.3809 0.3766 0.062 Uiso 1 1 calc R
H10P H 0.0806 0.3657 0.3609 0.062 Uiso 1 1 calc R
C109 C -0.1753 0.3542 0.4706 0.043 Uani 1 1 d .
H10Q H -0.1622 0.3340 0.4930 0.052 Uiso 1 1 calc R
H10R H -0.2186 0.3840 0.4753 0.052 Uiso 1 1 calc R
C110 C 0.0597 0.3486 0.4152 0.048 Uani 1 1 d .
H11C H 0.1154 0.3244 0.4162 0.058 Uiso 1 1 calc R
H11D H 0.0771 0.3820 0.4192 0.058 Uiso 1 1 calc R
C111 C 0.0206 0.1284 0.4740 0.041 Uani 1 1 d .
H11E H 0.0578 0.0954 0.4731 0.050 Uiso 1 1 calc R
H11F H -0.0173 0.1266 0.4969 0.050 Uiso 1 1 calc R
C112 C -0.2017 0.1610 0.3673 0.045 Uani 1 1 d .
H11G H -0.2530 0.1869 0.3617 0.054 Uiso 1 1 calc R
H11H H -0.2158 0.1286 0.3607 0.054 Uiso 1 1 calc R
C113 C -0.1107 0.1785 0.3458 0.048 Uani 1 1 d .
H11I H -0.0584 0.1539 0.3525 0.058 Uiso 1 1 calc R
H11J H -0.1146 0.1790 0.3209 0.058 Uiso 1 1 calc R
C114 C 0.0038 0.3013 0.3383 0.044 Uani 1 1 d .
H11K H 0.0631 0.3124 0.3254 0.053 Uiso 1 1 calc R
H11L H -0.0474 0.3237 0.3286 0.053 Uiso 1 1 calc R
C115 C 0.0301 0.3105 0.4763 0.047 Uani 1 1 d .
H11M H -0.0194 0.3065 0.4962 0.057 Uiso 1 1 calc R
H11N H 0.0698 0.3365 0.4802 0.057 Uiso 1 1 calc R
C116 C -0.2938 0.1479 0.4249 0.048 Uani 1 1 d .
H11O H -0.3276 0.1253 0.4144 0.057 Uiso 1 1 calc R
H11P H -0.2886 0.1323 0.4493 0.057 Uiso 1 1 calc R
C117 C -0.3514 0.2817 0.4453 0.046 Uani 1 1 d .
H11Q H -0.4171 0.2780 0.4545 0.055 Uiso 1 1 calc R
H11R H -0.3492 0.3004 0.4213 0.055 Uiso 1 1 calc R
C118 C 0.0890 0.2593 0.4756 0.043 Uani 1 1 d .
H11S H 0.1359 0.2617 0.4549 0.051 Uiso 1 1 calc R
H11T H 0.1215 0.2507 0.4965 0.051 Uiso 1 1 calc R
K2 K 0.9040 0.0717 0.2377 0.030 Uani 1 1 d .
O21 O 0.7598 0.1500 0.2332 0.040 Uani 1 1 d .
O22 O 1.0171 0.0828 0.2898 0.040 Uani 1 1 d .
O23 O 0.9466 -0.0324 0.2331 0.049 Uani 1 1 d .
O24 O 1.0461 0.1399 0.2203 0.041 Uani 1 1 d .
O25 O 0.7416 0.0620 0.2879 0.036 Uani 1 1 d .
O26 O 0.9053 0.0385 0.1721 0.041 Uani 1 1 d .
N21 N 0.9013 0.1493 0.1718 0.042 Uani 1 1 d .
N22 N 0.9092 -0.0071 0.3046 0.043 Uani 1 1 d .
C201 C 0.9563 -0.0560 0.2947 0.039 Uani 1 1 d .
H20A H 0.9452 -0.0836 0.3146 0.047 Uiso 1 1 calc R
H20B H 1.0238 -0.0525 0.2903 0.047 Uiso 1 1 calc R
C202 C 0.6729 0.1365 0.2541 0.034 Uani 1 1 d .
H20C H 0.6427 0.1127 0.2432 0.041 Uiso 1 1 calc R
H20D H 0.6304 0.1675 0.2558 0.041 Uiso 1 1 calc R
C203 C 1.0706 0.1576 0.2510 0.050 Uani 1 1 d .
H20E H 1.0175 0.1784 0.2614 0.060 Uiso 1 1 calc R
H20F H 1.1236 0.1790 0.2444 0.060 Uiso 1 1 calc R
C204 C 0.8730 0.1254 0.1436 0.046 Uani 1 1 d .
H20G H 0.8844 0.1485 0.1214 0.055 Uiso 1 1 calc R
H20H H 0.8057 0.1213 0.1483 0.055 Uiso 1 1 calc R
C205 C 0.7491 0.0354 0.3229 0.046 Uani 1 1 d .
H20I H 0.6869 0.0277 0.3349 0.055 Uiso 1 1 calc R
H20J H 0.7766 0.0571 0.3363 0.055 Uiso 1 1 calc R
C206 C 1.0382 0.1828 0.1921 0.058 Uani 1 1 d .
H20K H 1.0999 0.1958 0.1842 0.070 Uiso 1 1 calc R
H20L H 0.9965 0.2108 0.2007 0.070 Uiso 1 1 calc R
C207 C 0.9261 -0.0720 0.2635 0.058 Uani 1 1 d .
H20M H 0.9593 -0.1050 0.2592 0.069 Uiso 1 1 calc R
H20N H 0.8589 -0.0764 0.2675 0.069 Uiso 1 1 calc R
C208 C 1.0450 0.0372 0.3139 0.045 Uani 1 1 d .
H20O H 1.0775 0.0472 0.3319 0.054 Uiso 1 1 calc R
H20P H 1.0878 0.0136 0.3011 0.054 Uiso 1 1 calc R
C209 C 0.7405 0.1754 0.1991 0.049 Uani 1 1 d .
H20Q H 0.6958 0.2055 0.2013 0.059 Uiso 1 1 calc R
H20R H 0.7130 0.1518 0.1871 0.059 Uiso 1 1 calc R
C210 C 0.9186 -0.0472 0.2028 0.072 Uani 1 1 d .
H21B H 0.8503 -0.0475 0.2058 0.086 Uiso 1 1 calc R
H21C H 0.9453 -0.0823 0.2007 0.086 Uiso 1 1 calc R
C211 C 0.9596 0.0109 0.3306 0.054 Uani 1 1 d .
H21D H 0.9778 -0.0187 0.3478 0.065 Uiso 1 1 calc R
H21E H 0.9173 0.0348 0.3432 0.065 Uiso 1 1 calc R
C212 C 0.9256 0.0723 0.1401 0.061 Uani 1 1 d .
H21F H 0.9055 0.0584 0.1208 0.073 Uiso 1 1 calc R
H21G H 0.9931 0.0758 0.1351 0.073 Uiso 1 1 calc R
C213 C 1.0955 0.1122 0.2768 0.051 Uani 1 1 d .
H21H H 1.1456 0.0903 0.2657 0.061 Uiso 1 1 calc R
H21I H 1.1191 0.1238 0.2963 0.061 Uiso 1 1 calc R
C214 C 0.8319 0.1925 0.1780 0.050 Uani 1 1 d .
H21J H 0.8184 0.2121 0.1554 0.059 Uiso 1 1 calc R
H21K H 0.8589 0.2155 0.1906 0.059 Uiso 1 1 calc R
C215 C 0.6945 0.1114 0.2900 0.039 Uani 1 1 d .
H21L H 0.7339 0.1329 0.2992 0.047 Uiso 1 1 calc R
H21M H 0.6363 0.1080 0.3060 0.047 Uiso 1 1 calc R
C216 C 1.0002 0.1661 0.1618 0.067 Uani 1 1 d .
H21N H 1.0413 0.1375 0.1538 0.080 Uiso 1 1 calc R
H21O H 1.0004 0.1949 0.1424 0.080 Uiso 1 1 calc R
C217 C 0.9482 -0.0123 0.1703 0.060 Uani 1 1 d .
H21P H 1.0164 -0.0115 0.1672 0.072 Uiso 1 1 calc R
H21Q H 0.9302 -0.0250 0.1502 0.072 Uiso 1 1 calc R
C218 C 0.8120 -0.0154 0.3205 0.043 Uani 1 1 d .
H21R H 0.8132 -0.0351 0.3440 0.052 Uiso 1 1 calc R
H21S H 0.7842 -0.0362 0.3065 0.052 Uiso 1 1 calc R
K3 K 0.3810 -0.4308 0.2431 0.044 Uani 1 1 d .
O31 O 0.1773 -0.3968 0.2604 0.104 Uani 1 1 d .
O32 O 0.4546 -0.5315 0.2350 0.055 Uani 1 1 d .
O33 O 0.5335 -0.4047 0.2712 0.094 Uani 1 1 d .
O34 O 0.4611 -0.3370 0.2148 0.123 Uani 1 1 d .
O35 O 0.3759 -0.4667 0.1782 0.078 Uani 1 1 d .
O36 O 0.2805 -0.4562 0.3195 0.110 Uani 1 1 d .
N31 N 0.4576 -0.5014 0.3044 0.073 Uani 1 1 d .
N32 N 0.2983 -0.3123 0.1820 0.057 Uiso 0.50 1 d P
N321 N 0.2891 -0.3611 0.1879 0.038 Uiso 0.50 1 d P
C301 C 0.1647 -0.4002 0.2968 0.065 Uani 1 1 d .
H30A H 0.0983 -0.3997 0.3061 0.078 Uiso 1 1 calc R
H30B H 0.1930 -0.3724 0.3043 0.078 Uiso 1 1 calc R
C302 C 0.5693 -0.3558 0.2566 0.073 Uani 1 1 d .
H30C H 0.5523 -0.3323 0.2739 0.087 Uiso 1 1 calc R
H30D H 0.6377 -0.3608 0.2531 0.087 Uiso 1 1 calc R
C303 C 0.5641 -0.4319 0.3013 0.095 Uani 1 1 d .
H30E H 0.6316 -0.4289 0.2995 0.114 Uiso 1 1 calc R
H30F H 0.5348 -0.4145 0.3208 0.114 Uiso 1 1 calc R
C304 C 0.1855 -0.3541 0.2017 0.100 Uani 1 1 d .
H30G H 0.1590 -0.3194 0.1931 0.120 Uiso 1 1 calc R
H30H H 0.1501 -0.3795 0.1946 0.120 Uiso 1 1 calc R
C305 C 0.3095 -0.3856 0.1513 0.084 Uani 1 1 d .
H30I H 0.2532 -0.3780 0.1394 0.101 Uiso 1 1 calc R
H30J H 0.3596 -0.3673 0.1363 0.101 Uiso 1 1 calc R
C306 C 0.4337 -0.3103 0.1835 0.094 Uani 1 1 d .
H30K H 0.4896 -0.3016 0.1672 0.112 Uiso 1 1 calc R
H30L H 0.3985 -0.2779 0.1880 0.112 Uiso 1 1 calc R
C307 C 0.4502 -0.5439 0.2019 0.129 Uani 1 1 d .
H30M H 0.5153 -0.5493 0.1915 0.155 Uiso 1 1 calc R
H30N H 0.4246 -0.5777 0.2060 0.155 Uiso 1 1 calc R
C308 C 0.4260 -0.4950 0.3384 0.158 Uani 1 1 d .
H30O H 0.4271 -0.4596 0.3430 0.190 Uiso 1 1 calc R
H30P H 0.4557 -0.5199 0.3560 0.190 Uiso 1 1 calc R
C309 C 0.3734 -0.3408 0.1663 0.312 Uani 1 1 d .
H30Q H 0.3815 -0.3339 0.1406 0.374 Uiso 1 1 calc R
H30R H 0.3763 -0.3778 0.1750 0.374 Uiso 1 1 calc R
C310 C 0.5386 -0.3311 0.2242 0.139 Uani 1 1 d .
H31C H 0.5406 -0.2939 0.2238 0.167 Uiso 1 1 calc R
H31D H 0.5866 -0.3407 0.2057 0.167 Uiso 1 1 calc R
C311 C 0.4848 -0.5633 0.2612 0.169 Uani 1 1 d .
H31E H 0.5503 -0.5734 0.2534 0.202 Uiso 1 1 calc R
H31F H 0.4510 -0.5943 0.2633 0.202 Uiso 1 1 calc R
C312 C 0.3245 -0.5093 0.3320 0.177 Uani 1 1 d .
H31G H 0.3293 -0.5319 0.3142 0.213 Uiso 1 1 calc R
H31H H 0.2897 -0.5257 0.3537 0.213 Uiso 1 1 calc R
C313 C 0.5508 -0.4782 0.3093 0.248 Uani 1 1 d .
H31I H 0.5589 -0.4875 0.3342 0.298 Uiso 1 1 calc R
H31J H 0.6021 -0.4970 0.2964 0.298 Uiso 1 1 calc R
C314 C 0.2117 -0.4482 0.3067 0.213 Uani 1 1 d .
H31K H 0.1657 -0.4683 0.3227 0.256 Uiso 1 1 calc R
H31L H 0.2235 -0.4644 0.2855 0.256 Uiso 1 1 calc R
C315 C 0.1835 -0.3613 0.2370 0.143 Uani 1 1 d .
H31M H 0.2407 -0.3465 0.2403 0.172 Uiso 1 1 calc R
H31N H 0.1323 -0.3366 0.2443 0.172 Uiso 1 1 calc R
C316 C 0.4074 -0.5167 0.1777 0.200 Uani 1 1 d .
H31O H 0.3532 -0.5351 0.1758 0.240 Uiso 1 1 calc R
H31P H 0.4492 -0.5176 0.1558 0.240 Uiso 1 1 calc R
C317 C 0.3348 -0.4388 0.1537 0.378 Uani 1 1 d .
H31Q H 0.2770 -0.4549 0.1531 0.453 Uiso 1 1 calc R
H31R H 0.3745 -0.4434 0.1318 0.453 Uiso 1 1 calc R
C318 C 0.4830 -0.5531 0.2952 0.055 Uani 1 1 d .
H31S H 0.5454 -0.5639 0.3021 0.067 Uiso 1 1 calc R
H31T H 0.4400 -0.5762 0.3102 0.067 Uiso 1 1 calc R
K4 K 0.3440 -0.0691 0.2721 0.031 Uani 1 1 d .
O41 O 0.2934 0.0348 0.2446 0.045 Uani 1 1 d .
O42 O 0.4662 -0.1520 0.2498 0.044 Uani 1 1 d .
O43 O 0.2063 -0.1254 0.3169 0.042 Uani 1 1 d .
O44 O 0.3102 -0.0598 0.3460 0.048 Uani 1 1 d .
O45 O 0.2464 -0.0434 0.2109 0.045 Uani 1 1 d .
O46 O 0.5442 -0.0621 0.2598 0.050 Uani 1 1 d .
N41 N 0.4248 0.0140 0.2987 0.057 Uani 1 1 d .
N42 N 0.2631 -0.1532 0.2467 0.048 Uani 1 1 d .
C401 C 0.2212 -0.0746 0.3626 0.049 Uani 1 1 d .
H40A H 0.1720 -0.0494 0.3540 0.058 Uiso 1 1 calc R
H40B H 0.2179 -0.0754 0.3879 0.058 Uiso 1 1 calc R
C402 C 0.5599 -0.1405 0.2351 0.063 Uani 1 1 d .
H40C H 0.5591 -0.1210 0.2115 0.075 Uiso 1 1 calc R
H40D H 0.5990 -0.1727 0.2334 0.075 Uiso 1 1 calc R
C403 C 0.3708 0.0651 0.2876 0.067 Uani 1 1 d .
H40E H 0.3116 0.0668 0.3031 0.081 Uiso 1 1 calc R
H40F H 0.4067 0.0930 0.2913 0.081 Uiso 1 1 calc R
C404 C 0.6009 -0.1093 0.2577 0.054 Uani 1 1 d .
H40G H 0.6034 -0.1290 0.2812 0.065 Uiso 1 1 calc R
H40H H 0.6648 -0.1019 0.2476 0.065 Uiso 1 1 calc R
C405 C 0.2652 0.0450 0.2101 0.056 Uani 1 1 d .
H40I H 0.3204 0.0429 0.1927 0.067 Uiso 1 1 calc R
H40J H 0.2349 0.0800 0.2060 0.067 Uiso 1 1 calc R
C406 C 0.1974 0.0062 0.2060 0.053 Uani 1 1 d .
H40K H 0.1421 0.0077 0.2234 0.064 Uiso 1 1 calc R
H40L H 0.1771 0.0137 0.1826 0.064 Uiso 1 1 calc R
C407 C 0.2066 -0.1270 0.3550 0.060 Uani 1 1 d .
H40M H 0.2567 -0.1519 0.3632 0.072 Uiso 1 1 calc R
H40N H 0.1469 -0.1383 0.3675 0.072 Uiso 1 1 calc R
C408 C 0.1762 -0.1679 0.2706 0.052 Uani 1 1 d .
H40O H 0.1251 -0.1418 0.2651 0.062 Uiso 1 1 calc R
H40P H 0.1590 -0.2008 0.2658 0.062 Uiso 1 1 calc R
C409 C 0.1848 -0.1730 0.3089 0.060 Uani 1 1 d .
H40Q H 0.1260 -0.1832 0.3226 0.072 Uiso 1 1 calc R
H40R H 0.2343 -0.1997 0.3150 0.072 Uiso 1 1 calc R
C410 C 0.5244 0.0189 0.2810 0.069 Uani 1 1 d .
H41C H 0.5223 0.0362 0.2569 0.083 Uiso 1 1 calc R
H41D H 0.5551 0.0409 0.2932 0.083 Uiso 1 1 calc R
C411 C 0.2439 -0.1346 0.2103 0.065 Uani 1 1 d .
H41E H 0.2086 -0.1599 0.2029 0.077 Uiso 1 1 calc R
H41F H 0.3036 -0.1329 0.1951 0.077 Uiso 1 1 calc R
C412 C 0.3324 -0.0121 0.3552 0.067 Uani 1 1 d .
H41G H 0.3359 -0.0164 0.3804 0.081 Uiso 1 1 calc R
H41H H 0.2829 0.0150 0.3496 0.081 Uiso 1 1 calc R
C413 C 0.3499 0.0747 0.2508 0.047 Uani 1 1 d .
H41I H 0.3160 0.1086 0.2460 0.056 Uiso 1 1 calc R
H41J H 0.4085 0.0746 0.2350 0.056 Uiso 1 1 calc R
C414 C 0.3331 -0.2000 0.2478 0.074 Uani 1 1 d .
H41K H 0.3118 -0.2253 0.2355 0.089 Uiso 1 1 calc R
H41L H 0.3360 -0.2159 0.2722 0.089 Uiso 1 1 calc R
C415 C 0.1894 -0.0819 0.2050 0.065 Uani 1 1 d .
H41M H 0.1724 -0.0740 0.1811 0.078 Uiso 1 1 calc R
H41N H 0.1317 -0.0820 0.2214 0.078 Uiso 1 1 calc R
C416 C 0.5833 -0.0316 0.2804 0.065 Uani 1 1 d .
H41O H 0.6476 -0.0251 0.2703 0.078 Uiso 1 1 calc R
H41P H 0.5846 -0.0501 0.3043 0.078 Uiso 1 1 calc R
C417 C 0.4303 -0.1863 0.2311 0.073 Uani 1 1 d .
H41Q H 0.4723 -0.2178 0.2311 0.087 Uiso 1 1 calc R
H41R H 0.4277 -0.1700 0.2068 0.087 Uiso 1 1 calc R
C418 C 0.4264 0.0040 0.3351 0.072 Uani 1 1 d .
H41S H 0.4426 0.0350 0.3429 0.086 Uiso 1 1 calc R
H41T H 0.4752 -0.0235 0.3405 0.086 Uiso 1 1 calc R
K5 K -0.1402 0.4213 0.2682 0.035 Uani 1 1 d D
O51 O 0.0516 0.4245 0.2860 0.056 Uiso 0.50 1 d P
O511 O 0.0453 0.4427 0.2442 0.026 Uiso 0.50 1 d P
O52 O -0.0005 0.3499 0.2470 0.155 Uani 1 1 d .
O53 O -0.2763 0.3608 0.3241 0.179 Uani 1 1 d .
O54 O -0.2188 0.4249 0.2035 0.221 Uani 1 1 d .
O55 O -0.1857 0.4566 0.3422 0.216 Uani 1 1 d D
O56 O -0.2526 0.5119 0.2332 0.027 Uiso 0.50 1 d PD
O561 O -0.1633 0.5245 0.2413 0.057 Uiso 0.50 1 d P
N51 N -0.1938 0.3231 0.2492 0.148 Uani 1 1 d .
N52 N -0.0892 0.5268 0.2704 0.027 Uiso 0.50 1 d PD
N521 N -0.0973 0.5032 0.3104 0.046 Uiso 0.50 1 d P
C501 C -0.2589 0.3785 0.3557 0.051 Uiso 1 1 d .
H50A H -0.3138 0.3751 0.3734 0.061 Uiso 1 1 calc R
H50B H -0.2054 0.3582 0.3653 0.061 Uiso 1 1 calc R
C502 C -0.2014 0.5524 0.2205 0.114 Uiso 1 1 d D
H50C H -0.1724 0.5544 0.1961 0.136 Uiso 1 1 calc R
H50D H -0.2269 0.5859 0.2268 0.136 Uiso 1 1 calc R
C503 C -0.1572 0.5646 0.2580 0.037 Uiso 1 1 d .
H50E H -0.1299 0.5980 0.2525 0.044 Uiso 1 1 calc R
H50F H -0.2093 0.5672 0.2766 0.044 Uiso 1 1 calc R
C504 C -0.2284 0.4667 0.1850 0.178 Uiso 1 1 d .
H50G H -0.2618 0.4636 0.1653 0.213 Uiso 1 1 calc R
H50H H -0.1671 0.4793 0.1756 0.213 Uiso 1 1 calc R
C505 C 0.0910 0.3575 0.2407 0.077 Uiso 1 1 d .
H50I H 0.1094 0.3625 0.2153 0.092 Uiso 1 1 calc R
H50J H 0.1264 0.3263 0.2508 0.092 Uiso 1 1 calc R
C506 C 0.1171 0.4008 0.2543 0.065 Uiso 1 1 d .
H50K H 0.1250 0.4290 0.2346 0.078 Uiso 1 1 calc R
H50L H 0.1789 0.3911 0.2621 0.078 Uiso 1 1 calc R
C507 C -0.0878 0.5357 0.3043 0.130 Uiso 1 1 d D
H50M H -0.0931 0.5730 0.3042 0.156 Uiso 1 1 calc R
H50N H -0.0268 0.5222 0.3117 0.156 Uiso 1 1 calc R
C508 C -0.2495 0.3271 0.3117 0.096 Uiso 1 1 d .
H50O H -0.2532 0.2982 0.3310 0.115 Uiso 1 1 calc R
H50P H -0.1827 0.3316 0.3053 0.115 Uiso 1 1 calc R
C509 C -0.2762 0.3067 0.2827 0.104 Uiso 1 1 d .
H50Q H -0.3381 0.3218 0.2772 0.124 Uiso 1 1 calc R
H50R H -0.2777 0.2691 0.2882 0.124 Uiso 1 1 calc R
C510 C 0.0044 0.5331 0.2523 0.030 Uiso 0.50 1 d PD
H51A H 0.0277 0.5628 0.2596 0.036 Uiso 0.50 1 calc PR
H51B H -0.0007 0.5421 0.2272 0.036 Uiso 0.50 1 calc PR
C5A0 C -0.0162 0.4842 0.3278 0.066 Uiso 0.50 1 d P
H5A1 H -0.0323 0.4547 0.3457 0.079 Uiso 0.50 1 calc PR
H5A2 H 0.0008 0.5112 0.3397 0.079 Uiso 0.50 1 calc PR
C511 C -0.0396 0.2957 0.2411 0.031 Uiso 0.50 1 d PD
H51C H -0.0418 0.2970 0.2160 0.038 Uiso 0.50 1 calc PR
H51D H 0.0059 0.2672 0.2483 0.038 Uiso 0.50 1 calc PR
C5A1 C -0.0002 0.3242 0.2209 0.036 Uiso 0.50 1 d P
H5A3 H 0.0140 0.2874 0.2290 0.043 Uiso 0.50 1 calc PR
H5A4 H 0.0494 0.3356 0.2023 0.043 Uiso 0.50 1 calc PR
C512 C -0.2677 0.3824 0.2056 0.093 Uiso 1 1 d .
H51E H -0.2832 0.3822 0.1819 0.111 Uiso 1 1 calc R
H51F H -0.3271 0.3891 0.2201 0.111 Uiso 1 1 calc R
C513 C 0.0796 0.4871 0.2572 0.034 Uiso 0.50 1 d PD
H51G H 0.1319 0.4996 0.2660 0.040 Uiso 0.50 1 calc PR
H51H H 0.1030 0.4788 0.2338 0.040 Uiso 0.50 1 calc PR
C5A3 C 0.0725 0.4669 0.3020 0.039 Uiso 0.50 1 d P
H5A5 H 0.0890 0.4960 0.2838 0.047 Uiso 0.50 1 calc PR
H5A6 H 0.1261 0.4564 0.3151 0.047 Uiso 0.50 1 calc PR
C514 C -0.2350 0.3321 0.2178 0.110 Uiso 1 1 d .
H51I H -0.1889 0.3202 0.1994 0.132 Uiso 1 1 calc R
H51J H -0.2876 0.3103 0.2209 0.132 Uiso 1 1 calc R
C515 C -0.2410 0.4281 0.3463 0.067 Uiso 1 1 d .
H51K H -0.2653 0.4358 0.3237 0.080 Uiso 1 1 calc R
H51L H -0.2887 0.4442 0.3623 0.080 Uiso 1 1 calc R
C516 C -0.2762 0.4989 0.2041 0.131 Uiso 1 1 d .
H51M H -0.3382 0.4859 0.2107 0.158 Uiso 1 1 calc R
H51N H -0.2851 0.5314 0.1882 0.158 Uiso 1 1 calc R
C517 C -0.1698 0.5103 0.3336 0.049 Uiso 1 1 d D
H51O H -0.1611 0.5212 0.3557 0.059 Uiso 1 1 calc R
H51P H -0.2290 0.5279 0.3270 0.059 Uiso 1 1 calc R
C5A8 C -0.0934 0.3315 0.2058 0.071 Uiso 0.50 1 d P
C518 C -0.1379 0.2829 0.2608 0.016 Uiso 0.50 1 d PD
H51Q H -0.1567 0.2509 0.2551 0.019 Uiso 1 1 calc R
H51R H -0.1380 0.2795 0.2862 0.019 Uiso 1 1 calc R
K6 K 0.3747 -0.2623 0.4201 0.033 Uani 1 1 d .
O61 O 0.5055 -0.2840 0.4701 0.035 Uani 1 1 d .
O62 O 0.4778 -0.1981 0.3703 0.044 Uani 1 1 d .
O63 O 0.1734 -0.2728 0.4409 0.042 Uani 1 1 d .
O64 O 0.4394 -0.3656 0.4420 0.033 Uani 1 1 d .
O65 O 0.3763 -0.2708 0.3477 0.046 Uani 1 1 d .
O66 O 0.2578 -0.1800 0.4472 0.049 Uani 1 1 d .
N61 N 0.2797 -0.3492 0.4010 0.044 Uani 1 1 d .
N62 N 0.4647 -0.1736 0.4399 0.037 Uani 1 1 d .
C601 C 0.5056 -0.1482 0.3752 0.047 Uani 1 1 d .
H60A H 0.4531 -0.1219 0.3729 0.056 Uiso 1 1 calc R
H60B H 0.5576 -0.1374 0.3575 0.056 Uiso 1 1 calc R
C602 C 0.5356 -0.1545 0.4119 0.042 Uani 1 1 d .
H60C H 0.5918 -0.1784 0.4128 0.051 Uiso 1 1 calc R
H60D H 0.5521 -0.1211 0.4160 0.051 Uiso 1 1 calc R
C603 C 0.5082 -0.1919 0.4728 0.044 Uani 1 1 d .
H60E H 0.4592 -0.1954 0.4928 0.053 Uiso 1 1 calc R
H60F H 0.5494 -0.1664 0.4763 0.053 Uiso 1 1 calc R
C604 C 0.2706 -0.3395 0.3624 0.054 Uani 1 1 d .
H60G H 0.2184 -0.3137 0.3580 0.065 Uiso 1 1 calc R
H60H H 0.2563 -0.3715 0.3552 0.065 Uiso 1 1 calc R
C605 C 0.1841 -0.3545 0.4211 0.054 Uani 1 1 d .
H60I H 0.1501 -0.3771 0.4106 0.065 Uiso 1 1 calc R
H60J H 0.1905 -0.3708 0.4452 0.065 Uiso 1 1 calc R
C606 C 0.4750 -0.2007 0.3335 0.056 Uani 1 1 d .
H60K H 0.5335 -0.1898 0.3197 0.067 Uiso 1 1 calc R
H60L H 0.4233 -0.1774 0.3248 0.067 Uiso 1 1 calc R
C607 C 0.3593 -0.3208 0.3406 0.061 Uani 1 1 d .
H60M H 0.4124 -0.3454 0.3460 0.073 Uiso 1 1 calc R
H60N H 0.3532 -0.3186 0.3157 0.073 Uiso 1 1 calc R
C608 C 0.2986 -0.1501 0.4667 0.055 Uani 1 1 d .
H60O H 0.3109 -0.1707 0.4891 0.065 Uiso 1 1 calc R
H60P H 0.2553 -0.1204 0.4715 0.065 Uiso 1 1 calc R
C609 C 0.3757 -0.4052 0.4442 0.041 Uani 1 1 d .
H60Q H 0.3237 -0.4010 0.4627 0.049 Uiso 1 1 calc R
H60R H 0.4082 -0.4394 0.4497 0.049 Uiso 1 1 calc R
C610 C 0.1229 -0.2226 0.4426 0.056 Uani 1 1 d .
H61A H 0.0584 -0.2273 0.4533 0.067 Uiso 1 1 calc R
H61B H 0.1209 -0.2037 0.4188 0.067 Uiso 1 1 calc R
C611 C 0.3913 -0.1311 0.4462 0.050 Uani 1 1 d .
H61C H 0.3783 -0.1113 0.4236 0.059 Uiso 1 1 calc R
H61D H 0.4157 -0.1078 0.4593 0.059 Uiso 1 1 calc R
C612 C 0.4617 -0.2554 0.3297 0.058 Uani 1 1 d .
H61E H 0.4636 -0.2580 0.3049 0.070 Uiso 1 1 calc R
H61F H 0.5128 -0.2785 0.3390 0.070 Uiso 1 1 calc R
C613 C 0.3392 -0.3995 0.4086 0.045 Uani 1 1 d .
H61G H 0.3923 -0.4007 0.3902 0.054 Uiso 1 1 calc R
H61H H 0.3019 -0.4284 0.4083 0.054 Uiso 1 1 calc R
C614 C 0.1694 -0.1921 0.4637 0.056 Uani 1 1 d .
H61I H 0.1306 -0.1602 0.4668 0.068 Uiso 1 1 calc R
H61J H 0.1752 -0.2122 0.4869 0.068 Uiso 1 1 calc R
C615 C 0.1290 -0.3033 0.4215 0.066 Uani 1 1 d .
H61K H 0.1264 -0.2855 0.3975 0.079 Uiso 1 1 calc R
H61L H 0.0649 -0.3083 0.4325 0.079 Uiso 1 1 calc R
C616 C 0.5621 -0.3328 0.4655 0.026 Uani 1 1 d .
H61M H 0.6058 -0.3407 0.4831 0.031 Uiso 1 1 calc R
H61N H 0.5984 -0.3292 0.4423 0.031 Uiso 1 1 calc R
C617 C 0.4993 -0.3755 0.4694 0.030 Uani 1 1 d .
H61O H 0.5370 -0.4083 0.4680 0.036 Uiso 1 1 calc R
H61P H 0.4612 -0.3782 0.4923 0.036 Uiso 1 1 calc R
C618 C 0.5653 -0.2445 0.4710 0.042 Uani 1 1 d .
H61Q H 0.6112 -0.2416 0.4500 0.051 Uiso 1 1 calc R
H61R H 0.5994 -0.2537 0.4915 0.051 Uiso 1 1 calc R
K7 K 1.3083 0.4232 -0.0419 0.038 Uani 1 1 d .
O71 O 1.3448 0.3465 0.0153 0.086 Uani 1 1 d .
O72 O 1.4260 0.3631 -0.0901 0.071 Uani 1 1 d .
O73 O 1.4366 0.4968 -0.0473 0.061 Uani 1 1 d .
O74 O 1.2316 0.3888 -0.0963 0.047 Uani 1 1 d .
O75 O 1.2524 0.5298 -0.0665 0.047 Uani 1 1 d .
O76 O 1.1556 0.3861 0.0097 0.070 Uani 1 1 d .
N71 N 1.5112 0.3888 -0.0305 0.089 Uani 1 1 d .
N72 N 1.1022 0.4544 -0.0548 0.060 Uani 1 1 d .
C701 C 1.0766 0.4253 -0.0824 0.082 Uani 1 1 d .
H70A H 1.0215 0.4433 -0.0923 0.099 Uiso 1 1 calc R
H70B H 1.0602 0.3907 -0.0712 0.099 Uiso 1 1 calc R
C702 C 1.1570 0.5410 -0.0517 0.064 Uani 1 1 d .
H70C H 1.1384 0.5779 -0.0573 0.076 Uiso 1 1 calc R
H70D H 1.1506 0.5315 -0.0261 0.076 Uiso 1 1 calc R
C703 C 1.3664 0.3306 -0.1033 0.064 Uani 1 1 d .
H70E H 1.3323 0.3087 -0.0839 0.077 Uiso 1 1 calc R
H70F H 1.4039 0.3086 -0.1187 0.077 Uiso 1 1 calc R
C704 C 1.0967 0.5100 -0.0672 0.074 Uani 1 1 d .
H70G H 1.0316 0.5235 -0.0625 0.089 Uiso 1 1 calc R
H70H H 1.1135 0.5154 -0.0926 0.089 Uiso 1 1 calc R
C705 C 1.0446 0.4406 -0.0213 0.084 Uani 1 1 d .
H70I H 0.9789 0.4433 -0.0255 0.101 Uiso 1 1 calc R
H70J H 1.0511 0.4656 -0.0060 0.101 Uiso 1 1 calc R
C706 C 1.3131 0.5611 -0.0562 0.059 Uani 1 1 d .
H70K H 1.3058 0.5577 -0.0306 0.071 Uiso 1 1 calc R
H70L H 1.2975 0.5973 -0.0656 0.071 Uiso 1 1 calc R
C707 C 1.1562 0.4203 -0.1120 0.068 Uani 1 1 d .
H70M H 1.1358 0.4038 -0.1302 0.081 Uiso 1 1 calc R
H70N H 1.1764 0.4543 -0.1227 0.081 Uiso 1 1 calc R
C708 C 1.4335 0.3575 0.0277 0.112 Uani 1 1 d .
H70O H 1.4281 0.3929 0.0328 0.134 Uiso 1 1 calc R
H70P H 1.4443 0.3339 0.0492 0.134 Uiso 1 1 calc R
C709 C 1.4120 0.5458 -0.0693 0.089 Uani 1 1 d .
H70Q H 1.4175 0.5412 -0.0939 0.106 Uiso 1 1 calc R
H70R H 1.4533 0.5720 -0.0671 0.106 Uiso 1 1 calc R
C710 C 1.1809 0.3346 0.0301 0.139 Uani 1 1 d .
H71A H 1.1875 0.3078 0.0151 0.166 Uiso 1 1 calc R
H71B H 1.1321 0.3259 0.0497 0.166 Uiso 1 1 calc R
C711 C 1.2734 0.3381 0.0439 0.125 Uani 1 1 d .
H71C H 1.2676 0.3665 0.0575 0.150 Uiso 1 1 calc R
H71D H 1.2894 0.3060 0.0593 0.150 Uiso 1 1 calc R
C712 C 1.5541 0.4328 -0.0250 0.133 Uani 1 1 d .
H71E H 1.6218 0.4247 -0.0259 0.160 Uiso 1 1 calc R
H71F H 1.5304 0.4412 -0.0017 0.160 Uiso 1 1 calc R
C713 C 1.5344 0.4798 -0.0527 0.139 Uani 1 1 d .
H71G H 1.5724 0.5077 -0.0506 0.166 Uiso 1 1 calc R
H71H H 1.5506 0.4706 -0.0762 0.166 Uiso 1 1 calc R
C714 C 1.5601 0.3646 -0.0605 0.123 Uani 1 1 d .
H71I H 1.6176 0.3451 -0.0536 0.147 Uiso 1 1 calc R
H71J H 1.5780 0.3918 -0.0800 0.147 Uiso 1 1 calc R
C715 C 1.5012 0.3290 -0.0730 0.093 Uani 1 1 d .
H71K H 1.5390 0.3091 -0.0897 0.112 Uiso 1 1 calc R
H71L H 1.4737 0.3050 -0.0532 0.112 Uiso 1 1 calc R
C716 C 1.0690 0.3869 -0.0026 0.096 Uani 1 1 d .
H71M H 1.0208 0.3777 0.0171 0.115 Uiso 1 1 calc R
H71N H 1.0721 0.3618 -0.0187 0.115 Uiso 1 1 calc R
C717 C 1.5140 0.3508 -0.0001 0.136 Uani 1 1 d .
H71O H 1.5725 0.3520 0.0096 0.163 Uiso 1 1 calc R
H71P H 1.5141 0.3166 -0.0070 0.163 Uiso 1 1 calc R
C718 C 1.2994 0.3681 -0.1233 0.049 Uani 1 1 d .
H71Q H 1.3327 0.3959 -0.1382 0.058 Uiso 1 1 calc R
H71R H 1.2677 0.3505 -0.1380 0.058 Uiso 1 1 calc R
K8 K 1.2692 0.0704 0.0249 0.039 Uani 1 1 d .
O81 O 1.1009 0.1354 0.0110 0.063 Uani 1 1 d .
O82 O 1.3624 0.1501 0.0482 0.044 Uani 1 1 d .
O83 O 1.3758 0.0463 0.0851 0.050 Uani 1 1 d .
O84 O 1.3807 0.0794 -0.0428 0.042 Uani 1 1 d .
O85 O 1.0912 0.0427 0.0617 0.068 Uani 1 1 d .
O86 O 1.3487 -0.0180 -0.0013 0.041 Uani 1 1 d .
N81 N 1.2587 -0.0327 0.0712 0.049 Uani 1 1 d .
N82 N 1.2821 0.1774 -0.0199 0.059 Uani 1 1 d .
C801 C 1.3960 0.0906 0.0995 0.053 Uani 1 1 d .
H80A H 1.4415 0.0801 0.1163 0.064 Uiso 1 1 calc R
H80B H 1.3388 0.1054 0.1118 0.064 Uiso 1 1 calc R
C802 C 1.2771 -0.0731 0.0485 0.054 Uani 1 1 d .
H80C H 1.2228 -0.0731 0.0360 0.065 Uiso 1 1 calc R
H80D H 1.2844 -0.1068 0.0633 0.065 Uiso 1 1 calc R
C803 C 1.4344 0.1293 0.0707 0.055 Uani 1 1 d .
H80E H 1.4565 0.1573 0.0803 0.066 Uiso 1 1 calc R
H80F H 1.4876 0.1133 0.0569 0.066 Uiso 1 1 calc R
C804 C 1.3427 0.1225 -0.0655 0.056 Uani 1 1 d .
H80G H 1.2766 0.1186 -0.0667 0.067 Uiso 1 1 calc R
H80H H 1.3761 0.1238 -0.0891 0.067 Uiso 1 1 calc R
C805 C 1.3627 -0.0664 0.0222 0.049 Uani 1 1 d .
H80I H 1.4177 -0.0658 0.0342 0.059 Uiso 1 1 calc R
H80J H 1.3732 -0.0952 0.0089 0.059 Uiso 1 1 calc R
C806 C 1.3967 0.1913 0.0204 0.059 Uani 1 1 d .
H80K H 1.4491 0.1774 0.0052 0.071 Uiso 1 1 calc R
H80L H 1.4187 0.2186 0.0308 0.071 Uiso 1 1 calc R
C807 C 1.3811 0.0324 -0.0573 0.053 Uani 1 1 d .
H80M H 1.4212 0.0349 -0.0797 0.063 Uiso 1 1 calc R
H80N H 1.3176 0.0276 -0.0615 0.063 Uiso 1 1 calc R
C808 C 1.3179 0.2130 -0.0005 0.073 Uani 1 1 d .
H80O H 1.2659 0.2257 0.0156 0.087 Uiso 1 1 calc R
H80P H 1.3390 0.2428 -0.0172 0.087 Uiso 1 1 calc R
C809 C 1.3275 -0.0400 0.0963 0.061 Uani 1 1 d .
H80Q H 1.3885 -0.0509 0.0844 0.073 Uiso 1 1 calc R
H80R H 1.3095 -0.0680 0.1151 0.073 Uiso 1 1 calc R
C810 C 1.1112 0.1885 0.0003 0.087 Uani 1 1 d .
H81A H 1.1269 0.2036 0.0199 0.105 Uiso 1 1 calc R
H81B H 1.0521 0.2059 -0.0066 0.105 Uiso 1 1 calc R
C811 C 1.3384 0.0078 0.1128 0.063 Uani 1 1 d .
H81C H 1.2777 0.0207 0.1238 0.075 Uiso 1 1 calc R
H81D H 1.3810 -0.0010 0.1308 0.075 Uiso 1 1 calc R
C812 C 1.1620 -0.0376 0.0902 0.076 Uani 1 1 d .
H81E H 1.1569 -0.0216 0.1114 0.091 Uiso 1 1 calc R
H81F H 1.1521 -0.0742 0.0974 0.091 Uiso 1 1 calc R
C813 C 1.0228 0.1263 0.0375 0.091 Uani 1 1 d .
H81G H 0.9661 0.1452 0.0294 0.109 Uiso 1 1 calc R
H81H H 1.0340 0.1388 0.0588 0.109 Uiso 1 1 calc R
C814 C 1.3518 0.1713 -0.0520 0.058 Uani 1 1 d .
H81I H 1.3415 0.2007 -0.0704 0.070 Uiso 1 1 calc R
H81J H 1.4153 0.1714 -0.0461 0.070 Uiso 1 1 calc R
C815 C 1.0852 -0.0123 0.0681 0.065 Uani 1 1 d .
H81K H 1.0929 -0.0257 0.0458 0.078 Uiso 1 1 calc R
H81L H 1.0237 -0.0205 0.0805 0.078 Uiso 1 1 calc R
C816 C 1.0100 0.0704 0.0454 0.105 Uani 1 1 d .
H81M H 1.0043 0.0573 0.0237 0.126 Uiso 1 1 calc R
H81N H 0.9524 0.0645 0.0614 0.126 Uiso 1 1 calc R
C817 C 1.1869 0.1965 -0.0299 0.076 Uani 1 1 d .
H81O H 1.1866 0.2334 -0.0392 0.091 Uiso 1 1 calc R
H81P H 1.1736 0.1785 -0.0485 0.091 Uiso 1 1 calc R
C818 C 1.4164 -0.0134 -0.0326 0.050 Uani 1 1 d .
H81Q H 1.4217 -0.0448 -0.0433 0.060 Uiso 1 1 calc R
H81R H 1.4781 -0.0081 -0.0267 0.060 Uiso 1 1 calc R
NC1 N 0.5328 -0.3885 0.5910 0.085 Uani 1 1 d .
HC1A H 0.4838 -0.4079 0.5942 0.128 Uiso 0.67 1 calc PR
HC1B H 0.5143 -0.3556 0.5829 0.128 Uiso 0.67 1 calc PR
HC1C H 0.5558 -0.3899 0.6114 0.128 Uiso 0.67 1 calc PR
NC2 N 0.6746 -0.3248 0.5449 0.063 Uani 1 1 d .
HC2A H 0.7290 -0.3098 0.5408 0.094 Uiso 0.67 1 calc PR
HC2B H 0.6360 -0.3103 0.5612 0.094 Uiso 0.67 1 calc PR
HC2C H 0.6481 -0.3204 0.5249 0.094 Uiso 0.67 1 calc PR
CN1 C 0.6076 -0.4087 0.5647 0.070 Uani 1 1 d .
HN1A H 0.6254 -0.4448 0.5734 0.084 Uiso 1 1 calc R
HN1B H 0.5812 -0.4076 0.5428 0.084 Uiso 1 1 calc R
CN2 C 0.6924 -0.3803 0.5573 0.068 Uani 1 1 d .
HN2A H 0.7358 -0.3955 0.5395 0.081 Uiso 1 1 calc R
HN2B H 0.7229 -0.3846 0.5786 0.081 Uiso 1 1 calc R
NC3 N 0.9458 -0.1138 0.4036 0.092 Uani 1 1 d .
HC3A H 0.9983 -0.0971 0.4003 0.139 Uiso 0.67 1 calc PR
HC3B H 0.9203 -0.1093 0.3834 0.139 Uiso 0.67 1 calc PR
HC3C H 0.9598 -0.1477 0.4104 0.139 Uiso 0.67 1 calc PR
NC4 N 0.8011 -0.1744 0.4521 0.069 Uani 1 1 d .
HC4A H 0.7453 -0.1878 0.4550 0.103 Uiso 0.67 1 calc PR
HC4B H 0.8234 -0.1783 0.4729 0.103 Uiso 0.67 1 calc PR
HC4C H 0.8413 -0.1908 0.4372 0.103 Uiso 0.67 1 calc PR
CN3 C 0.8771 -0.0926 0.4315 0.090 Uani 1 1 d .
HN3A H 0.9057 -0.0967 0.4532 0.108 Uiso 1 1 calc R
HN3B H 0.8623 -0.0557 0.4240 0.108 Uiso 1 1 calc R
CN4 C 0.7902 -0.1193 0.4380 0.077 Uani 1 1 d .
HN4A H 0.7454 -0.1021 0.4543 0.092 Uiso 1 1 calc R
HN4B H 0.7632 -0.1156 0.4159 0.092 Uiso 1 1 calc R
CN5 C 0.6382 0.0335 0.1764 0.167 Uani 1 1 d .
HN5A H 0.6557 0.0581 0.1553 0.201 Uiso 1 1 calc R
HN5B H 0.6409 0.0486 0.1975 0.201 Uiso 1 1 calc R
CN6 C 0.6866 -0.0147 0.1765 0.393 Uani 1 1 d .
HN6A H 0.6669 -0.0358 0.1990 0.471 Uiso 1 1 calc R
HN6B H 0.7531 -0.0100 0.1760 0.471 Uiso 1 1 calc R
NC5 N 0.5358 0.0077 0.1760 0.245 Uiso 1 1 d .
HC5A H 0.4879 0.0310 0.1807 0.368 Uiso 0.67 1 calc PR
HC5B H 0.5314 -0.0206 0.1923 0.368 Uiso 0.67 1 calc PR
HC5C H 0.5337 -0.0009 0.1548 0.368 Uiso 0.67 1 calc PR
NC6 N 0.6783 -0.0445 0.1489 0.115 Uiso 1 1 d .
HC6A H 0.7173 -0.0733 0.1511 0.173 Uiso 0.67 1 calc PR
HC6B H 0.6932 -0.0255 0.1279 0.173 Uiso 0.67 1 calc PR
HC6C H 0.6191 -0.0533 0.1506 0.173 Uiso 0.67 1 calc PR
CN7 C 0.1687 0.4489 0.1155 0.896 Uani 1 1 d D
HN7A H 0.1308 0.4760 0.1022 1.076 Uiso 1 1 calc R
HN7B H 0.1507 0.4161 0.1108 1.076 Uiso 1 1 calc R
NC7 N 0.2639 0.4532 0.0986 0.165 Uiso 1 1 d D
HC7A H 0.2646 0.4555 0.0753 0.247 Uiso 0.67 1 calc PR
HC7B H 0.3000 0.4252 0.1065 0.247 Uiso 0.67 1 calc PR
HC7C H 0.2860 0.4816 0.1034 0.247 Uiso 0.67 1 calc PR
CN8 C 0.1342 0.4507 0.1517 0.269 Uani 1 1 d D
HN8A H 0.1889 0.4502 0.1641 0.322 Uiso 1 1 calc R
HN8B H 0.1052 0.4183 0.1608 0.322 Uiso 1 1 calc R
NC8 N 0.0534 0.5015 0.1649 0.440 Uiso 1 1 d .
HC8A H 0.0462 0.4988 0.1883 0.660 Uiso 0.67 1 calc PR
HC8B H -0.0021 0.4992 0.1576 0.660 Uiso 0.67 1 calc PR
HC8C H 0.0753 0.5320 0.1554 0.660 Uiso 0.67 1 calc PR
NC9 N 0.8415 -0.0397 0.0951 0.052 Uiso 1 1 d R
HC9A H 0.7919 -0.0251 0.1074 0.078 Uiso 0.67 1 calc PR
HC9B H 0.8270 -0.0426 0.0739 0.078 Uiso 0.67 1 calc PR
HC9C H 0.8900 -0.0200 0.0926 0.078 Uiso 0.67 1 calc PR
NC10 N 1.2384 0.4734 0.0259 0.043 Uiso 1 1 d R
HC1D H 1.2991 0.4798 0.0210 0.065 Uiso 0.67 1 calc PR
HC1E H 1.2188 0.4760 0.0485 0.065 Uiso 0.67 1 calc PR
HC1F H 1.2043 0.4964 0.0121 0.065 Uiso 0.67 1 calc PR
CN10 C 1.1467 0.0467 -0.0250 0.044 Uiso 1 1 d R
HN1C H 1.1759 0.0188 -0.0092 0.053 Uiso 1 1 calc R
HN1D H 1.1599 0.0413 -0.0495 0.053 Uiso 1 1 calc R
CN9 C 0.1892 0.2013 0.0881 0.044 Uiso 1 1 d R
HN9A H 0.1570 0.1709 0.0997 0.053 Uiso 1 1 calc R
HN9B H 0.1825 0.2131 0.0634 0.053 Uiso 1 1 calc R

loop_
_atom_site_aniso_label
_atom_site_aniso_U_11
_atom_site_aniso_U_22
_atom_site_aniso_U_33
_atom_site_aniso_U_23
_atom_site_aniso_U_13
_atom_site_aniso_U_12
Sb1 0.0245(5) 0.0399(6) 0.0324(6) -0.0074(4) -0.0067(4) 0.0142(4)
C1 0.020(7) 0.047(9) 0.025(8) 0.000(7) 0.001(6) 0.002(6)
C2 0.030(8) 0.036(9) 0.048(10) -0.015(7) -0.003(7) 0.002(7)
C3 0.057(11) 0.048(11) 0.054(12) -0.013(9) 0.004(9) 0.006(9)
C4 0.038(10) 0.056(12) 0.086(15) -0.021(11) 0.024(10) 0.006(9)
C5 0.053(11) 0.027(9) 0.072(13) 0.011(8) 0.012(10) 0.017(8)
C6 0.042(9) 0.031(9) 0.050(11) 0.002(7) 0.002(8) 0.012(7)
C7 0.041(9) 0.026(8) 0.038(9) -0.006(7) -0.004(7) 0.002(7)
C8 0.045(10) 0.074(12) 0.035(10) -0.022(9) -0.018(8) 0.031(9)
C9 0.042(9) 0.048(10) 0.053(11) -0.019(8) -0.005(8) 0.030(8)
C10 0.043(10) 0.057(11) 0.046(11) 0.007(8) -0.004(8) 0.039(8)
C11 0.071(12) 0.080(13) 0.039(11) -0.020(9) -0.031(9) 0.048(10)
C12 0.061(11) 0.045(10) 0.053(11) -0.010(8) -0.016(9) 0.031(9)
Sb1A 0.0378(6) 0.0543(7) 0.0374(6) 0.0041(5) 0.0019(5) 0.0179(5)
C1A 0.042(9) 0.015(8) 0.065(11) -0.001(7) -0.005(8) 0.003(7)
C2A 0.040(10) 0.049(11) 0.050(11) 0.011(8) 0.011(8) 0.012(8)
C3A 0.037(10) 0.053(11) 0.057(12) 0.002(9) -0.009(9) 0.001(8)
C4A 0.047(11) 0.045(11) 0.079(14) -0.023(10) -0.013(10) 0.000(9)
C5A 0.085(16) 0.059(13) 0.074(15) -0.013(11) -0.004(12) -0.001(12)
C6A 0.046(11) 0.035(10) 0.072(13) 0.017(9) 0.013(10) 0.011(8)
C7A 0.026(8) 0.058(10) 0.027(9) -0.014(7) -0.001(7) 0.002(7)
C8A 0.026(8) 0.072(12) 0.033(9) -0.002(8) -0.013(7) 0.018(8)
C9A 0.047(10) 0.052(11) 0.045(11) -0.011(8) 0.006(8) 0.007(8)
C10A 0.043(10) 0.060(12) 0.057(12) -0.011(10) -0.001(9) 0.009(9)
C11A 0.054(11) 0.078(14) 0.037(11) -0.021(10) 0.005(9) -0.023(10)
C12A 0.054(11) 0.052(11) 0.045(11) -0.012(8) 0.002(9) -0.014(9)
Ge11 0.0359(9) 0.0376(10) 0.0508(11) -0.0126(8) -0.0029(8) 0.0187(7)
Ge12 0.0168(7) 0.0469(10) 0.0328(9) -0.0080(7) -0.0033(7) 0.0116(7)
Ge13 0.0236(8) 0.0501(10) 0.0368(10) -0.0020(8) -0.0070(7) 0.0180(7)
Ge14 0.0279(8) 0.0347(9) 0.0459(10) -0.0063(7) -0.0007(7) 0.0053(7)
Ge15 0.0231(8) 0.0419(9) 0.0390(10) -0.0144(7) -0.0084(7) 0.0083(7)
Ge16 0.0157(7) 0.0412(9) 0.0388(9) -0.0100(7) -0.0052(7) 0.0116(6)
Ge17 0.0196(7) 0.0411(9) 0.0301(9) -0.0080(7) -0.0046(6) 0.0095(6)
Ge18 0.0187(8) 0.0499(10) 0.0388(10) -0.0128(8) -0.0070(7) 0.0022(7)
Ge19 0.0182(7) 0.0370(9) 0.0343(9) -0.0053(7) -0.0070(7) 0.0069(6)
Ge21 0.0255(8) 0.0588(11) 0.0470(11) 0.0027(9) -0.0097(8) 0.0152(8)
Ge22 0.0268(8) 0.0508(11) 0.0449(11) 0.0038(8) -0.0064(8) -0.0061(7)
Ge23 0.0449(10) 0.0407(10) 0.0347(10) -0.0071(7) -0.0144(8) 0.0024(8)
Ge24 0.0330(9) 0.0308(9) 0.0425(10) -0.0017(7) 0.0000(7) 0.0083(7)
Ge25 0.0320(9) 0.0401(10) 0.0421(10) -0.0100(8) 0.0014(8) 0.0144(7)
Ge26 0.0281(9) 0.0496(11) 0.0578(12) -0.0180(9) -0.0083(8) -0.0022(8)
Ge27 0.0239(8) 0.0421(9) 0.0316(9) -0.0090(7) -0.0055(7) 0.0095(7)
Ge28 0.0500(10) 0.0308(9) 0.0368(10) -0.0049(7) -0.0054(8) 0.0108(7)
Ge29 0.0269(8) 0.0363(9) 0.0370(10) -0.0051(7) 0.0008(7) 0.0109(7)
Sb2 0.024 0.041 0.032 -0.004 -0.005 0.016
C13 0.036 0.030 0.039 0.005 0.003 0.025
C14 0.034 0.033 0.032 -0.006 0.008 -0.003
C15 0.041 0.042 0.074 -0.024 0.022 -0.005
C16 0.074 0.028 0.116 0.001 0.023 0.013
C17 0.063 0.055 0.079 0.026 0.020 0.031
C18 0.024 0.092 0.094 0.056 -0.001 0.008
C19 0.016 0.037 0.057 0.001 -0.010 -0.001
C20 0.052 0.060 0.041 -0.009 -0.033 0.021
C21 0.079 0.099 0.105 -0.007 -0.063 0.030
C22 0.030 0.047 0.112 0.008 -0.037 0.025
C23 0.045 0.055 0.067 -0.013 0.002 0.001
C24 0.056 0.059 0.049 -0.027 -0.011 0.044
Sb2A 0.030 0.034 0.036 -0.003 -0.001 0.006
C13A 0.048 0.025 0.035 0.004 0.010 0.007
C14A 0.051 0.035 0.052 -0.011 -0.010 0.002
C15A 0.053 0.040 0.034 -0.012 -0.004 -0.025
C16A 0.032 0.054 0.059 -0.012 -0.015 0.007
C17A 0.023 0.053 0.073 -0.024 -0.004 -0.003
C18A 0.047 0.028 0.046 -0.029 0.009 -0.002
C19A 0.021 0.052 0.034 -0.006 -0.009 -0.013
C20A 0.066 0.055 0.031 -0.012 -0.019 0.006
C21A 0.044 0.033 0.049 0.013 -0.003 0.012
C22A 0.054 0.043 0.058 -0.004 -0.005 -0.008
C23A 0.051 0.050 0.048 -0.018 -0.004 -0.001
C24A 0.030 0.062 0.028 -0.006 0.007 0.001
Ge31 0.046 0.028 0.050 -0.009 -0.002 0.015
Ge32 0.021 0.038 0.032 -0.003 -0.002 0.010
Ge33 0.021 0.037 0.035 0.000 -0.005 0.016
Ge34 0.033 0.032 0.042 -0.005 -0.001 -0.002
Ge35 0.034 0.043 0.037 -0.013 -0.009 0.001
Ge36 0.023 0.035 0.036 -0.005 -0.008 0.001
Ge37 0.017 0.031 0.029 -0.006 -0.005 0.008
Ge38 0.016 0.051 0.041 -0.008 -0.008 0.009
Ge39 0.022 0.032 0.033 -0.001 -0.009 0.007
Ge41 0.031 0.078 0.045 0.004 -0.009 0.020
Ge42 0.025 0.057 0.036 -0.001 -0.005 -0.009
Ge43 0.036 0.053 0.031 -0.002 -0.007 -0.006
Ge44 0.042 0.034 0.042 0.000 0.001 0.011
Ge45 0.030 0.038 0.041 -0.003 0.001 0.016
Ge46 0.030 0.035 0.045 -0.014 -0.002 -0.002
Ge47 0.023 0.028 0.030 -0.006 -0.004 0.006
Ge48 0.044 0.032 0.033 -0.007 -0.003 -0.002
Ge49 0.026 0.031 0.035 -0.008 0.002 0.001
K1 0.019 0.044 0.036 -0.011 -0.005 0.011
O11 0.032 0.058 0.036 -0.012 -0.007 0.008
O12 0.027 0.050 0.041 -0.005 0.021 0.014
O13 0.032 0.044 0.050 -0.011 -0.006 0.000
O14 0.025 0.040 0.056 -0.018 -0.006 0.019
O15 0.026 0.040 0.037 -0.007 -0.014 0.007
O16 0.021 0.038 0.053 0.006 -0.003 0.015
N11 0.029 0.035 0.054 -0.013 -0.012 0.004
N12 0.040 0.042 0.040 -0.021 -0.019 0.009
C101 0.042 0.038 0.046 -0.005 0.009 0.009
C102 0.026 0.097 0.030 -0.008 -0.003 0.003
C103 0.030 0.043 0.060 -0.002 0.017 0.020
C104 0.032 0.032 0.065 -0.007 -0.002 0.010
C105 0.017 0.040 0.028 0.001 -0.002 0.015
C106 0.031 0.049 0.045 -0.009 0.001 0.012
C107 0.027 0.090 0.063 -0.008 -0.005 0.003
C108 0.037 0.073 0.043 -0.010 0.009 -0.012
C109 0.036 0.062 0.033 -0.024 -0.007 0.017
C110 0.041 0.049 0.059 -0.014 -0.007 -0.010
C111 0.028 0.067 0.024 0.001 -0.004 0.015
C112 0.052 0.029 0.064 -0.015 -0.025 -0.005
C113 0.051 0.039 0.058 -0.013 -0.016 0.004
C114 0.028 0.071 0.030 -0.012 -0.010 0.020
C115 0.046 0.045 0.055 -0.019 -0.019 0.012
C116 0.036 0.043 0.066 -0.011 -0.010 0.001
C117 0.024 0.038 0.062 0.016 0.007 0.013
C118 0.051 0.032 0.051 -0.014 -0.037 0.022
K2 0.020 0.028 0.041 -0.007 -0.010 0.007
O21 0.034 0.037 0.041 0.008 -0.007 0.018
O22 0.025 0.049 0.050 -0.012 -0.021 0.008
O23 0.070 0.031 0.047 -0.010 -0.010 0.010
O24 0.018 0.051 0.055 -0.003 -0.014 0.001
O25 0.030 0.028 0.054 -0.018 -0.009 0.005
O26 0.048 0.036 0.042 -0.006 -0.015 0.005
N21 0.035 0.043 0.047 -0.005 -0.016 0.008
N22 0.034 0.040 0.050 0.000 -0.003 0.010
C201 0.033 0.033 0.049 -0.008 -0.007 0.014
C202 0.025 0.031 0.045 -0.002 -0.014 0.011
C203 0.015 0.067 0.080 -0.038 -0.016 0.000
C204 0.055 0.041 0.045 -0.011 -0.021 0.011
C205 0.037 0.044 0.050 -0.004 0.005 0.008
C206 0.048 0.053 0.075 0.003 -0.020 -0.016
C207 0.063 0.025 0.077 0.001 -0.008 0.020
C208 0.047 0.037 0.054 -0.013 -0.018 0.008
C209 0.041 0.047 0.049 0.014 -0.006 0.010
C210 0.104 0.066 0.052 -0.036 -0.016 0.023
C211 0.052 0.078 0.034 -0.006 -0.019 0.002
C212 0.084 0.063 0.037 -0.015 -0.015 0.007
C213 0.045 0.066 0.049 -0.011 -0.018 -0.017
C214 0.045 0.035 0.063 -0.002 -0.013 0.024
C215 0.027 0.032 0.063 -0.019 -0.006 -0.004
C216 0.058 0.052 0.083 0.007 -0.014 0.009
C217 0.087 0.052 0.036 -0.017 -0.007 0.032
C218 0.049 0.039 0.035 0.001 0.003 0.002
K3 0.025 0.026 0.084 -0.015 -0.018 0.011
O31 0.148 0.076 0.096 -0.016 -0.036 -0.012
O32 0.062 0.041 0.065 -0.013 -0.023 0.013
O33 0.100 0.049 0.149 -0.008 -0.103 0.026
O34 0.221 0.104 0.070 0.010 -0.078 -0.094
O35 0.088 0.050 0.106 -0.028 -0.044 0.021
O36 0.028 0.170 0.148 -0.089 -0.014 0.025
N31 0.115 0.035 0.049 0.010 0.014 0.036
C301 0.043 0.097 0.064 -0.039 0.008 -0.022
C302 0.043 0.099 0.088 -0.054 0.028 -0.047
C303 0.017 0.212 0.055 -0.021 -0.008 -0.001
C304 0.063 0.102 0.122 0.050 -0.057 0.013
C305 0.051 0.090 0.119 -0.003 -0.049 -0.005
C306 0.124 0.054 0.068 0.039 0.024 0.032
C307 0.216 0.086 0.077 -0.041 -0.022 0.087
C308 0.192 0.134 0.177 -0.061 -0.124 0.053
C309 0.612 0.236 0.110 -0.141 -0.245 0.331
C310 0.076 0.053 0.263 0.053 -0.044 0.026
C311 0.367 0.067 0.040 0.005 -0.007 0.097
C312 0.143 0.171 0.203 0.117 -0.119 -0.051
C313 0.397 0.084 0.329 0.026 -0.321 -0.059
C314 0.264 0.055 0.372 0.078 -0.304 -0.081
C315 0.363 0.039 0.040 -0.004 -0.034 -0.069
C316 0.391 0.048 0.207 -0.081 -0.184 0.070
C317 0.741 0.119 0.389 -0.149 -0.503 0.183
C318 0.043 0.039 0.086 -0.013 -0.028 0.024
K4 0.020 0.033 0.038 -0.005 -0.004 0.006
O41 0.040 0.046 0.045 0.005 -0.012 0.014
O42 0.025 0.062 0.046 -0.021 -0.001 0.017
O43 0.025 0.062 0.036 0.006 -0.008 -0.006
O44 0.048 0.045 0.047 -0.014 -0.011 0.031
O45 0.042 0.059 0.032 -0.011 -0.008 0.018
O46 0.018 0.036 0.091 0.009 -0.011 0.001
N41 0.031 0.032 0.109 0.007 -0.033 0.002
N42 0.042 0.042 0.063 -0.025 -0.012 0.018
C401 0.050 0.039 0.047 -0.006 0.005 0.032
C402 0.033 0.067 0.079 -0.009 0.014 0.008
C403 0.038 0.035 0.132 -0.016 -0.039 0.022
C404 0.018 0.065 0.069 0.014 0.010 -0.012
C405 0.054 0.044 0.059 0.002 0.002 0.020
C406 0.059 0.052 0.043 0.010 -0.014 0.011
C407 0.027 0.100 0.038 0.013 0.007 0.013
C408 0.025 0.060 0.066 0.006 -0.012 0.005
C409 0.027 0.069 0.085 0.003 -0.018 -0.017
C410 0.026 0.023 0.154 0.012 -0.031 0.002
C411 0.046 0.101 0.058 -0.043 -0.015 0.003
C412 0.120 0.047 0.038 -0.020 -0.044 0.050
C413 0.036 0.024 0.076 0.006 -0.015 0.004
C414 0.065 0.035 0.135 -0.041 -0.038 0.018
C415 0.045 0.090 0.070 -0.032 -0.028 0.010
C416 0.021 0.050 0.127 -0.001 -0.036 -0.003
C417 0.061 0.092 0.076 -0.053 -0.025 0.027
C418 0.085 0.049 0.084 -0.009 -0.040 0.016
K5 0.022 0.027 0.055 -0.008 0.002 0.005
O52 0.048 0.257 0.217 -0.205 -0.090 0.098
O53 0.104 0.254 0.220 -0.158 -0.110 0.113
O54 0.173 0.250 0.211 0.207 -0.109 -0.161
O55 0.150 0.067 0.456 0.034 -0.220 -0.005
N51 0.067 0.233 0.200 -0.176 -0.092 0.059
K6 0.024 0.039 0.033 -0.006 -0.005 0.012
O61 0.032 0.031 0.042 -0.014 -0.008 0.020
O62 0.040 0.044 0.046 -0.001 -0.013 0.009
O63 0.025 0.052 0.046 -0.006 -0.008 0.012
O64 0.033 0.032 0.035 -0.006 -0.013 0.009
O65 0.036 0.068 0.034 -0.016 -0.007 0.021
O66 0.042 0.052 0.049 -0.014 0.005 0.015
N61 0.034 0.053 0.049 -0.020 -0.008 0.002
N62 0.033 0.035 0.033 0.000 0.003 0.031
C601 0.027 0.049 0.052 0.018 -0.005 0.010
C602 0.028 0.054 0.045 -0.014 -0.013 0.020
C603 0.044 0.042 0.047 -0.017 -0.013 0.020
C604 0.038 0.060 0.068 -0.004 -0.029 0.003
C605 0.036 0.069 0.055 -0.008 0.000 -0.006
C606 0.029 0.104 0.026 0.011 -0.006 0.008
C607 0.058 0.066 0.067 -0.045 -0.016 0.024
C608 0.058 0.060 0.038 -0.013 0.004 0.025
C609 0.027 0.033 0.066 -0.017 -0.017 0.015
C610 0.025 0.039 0.084 0.029 -0.001 0.016
C611 0.045 0.045 0.056 -0.014 -0.011 0.030
C612 0.041 0.086 0.037 -0.012 -0.001 0.042
C613 0.044 0.040 0.052 -0.008 -0.013 0.000
C614 0.035 0.049 0.070 0.010 0.018 0.006
C615 0.037 0.078 0.078 -0.009 -0.021 0.035
C616 0.034 0.021 0.028 -0.014 -0.014 0.009
C617 0.027 0.035 0.027 -0.005 -0.005 0.003
C618 0.042 0.031 0.054 -0.009 -0.022 0.017
K7 0.036 0.036 0.043 -0.006 -0.014 0.007
O71 0.159 0.046 0.053 -0.005 -0.044 0.029
O72 0.045 0.080 0.099 -0.043 -0.020 0.014
O73 0.038 0.060 0.091 -0.027 -0.011 0.005
O74 0.038 0.055 0.048 -0.017 -0.007 0.008
O75 0.056 0.038 0.054 -0.016 -0.027 0.011
O76 0.072 0.056 0.074 -0.013 0.028 -0.009
N71 0.074 0.071 0.147 -0.065 -0.077 0.047
N72 0.039 0.067 0.088 -0.046 -0.026 0.011
C701 0.028 0.134 0.108 -0.070 -0.029 0.001
C702 0.074 0.045 0.083 -0.038 -0.045 0.038
C703 0.036 0.058 0.100 -0.035 -0.006 0.019
C704 0.045 0.086 0.102 -0.043 -0.046 0.032
C705 0.023 0.138 0.101 -0.066 0.019 -0.008
C706 0.066 0.036 0.081 -0.003 -0.033 -0.009
C707 0.056 0.071 0.089 -0.040 -0.047 0.030
C708 0.155 0.107 0.100 -0.035 -0.112 0.028
C709 0.096 0.094 0.086 -0.005 -0.022 -0.057
C710 0.274 0.049 0.055 0.021 0.073 -0.002
C711 0.262 0.040 0.060 0.001 -0.023 0.039
C712 0.067 0.126 0.247 -0.122 -0.089 0.047
C713 0.024 0.157 0.270 -0.171 0.046 -0.028
C714 0.074 0.110 0.213 -0.093 -0.087 0.063
C715 0.067 0.087 0.148 -0.066 -0.068 0.041
C716 0.072 0.077 0.124 -0.017 0.057 -0.024
C717 0.142 0.169 0.113 -0.084 -0.087 0.119
C718 0.036 0.065 0.052 -0.026 0.001 -0.019
K8 0.034 0.038 0.041 -0.006 -0.003 0.010
O81 0.045 0.061 0.082 -0.019 -0.016 0.029
O82 0.038 0.042 0.052 -0.007 -0.009 0.008
O83 0.066 0.040 0.049 -0.016 -0.020 0.006
O84 0.044 0.037 0.043 0.001 -0.010 -0.002
O85 0.032 0.105 0.064 -0.011 0.000 -0.004
O86 0.044 0.037 0.038 -0.003 0.000 0.012
N81 0.054 0.050 0.042 -0.004 -0.009 0.002
N82 0.088 0.032 0.063 -0.014 -0.038 0.010
C801 0.069 0.049 0.046 -0.010 -0.028 0.009
C802 0.057 0.045 0.057 -0.002 -0.001 0.002
C803 0.039 0.061 0.074 -0.029 -0.034 0.020
C804 0.067 0.050 0.044 0.012 -0.006 -0.006
C805 0.054 0.026 0.066 -0.009 -0.012 0.008
C806 0.065 0.062 0.051 -0.002 0.006 -0.038
C807 0.052 0.056 0.049 -0.017 -0.003 0.012
C808 0.113 0.036 0.066 0.005 -0.020 0.003
C809 0.104 0.037 0.045 -0.010 -0.020 -0.001
C810 0.086 0.102 0.074 -0.046 -0.042 0.087
C811 0.070 0.062 0.058 -0.002 -0.014 -0.021
C812 0.067 0.063 0.081 -0.004 0.035 0.003
C813 0.048 0.142 0.071 -0.011 -0.008 0.040
C814 0.061 0.060 0.055 -0.018 -0.014 0.010
C815 0.052 0.076 0.063 -0.007 0.022 -0.029
C816 0.017 0.220 0.075 -0.029 -0.003 0.016
C817 0.103 0.044 0.083 -0.014 -0.049 0.037
C818 0.036 0.056 0.049 -0.004 0.008 0.015
NC1 0.053 0.075 0.126 -0.009 -0.030 0.018
NC2 0.068 0.069 0.055 -0.013 -0.026 0.007
CN1 0.087 0.049 0.079 -0.011 -0.036 0.013
CN2 0.074 0.050 0.081 -0.020 -0.022 0.021
NC3 0.062 0.075 0.139 -0.004 -0.022 -0.010
NC4 0.071 0.071 0.071 -0.012 -0.031 -0.003
CN3 0.104 0.073 0.090 -0.010 -0.018 0.017
CN4 0.077 0.080 0.077 -0.037 -0.006 0.019
CN5 0.211 0.067 0.178 0.034 0.031 0.050
CN6 0.119 0.192 0.826 0.232 -0.252 -0.065
CN7 2.000 0.003 0.873 -0.057 -1.000 0.130
CN8 0.574 0.146 0.038 0.000 0.047 0.063

loop_
_atom_type_symbol
_atom_type_description
_atom_type_scat_dispersion_real
_atom_type_scat_dispersion_imag
_atom_type_scat_source
C C 0.0033 0.0016 'International Tables Vol C Tables 4.2.6.8 and 6.1.1.4'
N N 0.0061 0.0033 'International Tables Vol C Tables 4.2.6.8 and 6.1.1.4'
O O 0.0106 0.0060 'International Tables Vol C Tables 4.2.6.8 and 6.1.1.4'
K K 0.2009 0.2494 'International Tables Vol C Tables 4.2.6.8 and 6.1.1.4'
Ge Ge 0.1547 1.8001 'International Tables Vol C Tables 4.2.6.8 and 6.1.1.4'
Sb Sb -0.5866 1.5461 'International Tables Vol C Tables 4.2.6.8 and 6.1.1.4'
H H 0.0000 0.0000 'International Tables Vol C Tables 4.2.6.8 and 6.1.1.4'

loop_
_geom_angle_atom_site_label_1
_geom_angle_atom_site_label_2
_geom_angle_atom_site_label_3
_geom_angle
_geom_angle_site_symmetry_1
_geom_angle_site_symmetry_3
C7 Sb1 C1 91.5(5) . .
C7 Sb1 Ge19 97.3(4) . .
C1 Sb1 Ge19 97.3(4) . .
C7 Sb1 Ge12 143.6(4) . .
C1 Sb1 Ge12 97.5(3) . .
Ge19 Sb1 Ge12 46.69(4) . .
C7 Sb1 Ge15 109.5(4) . .
C1 Sb1 Ge15 138.6(4) . .
Ge19 Sb1 Ge15 46.20(4) . .
Ge12 Sb1 Ge15 45.26(4) . .
C7 Sb1 Ge18 116.4(4) . .
C1 Sb1 Ge18 78.2(4) . .
Ge19 Sb1 Ge18 27.04(4) . .
Ge12 Sb1 Ge18 33.87(3) . .
Ge15 Sb1 Ge18 60.63(4) . .
C7 Sb1 Ge16 84.4(4) . .
C1 Sb1 Ge16 120.8(4) . .
Ge19 Sb1 Ge16 26.48(4) . .
Ge12 Sb1 Ge16 60.74(4) . .
Ge15 Sb1 Ge16 33.64(3) . .
Ge18 Sb1 Ge16 52.74(3) . .
C2 C1 C6 118.4(14) . .
C2 C1 Sb1 124.3(10) . .
C6 C1 Sb1 117.3(10) . .
C2 C1 Ge19 83.4(9) . .
C6 C1 Ge19 150.9(9) . .
Sb1 C1 Ge19 46.3(3) . .
C1 C2 C3 121.3(15) . .
C1 C2 Ge19 75.0(8) . .
C3 C2 Ge19 154.8(11) . .
C1 C2 Ge18 113.2(9) . .
C3 C2 Ge18 123.8(11) . .
Ge19 C2 Ge18 38.73(16) . .
C1 C2 Ge12 89.9(9) . .
C3 C2 Ge12 146.0(11) . .
Ge19 C2 Ge12 38.01(14) . .
Ge18 C2 Ge12 36.51(14) . .
C4 C3 C2 119.8(17) . .
C3 C4 C5 118.4(17) . .
C4 C5 C6 123.1(16) . .
C5 C6 C1 118.9(15) . .
C12 C7 C8 116.4(14) . .
C12 C7 Sb1 119.2(10) . .
C8 C7 Sb1 124.4(11) . .
C12 C7 Ge19 152.5(10) . .
C8 C7 Ge19 81.7(9) . .
Sb1 C7 Ge19 46.4(3) . .
C9 C8 C7 122.1(14) . .
C9 C8 Ge19 155.3(12) . .
C7 C8 Ge19 76.6(9) . .
C10 C9 C8 120.8(14) . .
C9 C10 C11 119.7(14) . .
C10 C11 C12 119.8(15) . .
C7 C12 C11 121.0(15) . .
C7A Sb1A C1A 95.0(5) . .
C7A Sb1A Ge29 102.7(4) . .
C1A Sb1A Ge29 98.2(4) . .
C7A Sb1A Ge24 138.4(4) . .
C1A Sb1A Ge24 111.5(4) . .
Ge29 Sb1A Ge24 43.95(4) . .
C7A Sb1A Ge23 96.6(4) . .
C1A Sb1A Ge23 141.0(4) . .
Ge29 Sb1A Ge23 42.83(4) . .
Ge24 Sb1A Ge23 43.02(4) . .
C7A Sb1A Ge26 126.4(4) . .
C1A Sb1A Ge26 83.8(4) . .
Ge29 Sb1A Ge26 26.69(4) . .
Ge24 Sb1A Ge26 34.55(3) . .
Ge23 Sb1A Ge26 59.57(3) . .
C7A Sb1A Ge28 80.7(4) . .
C1A Sb1A Ge28 112.8(4) . .
Ge29 Sb1A Ge28 25.37(4) . .
Ge24 Sb1A Ge28 59.87(4) . .
Ge23 Sb1A Ge28 34.13(3) . .
Ge26 Sb1A Ge28 52.00(4) . .
C6A C1A C2A 118.8(15) . .
C6A C1A Sb1A 118.5(12) . .
C2A C1A Sb1A 122.6(12) . .
C6A C1A Ge29 87.2(10) . .
C2A C1A Ge29 140.8(10) . .
Sb1A C1A Ge29 45.6(3) . .
C3A C2A C1A 120.6(17) . .
C4A C3A C2A 120.4(17) . .
C3A C4A C5A 118.8(17) . .
C4A C5A C6A 123.7(18) . .
C1A C6A C5A 117.7(16) . .
C1A C6A Ge29 72.2(9) . .
C5A C6A Ge29 151.0(12) . .
C12A C7A C8A 114.7(14) . .
C12A C7A Sb1A 118.5(12) . .
C8A C7A Sb1A 126.8(11) . .
C12A C7A Ge29 161.8(11) . .
C8A C7A Ge29 83.4(9) . .
Sb1A C7A Ge29 43.5(3) . .
C9A C8A C7A 124.8(15) . .
C9A C8A Ge29 159.7(12) . .
C7A C8A Ge29 75.5(9) . .
C9A C8A Ge28 124.7(11) . .
C7A C8A Ge28 108.1(9) . .
Ge29 C8A Ge28 36.61(14) . .
C8A C9A C10A 116.9(16) . .
C11A C10A C9A 120.4(17) . .
C10A C11A C12A 121.3(17) . .
C7A C12A C11A 121.7(16) . .
Ge13 Ge11 Ge12 65.05(7) . .
Ge13 Ge11 Ge14 65.47(6) . .
Ge12 Ge11 Ge14 98.80(7) . .
Ge13 Ge11 Ge15 98.85(7) . .
Ge12 Ge11 Ge15 65.98(6) . .
Ge14 Ge11 Ge15 63.34(6) . .
Ge13 Ge11 NC1 160.63(6) . 2_656
Ge12 Ge11 NC1 118.41(6) . 2_656
Ge14 Ge11 NC1 95.35(6) . 2_656
Ge15 Ge11 NC1 68.32(5) . 2_656
Ge13 Ge11 C108 87.81(6) . .
Ge12 Ge11 C108 71.43(5) . .
Ge14 Ge11 C108 153.01(7) . .
Ge15 Ge11 C108 128.56(7) . .
NC1 Ge11 C108 111.49(4) 2_656 .
Ge13 Ge11 CN2 160.85(7) . 2_656
Ge12 Ge11 CN2 98.19(6) . 2_656
Ge14 Ge11 CN2 129.34(7) . 2_656
Ge15 Ge11 CN2 81.26(6) . 2_656
NC1 Ge11 CN2 35.571(18) 2_656 2_656
C108 Ge11 CN2 77.55(3) . 2_656
Ge13 Ge11 C312 122.12(7) . 1_565
Ge12 Ge11 C312 158.05(6) . 1_565
Ge14 Ge11 C312 102.94(6) . 1_565
Ge15 Ge11 C312 127.42(7) . 1_565
NC1 Ge11 C312 62.66(3) 2_656 1_565
C108 Ge11 C312 87.63(3) . 1_565
CN2 Ge11 C312 70.11(3) 2_656 1_565
Ge13 Ge11 Ge17 36.84(4) . .
Ge12 Ge11 Ge17 65.49(5) . .
Ge14 Ge11 Ge17 37.18(5) . .
Ge15 Ge11 Ge17 65.19(5) . .
NC1 Ge11 Ge17 124.91(4) 2_656 .
C108 Ge11 Ge17 120.00(5) . .
CN2 Ge11 Ge17 146.22(5) 2_656 .
C312 Ge11 Ge17 133.91(5) 1_565 .
Ge13 Ge11 NC2 145.99(7) . 2_656
Ge12 Ge11 NC2 80.95(5) . 2_656
Ge14 Ge11 NC2 122.13(6) . 2_656
Ge15 Ge11 NC2 64.32(5) . 2_656
NC1 Ge11 NC2 42.30(2) 2_656 2_656
C108 Ge11 NC2 82.05(3) . 2_656
CN2 Ge11 NC2 20.290(12) 2_656 2_656
C312 Ge11 NC2 89.93(3) 1_565 2_656
Ge17 Ge11 NC2 127.26(5) . 2_656
Ge11 Ge12 Ge18 112.73(8) . .
Ge11 Ge12 Ge19 107.68(7) . .
Ge18 Ge12 Ge19 58.69(5) . .
Ge11 Ge12 Ge13 57.39(6) . .
Ge18 Ge12 Ge13 58.56(6) . .
Ge19 Ge12 Ge13 93.64(6) . .
Ge11 Ge12 Ge15 57.32(6) . .
Ge18 Ge12 Ge15 104.49(6) . .
Ge19 Ge12 Ge15 58.11(5) . .
Ge13 Ge12 Ge15 89.30(6) . .
Ge11 Ge12 Sb1 123.09(6) . .
Ge18 Ge12 Sb1 94.73(6) . .
Ge19 Ge12 Sb1 46.86(4) . .
Ge13 Ge12 Sb1 140.34(6) . .
Ge15 Ge12 Sb1 68.21(5) . .
Ge11 Ge12 O11 90.35(5) . .
Ge18 Ge12 O11 105.40(5) . .
Ge19 Ge12 O11 159.28(7) . .
Ge13 Ge12 O11 87.51(5) . .
Ge15 Ge12 O11 142.60(6) . .
Sb1 Ge12 O11 130.24(5) . .
Ge11 Ge12 Ge17 77.34(6) . .
Ge18 Ge12 Ge17 40.75(5) . .
Ge19 Ge12 Ge17 51.47(5) . .
Ge13 Ge12 Ge17 42.17(4) . .
Ge15 Ge12 Ge17 68.53(5) . .
Sb1 Ge12 Ge17 98.25(5) . .
O11 Ge12 Ge17 126.56(5) . .
Ge11 Ge12 Ge14 40.65(5) . .
Ge18 Ge12 Ge14 79.44(6) . .
Ge19 Ge12 Ge14 70.66(5) . .
Ge13 Ge12 Ge14 45.36(5) . .
Ge15 Ge12 Ge14 43.94(5) . .
Sb1 Ge12 Ge14 105.70(5) . .
O11 Ge12 Ge14 122.32(5) . .
Ge17 Ge12 Ge14 39.25(4) . .
Ge11 Ge12 C114 88.16(5) . .
Ge18 Ge12 C114 87.07(5) . .
Ge19 Ge12 C114 145.52(6) . .
Ge13 Ge12 C114 68.90(4) . .
Ge15 Ge12 C114 145.48(6) . .
Sb1 Ge12 C114 144.32(5) . .
O11 Ge12 C114 20.956(12) . .
Ge17 Ge12 C114 105.84(5) . .
Ge14 Ge12 C114 109.64(5) . .
Ge11 Ge13 Ge17 106.91(7) . .
Ge11 Ge13 Ge18 111.78(8) . .
Ge17 Ge13 Ge18 58.47(6) . .
Ge11 Ge13 Ge12 57.55(6) . .
Ge17 Ge13 Ge12 92.36(6) . .
Ge18 Ge13 Ge12 57.39(6) . .
Ge11 Ge13 Ge14 57.45(6) . .
Ge17 Ge13 Ge14 57.98(6) . .
Ge18 Ge13 Ge14 104.55(6) . .
Ge12 Ge13 Ge14 89.67(6) . .
Ge11 Ge13 Ge25 123.46(8) . .
Ge17 Ge13 Ge25 76.02(6) . .
Ge18 Ge13 Ge25 116.11(7) . .
Ge12 Ge13 Ge25 168.20(6) . .
Ge14 Ge13 Ge25 82.47(6) . .
Ge11 Ge13 C505 115.50(6) . .
Ge17 Ge13 C505 131.26(6) . .
Ge18 Ge13 C505 120.35(6) . .
Ge12 Ge13 C505 130.11(6) . .
Ge14 Ge13 C505 130.83(6) . .
Ge25 Ge13 C505 61.28(4) . .
Ge11 Ge13 C114 88.64(6) . .
Ge17 Ge13 C114 145.24(7) . .
Ge18 Ge13 C114 87.02(5) . .
Ge12 Ge13 C114 69.63(4) . .
Ge14 Ge13 C114 146.09(7) . .
Ge25 Ge13 C114 121.34(4) . .
C505 Ge13 C114 60.61(3) . .
Ge11 Ge13 C506 95.16(6) . .
Ge17 Ge13 C506 142.33(7) . .
Ge18 Ge13 C506 139.22(6) . .
Ge12 Ge13 C506 125.31(6) . .
Ge14 Ge13 C506 115.84(6) . .
Ge25 Ge13 C506 66.33(4) . .
C505 Ge13 C506 21.200(8) . .
C114 Ge13 C506 62.77(3) . .
Ge11 Ge13 Ge15 40.79(5) . .
Ge17 Ge13 Ge15 69.36(5) . .
Ge18 Ge13 Ge15 78.84(5) . .
Ge12 Ge13 Ge15 45.84(5) . .
Ge14 Ge13 Ge15 43.83(5) . .
Ge25 Ge13 Ge15 125.71(6) . .
C505 Ge13 Ge15 156.28(5) . .
C114 Ge13 Ge15 110.77(5) . .
C506 Ge13 Ge15 135.52(5) . .
Ge11 Ge14 Ge17 106.25(8) . .
Ge11 Ge14 Ge16 112.68(8) . .
Ge17 Ge14 Ge16 58.68(6) . .
Ge11 Ge14 Ge15 58.56(6) . .
Ge17 Ge14 Ge15 92.97(7) . .
Ge16 Ge14 Ge15 57.78(6) . .
Ge11 Ge14 Ge13 57.09(6) . .
Ge17 Ge14 Ge13 57.57(5) . .
Ge16 Ge14 Ge13 104.98(7) . .
Ge15 Ge14 Ge13 90.93(6) . .
Ge11 Ge14 C311 91.29(6) . 1_565
Ge17 Ge14 C311 135.97(7) . 1_565
Ge16 Ge14 C311 148.24(6) . 1_565
Ge15 Ge14 C311 129.85(6) . 1_565
Ge13 Ge14 C311 105.55(5) . 1_565
Ge11 Ge14 C318 78.33(5) . 1_565
Ge17 Ge14 C318 155.86(7) . 1_565
Ge16 Ge14 C318 142.33(6) . 1_565
Ge15 Ge14 C318 108.99(6) . 1_565
Ge13 Ge14 C318 110.64(5) . 1_565
C311 Ge14 C318 20.878(13) 1_565 1_565
Ge11 Ge14 C509 142.10(7) . 1_655
Ge17 Ge14 C509 107.93(5) . 1_655
Ge16 Ge14 C509 73.12(5) . 1_655
Ge15 Ge14 C509 103.58(5) . 1_655
Ge13 Ge14 C509 160.47(7) . 1_655
C311 Ge14 C509 75.19(3) 1_565 1_655
C318 Ge14 C509 77.23(3) 1_565 1_655
Ge11 Ge14 Ge12 40.55(5) . .
Ge17 Ge14 Ge12 69.62(5) . .
Ge16 Ge14 Ge12 79.03(6) . .
Ge15 Ge14 Ge12 45.96(4) . .
Ge13 Ge14 Ge12 44.97(5) . .
C311 Ge14 Ge12 130.18(5) 1_565 .
C318 Ge14 Ge12 118.86(5) 1_565 .
C509 Ge14 Ge12 147.54(5) 1_655 .
Ge11 Ge14 Ge19 77.67(6) . .
Ge17 Ge14 Ge19 50.61(5) . .
Ge16 Ge14 Ge19 40.15(5) . .
Ge15 Ge14 Ge19 42.36(4) . .
Ge13 Ge14 Ge19 69.63(5) . .
C311 Ge14 Ge19 168.88(5) 1_565 .
C318 Ge14 Ge19 150.20(5) 1_565 .
C509 Ge14 Ge19 112.83(4) 1_655 .
Ge12 Ge14 Ge19 39.46(3) . .
Ge16 Ge15 Ge11 113.83(8) . .
Ge16 Ge15 Ge19 58.55(6) . .
Ge11 Ge15 Ge19 106.91(7) . .
Ge16 Ge15 Ge14 59.47(6) . .
Ge11 Ge15 Ge14 58.10(6) . .
Ge19 Ge15 Ge14 94.10(7) . .
Ge16 Ge15 Ge12 104.84(7) . .
Ge11 Ge15 Ge12 56.70(6) . .
Ge19 Ge15 Ge12 57.84(5) . .
Ge14 Ge15 Ge12 90.09(6) . .
Ge16 Ge15 Sb1 94.30(6) . .
Ge11 Ge15 Sb1 120.89(7) . .
Ge19 Ge15 Sb1 46.19(5) . .
Ge14 Ge15 Sb1 140.02(6) . .
Ge12 Ge15 Sb1 66.53(5) . .
Ge16 Ge15 NC2 167.45(6) . 2_656
Ge11 Ge15 NC2 78.15(5) . 2_656
Ge19 Ge15 NC2 123.22(6) . 2_656
Ge14 Ge15 NC2 129.85(6) . 2_656
Ge12 Ge15 NC2 84.62(5) . 2_656
Sb1 Ge15 NC2 81.79(4) . 2_656
Ge16 Ge15 Ge17 41.27(4) . .
Ge11 Ge15 Ge17 77.33(6) . .
Ge19 Ge15 Ge17 51.60(5) . .
Ge14 Ge15 Ge17 42.51(5) . .
Ge12 Ge15 Ge17 68.87(5) . .
Sb1 Ge15 Ge17 97.64(5) . .
NC2 Ge15 Ge17 150.91(5) 2_656 .
Ge16 Ge15 NC1 132.61(6) . 2_656
Ge11 Ge15 NC1 73.56(5) . 2_656
Ge19 Ge15 NC1 168.14(7) . 2_656
Ge14 Ge15 NC1 96.00(6) . 2_656
Ge12 Ge15 NC1 115.85(5) . 2_656
Sb1 Ge15 NC1 123.00(5) . 2_656
NC2 Ge15 NC1 44.954(19) 2_656 2_656
Ge17 Ge15 NC1 138.15(5) . 2_656
Ge16 Ge15 Ge13 79.80(6) . .
Ge11 Ge15 Ge13 40.35(5) . .
Ge19 Ge15 Ge13 70.85(5) . .
Ge14 Ge15 Ge13 45.24(5) . .
Ge12 Ge15 Ge13 44.86(5) . .
Sb1 Ge15 Ge13 104.91(5) . .
NC2 Ge15 Ge13 112.71(5) 2_656 .
Ge17 Ge15 Ge13 39.07(3) . .
NC1 Ge15 Ge13 112.58(5) 2_656 .
Ge19 Ge16 Ge17 72.65(6) . .
Ge19 Ge16 Ge15 62.15(6) . .
Ge17 Ge16 Ge15 97.22(7) . .
Ge19 Ge16 Ge14 98.41(7) . .
Ge17 Ge16 Ge14 60.39(6) . .
Ge15 Ge16 Ge14 62.76(6) . .
Ge19 Ge16 C215 112.01(6) . .
Ge17 Ge16 C215 95.97(6) . .
Ge15 Ge16 C215 162.85(7) . .
Ge14 Ge16 C215 133.99(7) . .
Ge19 Ge16 C202 118.09(6) . .
Ge17 Ge16 C202 78.19(5) . .
Ge15 Ge16 C202 174.80(6) . .
Ge14 Ge16 C202 112.45(6) . .
C215 Ge16 C202 22.264(9) . .
Ge19 Ge16 C509 163.87(6) . 1_655
Ge17 Ge16 C509 105.34(6) . 1_655
Ge15 Ge16 C509 102.87(6) . 1_655
Ge14 Ge16 C509 67.75(5) . 1_655
C215 Ge16 C509 84.07(4) . 1_655
C202 Ge16 C509 76.25(3) . 1_655
Ge19 Ge16 Ge18 36.57(4) . .
Ge17 Ge16 Ge18 36.28(5) . .
Ge15 Ge16 Ge18 75.31(5) . .
Ge14 Ge16 Ge18 75.00(5) . .
C215 Ge16 Ge18 110.11(5) . .
C202 Ge16 Ge18 101.83(4) . .
C509 Ge16 Ge18 138.04(5) 1_655 .
Ge19 Ge16 C107 90.64(6) . 1_655
Ge17 Ge16 C107 161.33(6) . 1_655
Ge15 Ge16 C107 66.88(5) . 1_655
Ge14 Ge16 C107 115.86(6) . 1_655
C215 Ge16 C107 98.05(3) . 1_655
C202 Ge16 C107 118.07(4) . 1_655
C509 Ge16 C107 88.36(3) 1_655 1_655
Ge18 Ge16 C107 126.05(4) . 1_655
Ge19 Ge16 C112 118.74(6) . 1_655
Ge17 Ge16 C112 155.16(6) . 1_655
Ge15 Ge16 C112 107.62(6) . 1_655
Ge14 Ge16 C112 132.18(6) . 1_655
C215 Ge16 C112 59.65(2) . 1_655
C202 Ge16 C112 77.01(3) . 1_655
C509 Ge16 C112 69.85(3) 1_655 1_655
Ge18 Ge16 C112 151.62(5) . 1_655
C107 Ge16 C112 41.875(14) 1_655 1_655
Ge27 Ge17 Ge18 128.73(7) . .
Ge27 Ge17 Ge16 123.20(8) . .
Ge18 Ge17 Ge16 107.15(8) . .
Ge27 Ge17 Ge13 103.68(7) . .
Ge18 Ge17 Ge13 61.15(6) . .
Ge16 Ge17 Ge13 112.22(7) . .
Ge27 Ge17 Ge14 101.22(8) . .
Ge18 Ge17 Ge14 111.70(7) . .
Ge16 Ge17 Ge14 60.94(6) . .
Ge13 Ge17 Ge14 64.45(6) . .
Ge27 Ge17 Ge19 167.18(7) . .
Ge18 Ge17 Ge19 53.80(5) . .
Ge16 Ge17 Ge19 53.56(5) . .
Ge13 Ge17 Ge19 88.41(6) . .
Ge14 Ge17 Ge19 87.72(6) . .
Ge27 Ge17 Ge15 144.87(7) . .
Ge18 Ge17 Ge15 80.67(6) . .
Ge16 Ge17 Ge15 41.52(4) . .
Ge13 Ge17 Ge15 71.57(5) . .
Ge14 Ge17 Ge15 44.52(5) . .
Ge19 Ge17 Ge15 43.20(5) . .
Ge27 Ge17 Ge12 148.94(6) . .
Ge18 Ge17 Ge12 41.47(5) . .
Ge16 Ge17 Ge12 80.40(6) . .
Ge13 Ge17 Ge12 45.47(5) . .
Ge14 Ge17 Ge12 71.13(5) . .
Ge19 Ge17 Ge12 42.94(4) . .
Ge15 Ge17 Ge12 42.60(4) . .
Ge27 Ge17 C403 94.36(6) . .
Ge18 Ge17 C403 64.34(5) . .
Ge16 Ge17 C403 101.88(5) . .
Ge13 Ge17 C403 121.68(6) . .
Ge14 Ge17 C403 161.37(6) . .
Ge19 Ge17 C403 75.36(4) . .
Ge15 Ge17 C403 118.16(5) . .
Ge12 Ge17 C403 100.29(4) . .
Ge27 Ge17 Ge25 39.51(5) . .
Ge18 Ge17 Ge25 109.60(6) . .
Ge16 Ge17 Ge25 133.34(7) . .
Ge13 Ge17 Ge25 64.65(5) . .
Ge14 Ge17 Ge25 79.19(6) . .
Ge19 Ge17 Ge25 152.99(6) . .
Ge15 Ge17 Ge25 119.75(5) . .
Ge12 Ge17 Ge25 110.09(5) . .
C403 Ge17 Ge25 119.44(5) . .
Ge17 Ge18 Ge19 72.84(6) . .
Ge17 Ge18 Ge12 97.77(7) . .
Ge19 Ge18 Ge12 61.78(6) . .
Ge17 Ge18 Ge13 60.38(6) . .
Ge19 Ge18 Ge13 99.01(7) . .
Ge12 Ge18 Ge13 64.04(6) . .
Ge17 Ge18 C403 76.95(5) . .
Ge19 Ge18 C403 86.40(5) . .
Ge12 Ge18 C403 147.57(6) . .
Ge13 Ge18 C403 132.53(7) . .
Ge17 Ge18 C213 118.20(6) . 1_455
Ge19 Ge18 C213 144.01(7) . 1_455
Ge12 Ge18 C213 139.22(6) . 1_455
Ge13 Ge18 C213 116.38(6) . 1_455
C403 Ge18 C213 65.38(3) . 1_455
Ge17 Ge18 C2 135.3(2) . .
Ge19 Ge18 C2 65.9(2) . .
Ge12 Ge18 C2 77.7(2) . .
Ge13 Ge18 C2 141.2(2) . .
C403 Ge18 C2 83.93(19) . .
C213 Ge18 C2 88.3(2) 1_455 .
Ge17 Ge18 C102 133.02(6) . .
Ge19 Ge18 C102 129.81(6) . .
Ge12 Ge18 C102 71.37(4) . .
Ge13 Ge18 C102 74.41(5) . .
C403 Ge18 C102 134.94(4) . .
C213 Ge18 C102 70.09(3) 1_455 .
C2 Ge18 C102 88.26(19) . .
Ge17 Ge18 Ge16 36.57(5) . .
Ge19 Ge18 Ge16 36.48(5) . .
Ge12 Ge18 Ge16 75.35(5) . .
Ge13 Ge18 Ge16 75.46(5) . .
C403 Ge18 Ge16 82.61(4) . .
C213 Ge18 Ge16 145.40(5) 1_455 .
C2 Ge18 Ge16 101.6(2) . .
C102 Ge18 Ge16 142.30(5) . .
Ge17 Ge18 C203 108.62(6) . 1_455
Ge19 Ge18 C203 162.73(6) . 1_455
Ge12 Ge18 C203 133.26(6) . 1_455
Ge13 Ge18 C203 96.37(5) . 1_455
C403 Ge18 C203 77.40(3) . 1_455
C213 Ge18 C203 20.036(9) 1_455 1_455
C2 Ge18 C203 106.0(2) . 1_455
C102 Ge18 C203 62.33(3) . 1_455
Ge16 Ge18 C203 143.74(5) . 1_455
Ge16 Ge19 Ge18 106.95(8) . .
Ge16 Ge19 Ge12 110.37(7) . .
Ge18 Ge19 Ge12 59.53(6) . .
Ge16 Ge19 Sb1 125.99(7) . .
Ge18 Ge19 Sb1 124.92(7) . .
Ge12 Ge19 Sb1 86.44(6) . .
Ge16 Ge19 Ge15 59.31(6) . .
Ge18 Ge19 Ge15 109.79(7) . .
Ge12 Ge19 Ge15 64.04(6) . .
Sb1 Ge19 Ge15 87.61(6) . .
Ge16 Ge19 Ge17 53.80(5) . .
Ge18 Ge19 Ge17 53.36(5) . .
Ge12 Ge19 Ge17 85.59(6) . .
Sb1 Ge19 Ge17 171.03(7) . .
Ge15 Ge19 Ge17 85.20(6) . .
Ge16 Ge19 C7 104.2(2) . .
Ge18 Ge19 C7 144.9(2) . .
Ge12 Ge19 C7 122.5(2) . .
Sb1 Ge19 C7 36.3(2) . .
Ge15 Ge19 C7 99.7(2) . .
Ge17 Ge19 C7 150.9(2) . .
Ge16 Ge19 C1 154.7(2) . .
Ge18 Ge19 C1 96.7(2) . .
Ge12 Ge19 C1 89.2(2) . .
Sb1 Ge19 C1 36.3(2) . .
Ge15 Ge19 C1 120.9(2) . .
Ge17 Ge19 C1 147.5(2) . .
C7 Ge19 C1 50.6(3) . .
Ge16 Ge19 C8 95.8(3) . .
Ge18 Ge19 C8 137.2(3) . .
Ge12 Ge19 C8 143.1(2) . .
Sb1 Ge19 C8 56.8(2) . .
Ge15 Ge19 C8 113.0(3) . .
Ge17 Ge19 C8 131.3(2) . .
C7 Ge19 C8 21.7(3) . .
C1 Ge19 C8 59.8(3) . .
Ge16 Ge19 C2 167.6(2) . .
Ge18 Ge19 C2 75.4(2) . .
Ge12 Ge19 C2 81.4(2) . .
Sb1 Ge19 C2 56.4(2) . .
Ge15 Ge19 C2 132.0(2) . .
Ge17 Ge19 C2 126.1(2) . .
C7 Ge19 C2 70.8(3) . .
C1 Ge19 C2 21.6(3) . .
C8 Ge19 C2 75.4(3) . .
Ge23 Ge21 Ge22 63.91(7) . .
Ge23 Ge21 Ge24 65.99(7) . .
Ge22 Ge21 Ge24 98.86(7) . .
Ge23 Ge21 Ge25 98.66(7) . .
Ge22 Ge21 Ge25 66.12(7) . .
Ge24 Ge21 Ge25 63.65(7) . .
Ge23 Ge21 CN7 135.87(7) . .
Ge22 Ge21 CN7 159.82(8) . .
Ge24 Ge21 CN7 89.09(6) . .
Ge25 Ge21 CN7 101.81(6) . .
Ge23 Ge21 NC7 117.75(7) . .
Ge22 Ge21 NC7 164.00(7) . .
Ge24 Ge21 NC7 69.55(5) . .
Ge25 Ge21 NC7 98.29(6) . .
CN7 Ge21 NC7 20.774(12) . .
Ge23 Ge21 C711 74.63(6) . 1_455
Ge22 Ge21 C711 132.94(7) . 1_455
Ge24 Ge21 C711 82.88(6) . 1_455
Ge25 Ge21 C711 145.10(7) . 1_455
CN7 Ge21 C711 66.23(3) . 1_455
NC7 Ge21 C711 58.47(3) . 1_455
Ge23 Ge21 CN8 154.84(7) . .
Ge22 Ge21 CN8 139.38(7) . .
Ge24 Ge21 CN8 95.96(6) . .
Ge25 Ge21 CN8 87.63(6) . .
CN7 Ge21 CN8 20.459(12) . .
NC7 Ge21 CN8 37.10(2) . .
C711 Ge21 CN8 86.26(3) 1_455 .
Ge23 Ge21 Ge27 65.66(5) . .
Ge22 Ge21 Ge27 36.82(5) . .
Ge24 Ge21 Ge27 65.85(5) . .
Ge25 Ge21 Ge27 37.00(5) . .
CN7 Ge21 Ge27 137.56(5) . .
NC7 Ge21 Ge27 127.67(5) . .
C711 Ge21 Ge27 136.61(5) 1_455 .
CN8 Ge21 Ge27 124.61(5) . .
Ge23 Ge21 Ge29 36.58(5) . .
Ge22 Ge21 Ge29 65.54(5) . .
Ge24 Ge21 Ge29 37.26(5) . .
Ge25 Ge21 Ge29 65.74(5) . .
CN7 Ge21 Ge29 125.97(5) . .
NC7 Ge21 Ge29 105.68(5) . .
C711 Ge21 Ge29 93.99(4) 1_455 .
CN8 Ge21 Ge29 132.24(5) . .
Ge27 Ge21 Ge29 43.09(4) . .
Ge21 Ge22 Ge27 106.87(8) . .
Ge21 Ge22 Ge28 113.05(8) . .
Ge27 Ge22 Ge28 58.69(6) . .
Ge21 Ge22 Ge23 58.04(6) . .
Ge27 Ge22 Ge23 93.60(7) . .
Ge28 Ge22 Ge23 58.58(6) . .
Ge21 Ge22 Ge25 57.26(7) . .
Ge27 Ge22 Ge25 57.30(6) . .
Ge28 Ge22 Ge25 104.24(7) . .
Ge23 Ge22 Ge25 89.95(7) . .
Ge21 Ge22 Ge29 77.66(6) . .
Ge27 Ge22 Ge29 51.56(5) . .
Ge28 Ge22 Ge29 40.22(5) . .
Ge23 Ge22 Ge29 42.04(5) . .
Ge25 Ge22 Ge29 69.16(5) . .
Ge21 Ge22 Ge24 40.74(5) . .
Ge27 Ge22 Ge24 70.01(6) . .
Ge28 Ge22 Ge24 79.33(6) . .
Ge23 Ge22 Ge24 45.79(5) . .
Ge25 Ge22 Ge24 44.16(5) . .
Ge29 Ge22 Ge24 39.53(3) . .
Ge21 Ge22 C206 90.46(6) . 1_455
Ge27 Ge22 C206 155.52(7) . 1_455
Ge28 Ge22 C206 130.35(7) . 1_455
Ge23 Ge22 C206 110.41(6) . 1_455
Ge25 Ge22 C206 124.90(6) . 1_455
Ge29 Ge22 C206 152.09(6) . 1_455
Ge24 Ge22 C206 130.67(5) . 1_455
Ge21 Ge22 C203 116.26(6) . 1_455
Ge27 Ge22 C203 121.46(7) . 1_455
Ge28 Ge22 C203 126.36(7) . 1_455
Ge23 Ge22 C203 142.37(6) . 1_455
Ge25 Ge22 C203 119.23(6) . 1_455
Ge29 Ge22 C203 165.91(5) . 1_455
Ge24 Ge22 C203 154.30(5) . 1_455
C206 Ge22 C203 34.119(19) 1_455 1_455
Ge21 Ge22 Ge17 124.47(7) . .
Ge27 Ge22 Ge17 35.02(5) . .
Ge28 Ge22 Ge17 82.17(6) . .
Ge23 Ge22 Ge17 128.50(6) . .
Ge25 Ge22 Ge17 67.31(5) . .
Ge29 Ge22 Ge17 86.49(5) . .
Ge24 Ge22 Ge17 99.12(5) . .
C206 Ge22 Ge17 120.60(5) 1_455 .
C203 Ge22 Ge17 86.87(4) 1_455 .
Ge21 Ge23 Ge28 113.53(8) . .
Ge21 Ge23 Ge29 107.69(8) . .
Ge28 Ge23 Ge29 58.11(6) . .
Ge21 Ge23 Ge22 58.05(6) . .
Ge28 Ge23 Ge22 59.08(6) . .
Ge29 Ge23 Ge22 93.95(7) . .
Ge21 Ge23 Ge24 57.31(6) . .
Ge28 Ge23 Ge24 104.60(7) . .
Ge29 Ge23 Ge24 58.20(5) . .
Ge22 Ge23 Ge24 90.24(7) . .
Ge21 Ge23 CN9 83.37(6) . .
Ge28 Ge23 CN9 118.53(7) . .
Ge29 Ge23 CN9 168.93(7) . .
Ge22 Ge23 CN9 92.42(6) . .
Ge24 Ge23 CN9 130.87(6) . .
Ge21 Ge23 C803 145.69(7) . 1_455
Ge28 Ge23 C803 85.72(6) . 1_455
Ge29 Ge23 C803 106.61(6) . 1_455
Ge22 Ge23 C803 120.43(6) . 1_455
Ge24 Ge23 C803 147.89(7) . 1_455
CN9 Ge23 C803 62.33(3) . 1_455
Ge21 Ge23 Sb1A 123.66(7) . .
Ge28 Ge23 Sb1A 90.38(6) . .
Ge29 Ge23 Sb1A 43.30(5) . .
Ge22 Ge23 Sb1A 137.23(6) . .
Ge24 Ge23 Sb1A 67.76(5) . .
CN9 Ge23 Sb1A 129.93(5) . .
C803 Ge23 Sb1A 82.09(4) 1_455 .
Ge21 Ge23 Ge27 77.23(6) . .
Ge28 Ge23 Ge27 41.04(5) . .
Ge29 Ge23 Ge27 51.97(5) . .
Ge22 Ge23 Ge27 41.99(5) . .
Ge24 Ge23 Ge27 69.05(5) . .
CN9 Ge23 Ge27 133.85(5) . .
C803 Ge23 Ge27 126.77(5) 1_455 .
Sb1A Ge23 Ge27 95.25(5) . .
Ge21 Ge23 Ge25 40.86(5) . .
Ge28 Ge23 Ge25 79.70(6) . .
Ge29 Ge23 Ge25 70.57(5) . .
Ge22 Ge23 Ge25 46.00(5) . .
Ge24 Ge23 Ge25 44.24(5) . .
CN9 Ge23 Ge25 120.11(5) . .
C803 Ge23 Ge25 164.24(5) 1_455 .
Sb1A Ge23 Ge25 103.81(5) . .
Ge27 Ge23 Ge25 39.03(4) . .
Ge21 Ge24 Ge26 112.72(8) . .
Ge21 Ge24 Ge29 106.44(8) . .
Ge26 Ge24 Ge29 57.70(6) . .
Ge21 Ge24 Ge25 58.20(6) . .
Ge26 Ge24 Ge25 58.66(6) . .
Ge29 Ge24 Ge25 93.59(7) . .
Ge21 Ge24 Ge23 56.70(6) . .
Ge26 Ge24 Ge23 103.23(7) . .
Ge29 Ge24 Ge23 57.37(6) . .
Ge25 Ge24 Ge23 89.89(7) . .
Ge21 Ge24 Sb1A 124.48(7) . .
Ge26 Ge24 Sb1A 89.63(6) . .
Ge29 Ge24 Sb1A 43.94(5) . .
Ge25 Ge24 Sb1A 137.52(6) . .
Ge23 Ge24 Sb1A 69.22(5) . .
Ge21 Ge24 Ge27 76.80(6) . .
Ge26 Ge24 Ge27 40.18(5) . .
Ge29 Ge24 Ge27 51.73(5) . .
Ge25 Ge24 Ge27 41.87(4) . .
Ge23 Ge24 Ge27 68.58(5) . .
Sb1A Ge24 Ge27 95.66(5) . .
Ge21 Ge24 Ge22 40.40(5) . .
Ge26 Ge24 Ge22 78.75(6) . .
Ge29 Ge24 Ge22 69.99(6) . .
Ge25 Ge24 Ge22 45.92(5) . .
Ge23 Ge24 Ge22 43.97(5) . .
Sb1A Ge24 Ge22 104.97(5) . .
Ge27 Ge24 Ge22 38.89(4) . .
Ge21 Ge24 NC7 72.50(5) . .
Ge26 Ge24 NC7 136.20(6) . .
Ge29 Ge24 NC7 165.81(7) . .
Ge25 Ge24 NC7 97.50(5) . .
Ge23 Ge24 NC7 113.64(6) . .
Sb1A Ge24 NC7 124.53(5) . .
Ge27 Ge24 NC7 138.62(5) . .
Ge22 Ge24 NC7 112.14(5) . .
Ge21 Ge24 C708 93.72(6) . 1_455
Ge26 Ge24 C708 149.40(6) . 1_455
Ge29 Ge24 C708 101.29(6) . 1_455
Ge25 Ge24 C708 151.19(6) . 1_455
Ge23 Ge24 C708 77.96(5) . 1_455
Sb1A Ge24 C708 61.81(3) . 1_455
Ge27 Ge24 C708 144.95(5) . 1_455
Ge22 Ge24 C708 117.24(5) . 1_455
NC7 Ge24 C708 64.96(3) . 1_455
Ge21 Ge25 Ge27 106.23(7) . .
Ge21 Ge25 Ge26 112.46(8) . .
Ge27 Ge25 Ge26 58.14(6) . .
Ge21 Ge25 Ge24 58.15(6) . .
Ge27 Ge25 Ge24 93.72(7) . .
Ge26 Ge25 Ge24 58.42(6) . .
Ge21 Ge25 Ge22 56.61(6) . .
Ge27 Ge25 Ge22 57.21(6) . .
Ge26 Ge25 Ge22 103.34(7) . .
Ge24 Ge25 Ge22 89.92(7) . .
Ge21 Ge25 Ge13 129.14(7) . .
Ge27 Ge25 Ge13 76.26(6) . .
Ge26 Ge25 Ge13 111.08(7) . .
Ge24 Ge25 Ge13 168.76(7) . .
Ge22 Ge25 Ge13 88.85(6) . .
Ge21 Ge25 C505 82.66(6) . .
Ge27 Ge25 C505 127.98(7) . .
Ge26 Ge25 C505 162.49(7) . .
Ge24 Ge25 C505 130.51(6) . .
Ge22 Ge25 C505 92.29(6) . .
Ge13 Ge25 C505 60.72(3) . .
Ge21 Ge25 Ge23 40.49(5) . .
Ge27 Ge25 Ge23 69.80(5) . .
Ge26 Ge25 Ge23 78.46(6) . .
Ge24 Ge25 Ge23 45.87(5) . .
Ge22 Ge25 Ge23 44.05(5) . .
Ge13 Ge25 Ge23 131.85(6) . .
C505 Ge25 Ge23 118.80(5) . .
Ge21 Ge25 Ge29 77.22(6) . .
Ge27 Ge25 Ge29 51.35(5) . .
Ge26 Ge25 Ge29 39.76(5) . .
Ge24 Ge25 Ge29 42.37(4) . .
Ge22 Ge25 Ge29 68.68(5) . .
Ge13 Ge25 Ge29 127.36(5) . .
C505 Ge25 Ge29 157.73(5) . .
Ge23 Ge25 Ge29 39.12(4) . .
Ge21 Ge25 C307 118.23(7) . 1_565
Ge27 Ge25 C307 119.81(6) . 1_565
Ge26 Ge25 C307 68.14(5) . 1_565
Ge24 Ge25 C307 78.94(5) . 1_565
Ge22 Ge25 C307 168.41(6) . 1_565
Ge13 Ge25 C307 101.45(5) . 1_565
C505 Ge25 C307 97.36(4) . 1_565
Ge23 Ge25 C307 124.73(5) . 1_565
Ge29 Ge25 C307 100.51(5) . 1_565
Ge27 Ge26 Ge29 74.30(7) . .
Ge27 Ge26 Ge24 98.19(7) . .
Ge29 Ge26 Ge24 61.82(6) . .
Ge27 Ge26 Ge25 60.62(6) . .
Ge29 Ge26 Ge25 98.93(7) . .
Ge24 Ge26 Ge25 62.91(6) . .
Ge27 Ge26 C512 136.18(7) . 1_655
Ge29 Ge26 C512 120.78(7) . 1_655
Ge24 Ge26 C512 125.51(7) . 1_655
Ge25 Ge26 C512 138.97(7) . 1_655
Ge27 Ge26 C514 117.56(7) . 1_655
Ge29 Ge26 C514 110.33(6) . 1_655
Ge24 Ge26 C514 140.51(7) . 1_655
Ge25 Ge26 C514 149.15(7) . 1_655
C512 Ge26 C514 21.363(11) 1_655 1_655
Ge27 Ge26 C307 126.06(7) . 1_565
Ge29 Ge26 C307 142.27(7) . 1_565
Ge24 Ge26 C307 82.50(5) . 1_565
Ge25 Ge26 C307 72.90(5) . 1_565
C512 Ge26 C307 69.35(3) 1_655 1_565
C514 Ge26 C307 88.88(4) 1_655 1_565
Ge27 Ge26 Ge28 37.40(5) . .
Ge29 Ge26 Ge28 36.95(5) . .
Ge24 Ge26 Ge28 76.68(6) . .
Ge25 Ge26 Ge28 76.74(6) . .
C512 Ge26 Ge28 142.04(5) 1_655 .
C514 Ge26 Ge28 121.99(5) 1_655 .
C307 Ge26 Ge28 148.60(5) 1_565 .
Ge27 Ge26 Ge23 64.01(6) . .
Ge29 Ge26 Ge23 35.19(5) . .
Ge24 Ge26 Ge23 40.03(5) . .
Ge25 Ge26 Ge23 64.41(5) . .
C512 Ge26 Ge23 151.40(6) 1_655 .
C514 Ge26 Ge23 145.51(5) 1_655 .
C307 Ge26 Ge23 118.93(5) 1_565 .
Ge28 Ge26 Ge23 36.65(3) . .
Ge27 Ge26 Ge22 34.39(4) . .
Ge29 Ge26 Ge22 64.37(5) . .
Ge24 Ge26 Ge22 64.32(5) . .
Ge25 Ge26 Ge22 39.96(5) . .
C512 Ge26 Ge22 169.91(6) 1_655 .
C514 Ge26 Ge22 151.42(5) 1_655 .
C307 Ge26 Ge22 112.47(5) 1_565 .
Ge28 Ge26 Ge22 36.78(4) . .
Ge23 Ge26 Ge22 37.26(4) . .
Ge17 Ge27 Ge26 122.27(8) . .
Ge17 Ge27 Ge28 129.81(8) . .
Ge26 Ge27 Ge28 105.68(8) . .
Ge17 Ge27 Ge22 107.92(8) . .
Ge26 Ge27 Ge22 112.18(8) . .
Ge28 Ge27 Ge22 61.32(6) . .
Ge17 Ge27 Ge25 103.25(7) . .
Ge26 Ge27 Ge25 61.24(7) . .
Ge28 Ge27 Ge25 112.69(8) . .
Ge22 Ge27 Ge25 65.49(6) . .
Ge17 Ge27 Ge29 164.50(7) . .
Ge26 Ge27 Ge29 52.85(6) . .
Ge28 Ge27 Ge29 52.88(6) . .
Ge22 Ge27 Ge29 86.78(7) . .
Ge25 Ge27 Ge29 87.09(6) . .
Ge17 Ge27 Ge23 152.09(7) . .
Ge26 Ge27 Ge23 79.99(6) . .
Ge28 Ge27 Ge23 42.13(5) . .
Ge22 Ge27 Ge23 44.41(5) . .
Ge25 Ge27 Ge23 71.17(5) . .
Ge29 Ge27 Ge23 42.37(5) . .
Ge17 Ge27 Ge24 146.25(7) . .
Ge26 Ge27 Ge24 41.63(5) . .
Ge28 Ge27 Ge24 80.60(6) . .
Ge22 Ge27 Ge24 71.09(6) . .
Ge25 Ge27 Ge24 44.42(5) . .
Ge29 Ge27 Ge24 42.68(4) . .
Ge23 Ge27 Ge24 42.37(4) . .
Ge17 Ge27 Ge14 40.65(5) . .
Ge26 Ge27 Ge14 81.85(6) . .
Ge28 Ge27 Ge14 166.92(7) . .
Ge22 Ge27 Ge14 126.34(7) . .
Ge25 Ge27 Ge14 80.25(6) . .
Ge29 Ge27 Ge14 133.00(6) . .
Ge23 Ge27 Ge14 150.95(5) . .
Ge24 Ge27 Ge14 111.43(6) . .
Ge17 Ge27 Ge13 39.26(4) . .
Ge26 Ge27 Ge13 104.93(7) . .
Ge28 Ge27 Ge13 141.70(7) . .
Ge22 Ge27 Ge13 86.00(6) . .
Ge25 Ge27 Ge13 64.46(5) . .
Ge29 Ge27 Ge13 151.07(6) . .
Ge23 Ge27 Ge13 124.24(5) . .
Ge24 Ge27 Ge13 108.72(5) . .
Ge14 Ge27 Ge13 41.06(4) . .
Ge29 Ge28 Ge27 73.66(7) . .
Ge29 Ge28 Ge23 60.97(6) . .
Ge27 Ge28 Ge23 96.83(7) . .
Ge29 Ge28 Ge22 97.85(7) . .
Ge27 Ge28 Ge22 59.99(6) . .
Ge23 Ge28 Ge22 62.34(6) . .
Ge29 Ge28 C413 157.10(7) . .
Ge27 Ge28 C413 84.83(6) . .
Ge23 Ge28 C413 131.19(7) . .
Ge22 Ge28 C413 77.43(6) . .
Ge29 Ge28 Ge26 36.80(5) . .
Ge27 Ge28 Ge26 36.92(5) . .
Ge23 Ge28 Ge26 75.49(6) . .
Ge22 Ge28 Ge26 75.68(6) . .
C413 Ge28 Ge26 121.56(5) . .
Ge29 Ge28 C801 110.81(6) . 1_455
Ge27 Ge28 C801 161.05(7) . 1_455
Ge23 Ge28 C801 71.25(5) . 1_455
Ge22 Ge28 C801 101.08(6) . 1_455
C413 Ge28 C801 92.09(4) . 1_455
Ge26 Ge28 C801 143.52(5) . 1_455
Ge29 Ge28 CN5 111.87(6) . .
Ge27 Ge28 CN5 125.27(6) . .
Ge23 Ge28 CN5 134.81(7) . .
Ge22 Ge28 CN5 150.18(7) . .
C413 Ge28 CN5 74.20(3) . .
Ge26 Ge28 CN5 127.81(5) . .
C801 Ge28 CN5 71.23(3) 1_455 .
Ge29 Ge28 C8A 64.2(2) . .
Ge27 Ge28 C8A 131.8(2) . .
Ge23 Ge28 C8A 82.9(2) . .
Ge22 Ge28 C8A 145.22(19) . .
C413 Ge28 C8A 130.4(2) . .
Ge26 Ge28 C8A 98.8(2) . .
C801 Ge28 C8A 62.9(2) 1_455 .
CN5 Ge28 C8A 57.8(2) . .
Ge29 Ge28 C209 63.03(5) . .
Ge27 Ge28 C209 74.83(5) . .
Ge23 Ge28 C209 123.38(7) . .
Ge22 Ge28 C209 134.59(7) . .
C413 Ge28 C209 104.22(4) . .
Ge26 Ge28 C209 64.89(3) . .
C801 Ge28 C209 123.93(4) 1_455 .
CN5 Ge28 C209 62.96(3) . .
C8A Ge28 C209 66.02(19) . .
Ge26 Ge29 Ge28 106.25(8) . .
Ge26 Ge29 Ge23 110.92(7) . .
Ge28 Ge29 Ge23 60.92(6) . .
Ge26 Ge29 Sb1A 125.39(8) . .
Ge28 Ge29 Sb1A 128.20(8) . .
Ge23 Ge29 Sb1A 93.87(7) . .
Ge26 Ge29 Ge24 60.47(6) . .
Ge28 Ge29 Ge24 111.69(8) . .
Ge23 Ge29 Ge24 64.42(6) . .
Sb1A Ge29 Ge24 92.12(6) . .
Ge26 Ge29 Ge27 52.85(6) . .
Ge28 Ge29 Ge27 53.46(6) . .
Ge23 Ge29 Ge27 85.66(7) . .
Sb1A Ge29 Ge27 177.64(7) . .
Ge24 Ge29 Ge27 85.60(6) . .
Ge26 Ge29 C1A 102.2(2) . .
Ge28 Ge29 C1A 141.4(2) . .
Ge23 Ge29 C1A 130.0(3) . .
Sb1A Ge29 C1A 36.2(3) . .
Ge24 Ge29 C1A 104.8(2) . .
Ge27 Ge29 C1A 144.1(3) . .
Ge26 Ge29 C7A 153.1(2) . .
Ge28 Ge29 C7A 97.9(2) . .
Ge23 Ge29 C7A 91.0(2) . .
Sb1A Ge29 C7A 33.8(2) . .
Ge24 Ge29 C7A 120.9(2) . .
Ge27 Ge29 C7A 148.5(2) . .
C1A Ge29 C7A 50.9(3) . .
Ge26 Ge29 C209 86.50(6) . .
Ge28 Ge29 C209 80.26(6) . .
Ge23 Ge29 C209 140.29(7) . .
Sb1A Ge29 C209 104.73(5) . .
Ge24 Ge29 C209 146.64(7) . .
Ge27 Ge29 C209 77.00(5) . .
C1A Ge29 C209 76.0(2) . .
C7A Ge29 C209 86.1(2) . .
Ge26 Ge29 C6A 81.6(3) . .
Ge28 Ge29 C6A 152.8(2) . .
Ge23 Ge29 C6A 141.4(3) . .
Sb1A Ge29 C6A 52.7(3) . .
Ge24 Ge29 C6A 94.9(2) . .
Ge27 Ge29 C6A 126.9(3) . .
C1A Ge29 C6A 20.6(3) . .
C7A Ge29 C6A 71.5(4) . .
C209 Ge29 C6A 74.2(2) . .
C19 Sb2 C13 93.6 . .
C19 Sb2 Ge39 96.6 . .
C13 Sb2 Ge39 97.7 . .
C19 Sb2 Ge32 141.5 . .
C13 Sb2 Ge32 93.5 . .
Ge39 Sb2 Ge32 44.9 . .
C19 Sb2 Ge35 111.2 . .
C13 Sb2 Ge35 134.5 . .
Ge39 Sb2 Ge35 43.9 . .
Ge32 Sb2 Ge35 43.7 . .
C19 Sb2 Ge36 113.0 . .
C13 Sb2 Ge36 75.4 . .
Ge39 Sb2 Ge36 27.1 . .
Ge32 Sb2 Ge36 34.2 . .
Ge35 Sb2 Ge36 60.0 . .
C19 Sb2 Ge38 84.2 . .
C13 Sb2 Ge38 120.8 . .
Ge39 Sb2 Ge38 25.6 . .
Ge32 Sb2 Ge38 59.9 . .
Ge35 Sb2 Ge38 33.6 . .
Ge36 Sb2 Ge38 52.5 . .
C14 C13 C18 117.3 . .
C14 C13 Sb2 124.3 . .
C18 C13 Sb2 118.5 . .
C14 C13 Ge39 82.6 . .
C18 C13 Ge39 152.4 . .
Sb2 C13 Ge39 46.0 . .
C15 C14 C13 124.1 . .
C15 C14 Ge39 154.3 . .
C13 C14 Ge39 76.3 . .
C15 C14 Ge36 118.7 . .
C13 C14 Ge36 115.7 . .
Ge39 C14 Ge36 39.6 . .
C15 C14 Ge32 139.0 . .
C13 C14 Ge32 93.4 . .
Ge39 C14 Ge32 38.6 . .
Ge36 C14 Ge32 37.8 . .
C14 C15 C16 119.6 . .
C15 C16 C17 116.8 . .
C18 C17 C16 122.2 . .
C13 C18 C17 120.0 . .
C24 C19 C20 115.8 . .
C24 C19 Sb2 123.2 . .
C20 C19 Sb2 121.0 . .
C24 C19 Ge39 83.8 . .
C20 C19 Ge39 148.0 . .
Sb2 C19 Ge39 46.9 . .
C21 C20 C19 123.8 . .
C20 C21 C22 120.0 . .
C23 C22 C21 117.4 . .
C22 C23 C24 122.4 . .
C19 C24 C23 120.4 . .
C19 C24 Ge39 74.8 . .
C23 C24 Ge39 149.9 . .
C19A Sb2A C13A 93.7 . .
C19A Sb2A Ge49 101.2 . .
C13A Sb2A Ge49 94.5 . .
C19A Sb2A Ge44 137.8 . .
C13A Sb2A Ge44 111.2 . .
Ge49 Sb2A Ge44 45.5 . .
C19A Sb2A Ge43 94.4 . .
C13A Sb2A Ge43 139.3 . .
Ge49 Sb2A Ge43 44.9 . .
Ge44 Sb2A Ge43 44.7 . .
C19A Sb2A Ge46 126.0 . .
C13A Sb2A Ge46 82.4 . .
Ge49 Sb2A Ge46 27.0 . .
Ge44 Sb2A Ge46 34.6 . .
Ge43 Sb2A Ge46 60.9 . .
C19A Sb2A Ge48 80.0 . .
C13A Sb2A Ge48 109.5 . .
Ge49 Sb2A Ge48 25.3 . .
Ge44 Sb2A Ge48 60.0 . .
Ge43 Sb2A Ge48 34.0 . .
Ge46 Sb2A Ge48 52.0 . .
C14A C13A C18A 116.6 . .
C14A C13A Sb2A 123.5 . .
C18A C13A Sb2A 119.7 . .
C14A C13A Ge49 81.9 . .
C18A C13A Ge49 153.4 . .
Sb2A C13A Ge49 47.8 . .
C13A C14A C15A 121.9 . .
C13A C14A Ge49 76.1 . .
C15A C14A Ge49 154.5 . .
C13A C14A Ge46 111.4 . .
C15A C14A Ge46 126.4 . .
Ge49 C14A Ge46 37.5 . .
C16A C15A C14A 121.5 . .
C15A C16A C17A 118.5 . .
C16A C17A C18A 121.5 . .
C17A C18A C13A 119.8 . .
C24A C19A C20A 115.2 . .
C24A C19A Sb2A 121.2 . .
C20A C19A Sb2A 123.5 . .
C24A C19A Ge49 160.9 . .
C20A C19A Ge49 80.9 . .
Sb2A C19A Ge49 44.3 . .
C21A C20A C19A 122.5 . .
C21A C20A Ge49 158.5 . .
C19A C20A Ge49 77.5 . .
C21A C20A Ge48 122.8 . .
C19A C20A Ge48 105.5 . .
Ge49 C20A Ge48 36.7 . .
C22A C21A C20A 118.7 . .
C21A C22A C23A 121.9 . .
C22A C23A C24A 119.2 . .
C23A C24A C19A 122.5 . .
Ge34 Ge31 Ge32 98.8 . .
Ge34 Ge31 Ge33 65.6 . .
Ge32 Ge31 Ge33 64.9 . .
Ge34 Ge31 Ge35 63.5 . .
Ge32 Ge31 Ge35 65.9 . .
Ge33 Ge31 Ge35 99.0 . .
Ge34 Ge31 C601 157.5 . .
Ge32 Ge31 C601 76.5 . .
Ge33 Ge31 C601 92.9 . .
Ge35 Ge31 C601 130.3 . .
Ge34 Ge31 C602 172.2 . .
Ge32 Ge31 C602 73.4 . .
Ge33 Ge31 C602 109.8 . .
Ge35 Ge31 C602 112.3 . .
C601 Ge31 C602 21.6 . .
Ge34 Ge31 Ge37 36.9 . .
Ge32 Ge31 Ge37 65.8 . .
Ge33 Ge31 Ge37 36.9 . .
Ge35 Ge31 Ge37 65.6 . .
C601 Ge31 Ge37 126.1 . .
C602 Ge31 Ge37 135.9 . .
Ge34 Ge31 Ge39 65.4 . .
Ge32 Ge31 Ge39 37.0 . .
Ge33 Ge31 Ge39 66.0 . .
Ge35 Ge31 Ge39 37.0 . .
C601 Ge31 Ge39 113.4 . .
C602 Ge31 Ge39 107.1 . .
Ge37 Ge31 Ge39 42.8 . .
Ge34 Ge31 CN4 123.2 . .
Ge32 Ge31 CN4 100.7 . .
Ge33 Ge31 CN4 165.1 . .
Ge35 Ge31 CN4 77.2 . .
C601 Ge31 CN4 79.2 . .
C602 Ge31 CN4 59.9 . .
Ge37 Ge31 CN4 142.8 . .
Ge39 Ge31 CN4 105.3 . .
Ge34 Ge31 Ge36 71.7 . .
Ge32 Ge31 Ge36 34.0 . .
Ge33 Ge31 Ge36 34.3 . .
Ge35 Ge31 Ge36 71.9 . .
C601 Ge31 Ge36 94.7 . .
C602 Ge31 Ge36 100.9 . .
Ge37 Ge31 Ge36 35.1 . .
Ge39 Ge31 Ge36 35.1 . .
CN4 Ge31 Ge36 133.0 . .
Ge31 Ge32 Ge36 112.4 . .
Ge31 Ge32 Ge39 107.2 . .
Ge36 Ge32 Ge39 58.5 . .
Ge31 Ge32 Ge33 57.6 . .
Ge36 Ge32 Ge33 58.2 . .
Ge39 Ge32 Ge33 93.4 . .
Ge31 Ge32 Ge35 57.4 . .
Ge36 Ge32 Ge35 104.3 . .
Ge39 Ge32 Ge35 57.8 . .
Ge33 Ge32 Ge35 89.7 . .
Ge31 Ge32 O62 84.0 . .
Ge36 Ge32 O62 110.5 . .
Ge39 Ge32 O62 166.4 . .
Ge33 Ge32 O62 86.1 . .
Ge35 Ge32 O62 135.7 . .
Ge31 Ge32 Sb2 125.0 . .
Ge36 Ge32 Sb2 91.8 . .
Ge39 Ge32 Sb2 45.3 . .
Ge33 Ge32 Sb2 138.6 . .
Ge35 Ge32 Sb2 69.3 . .
O62 Ge32 Sb2 133.8 . .
Ge31 Ge32 Ge37 77.2 . .
Ge36 Ge32 Ge37 40.5 . .
Ge39 Ge32 Ge37 51.4 . .
Ge33 Ge32 Ge37 42.0 . .
Ge35 Ge32 Ge37 68.8 . .
O62 Ge32 Ge37 126.8 . .
Sb2 Ge32 Ge37 96.6 . .
Ge31 Ge32 Ge34 40.6 . .
Ge36 Ge32 Ge34 79.1 . .
Ge39 Ge32 Ge34 70.2 . .
Ge33 Ge32 Ge34 45.6 . .
Ge35 Ge32 Ge34 44.1 . .
O62 Ge32 Ge34 117.6 . .
Sb2 Ge32 Ge34 105.7 . .
Ge37 Ge32 Ge34 39.2 . .
Ge31 Ge32 C606 81.8 . .
Ge36 Ge32 C606 92.1 . .
Ge39 Ge32 C606 150.7 . .
Ge33 Ge32 C606 67.4 . .
Ge35 Ge32 C606 139.1 . .
O62 Ge32 C606 20.8 . .
Sb2 Ge32 C606 148.4 . .
Ge37 Ge32 C606 106.5 . .
Ge34 Ge32 C606 105.8 . .
Ge31 Ge33 Ge37 106.8 . .
Ge31 Ge33 Ge36 112.0 . .
Ge37 Ge33 Ge36 58.5 . .
Ge31 Ge33 Ge32 57.5 . .
Ge37 Ge33 Ge32 92.9 . .
Ge36 Ge33 Ge32 57.9 . .
Ge31 Ge33 Ge34 57.1 . .
Ge37 Ge33 Ge34 57.8 . .
Ge36 Ge33 Ge34 104.1 . .
Ge32 Ge33 Ge34 89.4 . .
Ge31 Ge33 Ge45 116.4 . .
Ge37 Ge33 Ge45 78.9 . .
Ge36 Ge33 Ge45 122.5 . .
Ge32 Ge33 Ge45 168.1 . .
Ge34 Ge33 Ge45 79.0 . .
Ge31 Ge33 C404 86.4 . .
Ge37 Ge33 C404 144.0 . .
Ge36 Ge33 C404 147.2 . .
Ge32 Ge33 C404 121.7 . .
Ge34 Ge33 C404 108.7 . .
Ge45 Ge33 C404 65.3 . .
Ge31 Ge33 Ge47 124.7 . .
Ge37 Ge33 Ge47 39.1 . .
Ge36 Ge33 Ge47 86.3 . .
Ge32 Ge33 Ge47 132.0 . .
Ge34 Ge33 Ge47 68.0 . .
Ge45 Ge33 Ge47 40.7 . .
C404 Ge33 Ge47 105.9 . .
Ge31 Ge33 Ge35 40.6 . .
Ge37 Ge33 Ge35 69.7 . .
Ge36 Ge33 Ge35 78.8 . .
Ge32 Ge33 Ge35 45.6 . .
Ge34 Ge33 Ge35 43.7 . .
Ge45 Ge33 Ge35 122.7 . .
C404 Ge33 Ge35 126.4 . .
Ge47 Ge33 Ge35 101.2 . .
Ge31 Ge33 Ge39 77.2 . .
Ge37 Ge33 Ge39 50.8 . .
Ge36 Ge33 Ge39 40.1 . .
Ge32 Ge33 Ge39 42.1 . .
Ge34 Ge33 Ge39 68.6 . .
Ge45 Ge33 Ge39 129.1 . .
C404 Ge33 Ge39 161.9 . .
Ge47 Ge33 Ge39 89.9 . .
Ge35 Ge33 Ge39 39.2 . .
Ge31 Ge34 Ge38 113.3 . .
Ge31 Ge34 Ge37 106.8 . .
Ge38 Ge34 Ge37 59.1 . .
Ge31 Ge34 Ge35 58.6 . .
Ge38 Ge34 Ge35 58.3 . .
Ge37 Ge34 Ge35 93.7 . .
Ge31 Ge34 Ge33 57.2 . .
Ge38 Ge34 Ge33 105.3 . .
Ge37 Ge34 Ge33 57.6 . .
Ge35 Ge34 Ge33 91.0 . .
Ge31 Ge34 C207 86.7 . .
Ge38 Ge34 C207 150.4 . .
Ge37 Ge34 C207 138.1 . .
Ge35 Ge34 C207 126.0 . .
Ge33 Ge34 C207 103.9 . .
Ge31 Ge34 Ge47 126.5 . .
Ge38 Ge34 Ge47 85.4 . .
Ge37 Ge34 Ge47 39.8 . .
Ge35 Ge34 Ge47 133.3 . .
Ge33 Ge34 Ge47 69.7 . .
C207 Ge34 Ge47 100.3 . .
Ge31 Ge34 C408 139.9 . 1_655
Ge38 Ge34 C408 83.1 . 1_655
Ge37 Ge34 C408 112.8 . 1_655
Ge35 Ge34 C408 111.8 . 1_655
Ge33 Ge34 C408 156.4 . 1_655
C207 Ge34 C408 68.0 . 1_655
Ge47 Ge34 C408 89.6 . 1_655
Ge31 Ge34 Ge39 77.8 . .
Ge38 Ge34 Ge39 40.7 . .
Ge37 Ge34 Ge39 51.3 . .
Ge35 Ge34 Ge39 42.4 . .
Ge33 Ge34 Ge39 69.7 . .
C207 Ge34 Ge39 164.3 . .
Ge47 Ge34 Ge39 90.9 . .
C408 Ge34 Ge39 123.5 1_655 .
Ge31 Ge34 Ge32 40.6 . .
Ge38 Ge34 Ge32 79.6 . .
Ge37 Ge34 Ge32 70.2 . .
Ge35 Ge34 Ge32 46.0 . .
Ge33 Ge34 Ge32 45.0 . .
C207 Ge34 Ge32 126.0 . .
Ge47 Ge34 Ge32 103.6 . .
C408 Ge34 Ge32 157.3 1_655 .
Ge39 Ge34 Ge32 39.5 . .
Ge31 Ge35 Ge38 113.1 . .
Ge31 Ge35 Ge39 106.7 . .
Ge38 Ge35 Ge39 58.7 . .
Ge31 Ge35 Ge34 57.9 . .
Ge38 Ge35 Ge34 58.8 . .
Ge39 Ge35 Ge34 93.5 . .
Ge31 Ge35 Ge32 56.7 . .
Ge38 Ge35 Ge32 104.9 . .
Ge39 Ge35 Ge32 57.9 . .
Ge34 Ge35 Ge32 89.9 . .
Ge31 Ge35 NC4 81.1 . .
Ge38 Ge35 NC4 163.9 . .
Ge39 Ge35 NC4 126.3 . .
Ge34 Ge35 NC4 130.6 . .
Ge32 Ge35 NC4 89.1 . .
Ge31 Ge35 Sb2 122.1 . .
Ge38 Ge35 Sb2 92.3 . .
Ge39 Ge35 Sb2 44.3 . .
Ge34 Ge35 Sb2 137.7 . .
Ge32 Ge35 Sb2 67.0 . .
NC4 Ge35 Sb2 85.7 . .
Ge31 Ge35 NC3 78.4 . .
Ge38 Ge35 NC3 127.1 . .
Ge39 Ge35 NC3 170.6 . .
Ge34 Ge35 NC3 95.9 . .
Ge32 Ge35 NC3 122.0 . .
NC4 Ge35 NC3 45.9 . .
Sb2 Ge35 NC3 126.3 . .
Ge31 Ge35 Ge37 77.1 . .
Ge38 Ge35 Ge37 41.0 . .
Ge39 Ge35 Ge37 51.5 . .
Ge34 Ge35 Ge37 42.1 . .
Ge32 Ge35 Ge37 68.9 . .
NC4 Ge35 Ge37 155.1 . .
Sb2 Ge35 Ge37 95.7 . .
NC3 Ge35 Ge37 137.9 . .
Ge31 Ge35 Ge33 40.3 . .
Ge38 Ge35 Ge33 79.4 . .
Ge39 Ge35 Ge33 70.4 . .
Ge34 Ge35 Ge33 45.2 . .
Ge32 Ge35 Ge33 44.6 . .
NC4 Ge35 Ge33 116.5 . .
Sb2 Ge35 Ge33 104.0 . .
NC3 Ge35 Ge33 116.6 . .
Ge37 Ge35 Ge33 39.0 . .
Ge37 Ge36 Ge39 73.2 . .
Ge37 Ge36 Ge32 98.1 . .
Ge39 Ge36 Ge32 61.4 . .
Ge37 Ge36 Ge33 60.6 . .
Ge39 Ge36 Ge33 98.8 . .
Ge32 Ge36 Ge33 63.9 . .
Ge37 Ge36 C14 137.8 . .
Ge39 Ge36 C14 68.1 . .
Ge32 Ge36 C14 77.8 . .
Ge33 Ge36 C14 140.7 . .
Ge37 Ge36 C302 108.5 . .
Ge39 Ge36 C302 167.6 . .
Ge32 Ge36 C302 129.2 . .
Ge33 Ge36 C302 92.5 . .
C14 Ge36 C302 105.9 . .
Ge37 Ge36 C503 74.1 . 1_645
Ge39 Ge36 C503 105.0 . 1_645
Ge32 Ge36 C503 166.2 . 1_645
Ge33 Ge36 C503 119.2 . 1_645
C14 Ge36 C503 100.1 . 1_645
C302 Ge36 C503 64.6 . 1_645
Ge37 Ge36 C303 130.9 . .
Ge39 Ge36 C303 135.2 . .
Ge32 Ge36 C303 129.6 . .
Ge33 Ge36 C303 125.7 . .
C14 Ge36 C303 72.8 . .
C302 Ge36 C303 34.8 . .
C503 Ge36 C303 61.2 1_645 .
Ge37 Ge36 Ge38 36.7 . .
Ge39 Ge36 Ge38 36.6 . .
Ge32 Ge36 Ge38 75.5 . .
Ge33 Ge36 Ge38 75.6 . .
C14 Ge36 Ge38 104.0 . .
C302 Ge36 Ge38 144.6 . .
C503 Ge36 Ge38 91.9 1_645 .
C303 Ge36 Ge38 150.9 . .
Ge37 Ge36 C507 76.7 . 1_645
Ge39 Ge36 C507 76.6 . 1_645
Ge32 Ge36 C507 137.1 . 1_645
Ge33 Ge36 C507 136.2 . 1_645
C14 Ge36 C507 78.7 . 1_645
C302 Ge36 C507 91.7 . 1_645
C503 Ge36 C507 30.7 1_645 1_645
C303 Ge36 C507 74.9 . 1_645
Ge38 Ge36 C507 76.1 . 1_645
Ge47 Ge37 Ge36 128.7 . .
Ge47 Ge37 Ge38 124.2 . .
Ge36 Ge37 Ge38 106.9 . .
Ge47 Ge37 Ge33 99.5 . .
Ge36 Ge37 Ge33 60.8 . .
Ge38 Ge37 Ge33 111.9 . .
Ge47 Ge37 Ge34 97.9 . .
Ge36 Ge37 Ge34 111.3 . .
Ge38 Ge37 Ge34 60.4 . .
Ge33 Ge37 Ge34 64.6 . .
Ge47 Ge37 Ge39 172.7 . .
Ge36 Ge37 Ge39 53.6 . .
Ge38 Ge37 Ge39 53.5 . .
Ge33 Ge37 Ge39 87.6 . .
Ge34 Ge37 Ge39 86.8 . .
Ge47 Ge37 Ge35 141.7 . .
Ge36 Ge37 Ge35 80.3 . .
Ge38 Ge37 Ge35 41.5 . .
Ge33 Ge37 Ge35 71.3 . .
Ge34 Ge37 Ge35 44.2 . .
Ge39 Ge37 Ge35 42.6 . .
Ge47 Ge37 Ge32 144.5 . .
Ge36 Ge37 Ge32 41.5 . .
Ge38 Ge37 Ge32 80.2 . .
Ge33 Ge37 Ge32 45.1 . .
Ge34 Ge37 Ge32 70.6 . .
Ge39 Ge37 Ge32 42.6 . .
Ge35 Ge37 Ge32 42.3 . .
Ge47 Ge37 Ge45 39.8 . .
Ge36 Ge37 Ge45 110.2 . .
Ge38 Ge37 Ge45 128.2 . .
Ge33 Ge37 Ge45 61.0 . .
Ge34 Ge37 Ge45 73.0 . .
Ge39 Ge37 Ge45 147.5 . .
Ge35 Ge37 Ge45 113.0 . .
Ge32 Ge37 Ge45 105.6 . .
Ge47 Ge37 Ge42 37.8 . .
Ge36 Ge37 Ge42 91.1 . .
Ge38 Ge37 Ge42 161.9 . .
Ge33 Ge37 Ge42 76.7 . .
Ge34 Ge37 Ge42 113.6 . .
Ge39 Ge37 Ge42 144.5 . .
Ge35 Ge37 Ge42 147.0 . .
Ge32 Ge37 Ge42 114.9 . .
Ge45 Ge37 Ge42 40.8 . .
Ge39 Ge38 Ge37 72.8 . .
Ge39 Ge38 Ge35 61.4 . .
Ge37 Ge38 Ge35 97.6 . .
Ge39 Ge38 Ge34 97.9 . .
Ge37 Ge38 Ge34 60.5 . .
Ge35 Ge38 Ge34 62.9 . .
Ge39 Ge38 C301 105.3 . 1_655
Ge37 Ge38 C301 92.6 . 1_655
Ge35 Ge38 C301 159.4 . 1_655
Ge34 Ge38 C301 137.3 . 1_655
Ge39 Ge38 C615 89.8 . 1_655
Ge37 Ge38 C615 162.2 . 1_655
Ge35 Ge38 C615 70.0 . 1_655
Ge34 Ge38 C615 120.2 . 1_655
C301 Ge38 C615 95.6 1_655 1_655
Ge39 Ge38 C604 118.4 . 1_655
Ge37 Ge38 C604 149.5 . 1_655
Ge35 Ge38 C604 112.7 . 1_655
Ge34 Ge38 C604 136.5 . 1_655
C301 Ge38 C604 57.7 1_655 1_655
C615 Ge38 C604 43.8 1_655 1_655
Ge39 Ge38 Ge36 36.6 . .
Ge37 Ge38 Ge36 36.4 . .
Ge35 Ge38 Ge36 75.3 . .
Ge34 Ge38 Ge36 74.9 . .
C301 Ge38 Ge36 103.7 1_655 .
C615 Ge38 Ge36 125.9 1_655 .
C604 Ge38 Ge36 148.5 1_655 .
Ge39 Ge38 C409 150.3 . 1_655
Ge37 Ge38 C409 117.1 . 1_655
Ge35 Ge38 C409 89.0 . 1_655
Ge34 Ge38 C409 68.2 . 1_655
C301 Ge38 C409 102.2 1_655 1_655
C615 Ge38 C409 76.5 1_655 1_655
C604 Ge38 C409 68.5 1_655 1_655
Ge36 Ge38 C409 143.1 . 1_655
Ge39 Ge38 Ge32 35.1 . .
Ge37 Ge38 Ge32 63.5 . .
Ge35 Ge38 Ge32 39.3 . .
Ge34 Ge38 Ge32 63.6 . .
C301 Ge38 Ge32 136.4 1_655 .
C615 Ge38 Ge32 100.0 1_655 .
C604 Ge38 Ge32 142.3 1_655 .
Ge36 Ge38 Ge32 36.0 . .
C409 Ge38 Ge32 121.0 1_655 .
Ge36 Ge39 Ge38 106.8 . .
Ge36 Ge39 Ge35 110.6 . .
Ge38 Ge39 Ge35 59.9 . .
Ge36 Ge39 Ge32 60.0 . .
Ge38 Ge39 Ge32 110.9 . .
Ge35 Ge39 Ge32 64.3 . .
Ge36 Ge39 Sb2 124.7 . .
Ge38 Ge39 Sb2 127.8 . .
Ge35 Ge39 Sb2 91.8 . .
Ge32 Ge39 Sb2 89.8 . .
Ge36 Ge39 Ge37 53.2 . .
Ge38 Ge39 Ge37 53.7 . .
Ge35 Ge39 Ge37 86.0 . .
Ge32 Ge39 Ge37 86.1 . .
Sb2 Ge39 Ge37 175.9 . .
Ge36 Ge39 C19 140.2 . .
Ge38 Ge39 C19 105.6 . .
Ge35 Ge39 C19 105.4 . .
Ge32 Ge39 C19 126.3 . .
Sb2 Ge39 C19 36.5 . .
Ge37 Ge39 C19 147.6 . .
Ge36 Ge39 C13 93.4 . .
Ge38 Ge39 C13 157.1 . .
Ge35 Ge39 C13 123.1 . .
Ge32 Ge39 C13 88.3 . .
Sb2 Ge39 C13 36.3 . .
Ge37 Ge39 C13 143.7 . .
C19 Ge39 C13 51.7 . .
Ge36 Ge39 C24 128.3 . .
Ge38 Ge39 C24 99.9 . .
Ge35 Ge39 C24 121.1 . .
Ge32 Ge39 C24 144.0 . .
Sb2 Ge39 C24 55.8 . .
Ge37 Ge39 C24 128.3 . .
C19 Ge39 C24 21.5 . .
C13 Ge39 C24 58.2 . .
Ge36 Ge39 C14 72.3 . .
Ge38 Ge39 C14 168.1 . .
Ge35 Ge39 C14 131.9 . .
Ge32 Ge39 C14 79.3 . .
Sb2 Ge39 C14 56.2 . .
Ge37 Ge39 C14 123.2 . .
C19 Ge39 C14 71.2 . .
C13 Ge39 C14 21.1 . .
C24 Ge39 C14 72.8 . .
Ge42 Ge41 Ge43 64.5 . .
Ge42 Ge41 Ge44 98.6 . .
Ge43 Ge41 Ge44 66.2 . .
Ge42 Ge41 Ge45 66.0 . .
Ge43 Ge41 Ge45 99.3 . .
Ge44 Ge41 Ge45 63.4 . .
Ge42 Ge41 NC6 147.2 . .
Ge43 Ge41 NC6 139.3 . .
Ge44 Ge41 NC6 80.5 . .
Ge45 Ge41 NC6 85.0 . .
Ge42 Ge41 C804 147.6 . 2_755
Ge43 Ge41 C804 93.4 . 2_755
Ge44 Ge41 C804 92.9 . 2_755
Ge45 Ge41 C804 144.8 . 2_755
NC6 Ge41 C804 64.6 . 2_755
Ge42 Ge41 C402 91.1 . .
Ge43 Ge41 C402 155.6 . .
Ge44 Ge41 C402 119.9 . .
Ge45 Ge41 C402 67.5 . .
NC6 Ge41 C402 62.5 . .
C804 Ge41 C402 109.2 2_755 .
Ge42 Ge41 Ge47 36.8 . .
Ge43 Ge41 Ge47 66.2 . .
Ge44 Ge41 Ge47 65.3 . .
Ge45 Ge41 Ge47 37.0 . .
NC6 Ge41 Ge47 120.8 . .
C804 Ge41 Ge47 154.4 2_755 .
C402 Ge41 Ge47 93.9 . .
Ge42 Ge41 Ge49 65.8 . .
Ge43 Ge41 Ge49 37.0 . .
Ge44 Ge41 Ge49 36.9 . .
Ge45 Ge41 Ge49 66.0 . .
NC6 Ge41 Ge49 117.2 . .
C804 Ge41 Ge49 111.3 2_755 .
C402 Ge41 Ge49 133.2 . .
Ge47 Ge41 Ge49 43.2 . .
Ge42 Ge41 C814 127.4 . 2_755
Ge43 Ge41 C814 79.3 . 2_755
Ge44 Ge41 C814 100.1 . 2_755
Ge45 Ge41 C814 161.7 . 2_755
NC6 Ge41 C814 84.5 . 2_755
C804 Ge41 C814 20.2 2_755 2_755
C402 Ge41 C814 119.8 . 2_755
Ge47 Ge41 C814 145.4 . 2_755
Ge49 Ge41 C814 106.1 . 2_755
Ge41 Ge42 Ge47 107.0 . .
Ge41 Ge42 Ge48 112.7 . .
Ge47 Ge42 Ge48 58.7 . .
Ge41 Ge42 Ge43 57.9 . .
Ge47 Ge42 Ge43 93.8 . .
Ge48 Ge42 Ge43 58.4 . .
Ge41 Ge42 Ge45 57.6 . .
Ge47 Ge42 Ge45 57.4 . .
Ge48 Ge42 Ge45 104.3 . .
Ge43 Ge42 Ge45 90.5 . .
Ge41 Ge42 C310 104.1 . .
Ge47 Ge42 C310 138.9 . .
Ge48 Ge42 C310 129.5 . .
Ge43 Ge42 C310 125.7 . .
Ge45 Ge42 C310 124.7 . .
Ge41 Ge42 Ge44 41.0 . .
Ge47 Ge42 Ge44 69.8 . .
Ge48 Ge42 Ge44 79.0 . .
Ge43 Ge42 Ge44 46.2 . .
Ge45 Ge42 Ge44 44.3 . .
C310 Ge42 Ge44 145.0 . .
Ge41 Ge42 Ge49 77.5 . .
Ge47 Ge42 Ge49 51.6 . .
Ge48 Ge42 Ge49 40.2 . .
Ge43 Ge42 Ge49 42.2 . .
Ge45 Ge42 Ge49 69.3 . .
C310 Ge42 Ge49 164.7 . .
Ge44 Ge42 Ge49 39.3 . .
Ge41 Ge42 C302 121.7 . .
Ge47 Ge42 C302 118.1 . .
Ge48 Ge42 C302 121.4 . .
Ge43 Ge42 C302 143.0 . .
Ge45 Ge42 C302 121.6 . .
C310 Ge42 C302 21.0 . .
Ge44 Ge42 C302 159.5 . .
Ge49 Ge42 C302 160.6 . .
Ge41 Ge42 Ge37 125.0 . .
Ge47 Ge42 Ge37 35.7 . .
Ge48 Ge42 Ge37 82.7 . .
Ge43 Ge42 Ge37 129.4 . .
Ge45 Ge42 Ge37 67.6 . .
C310 Ge42 Ge37 103.5 . .
Ge44 Ge42 Ge37 99.5 . .
Ge49 Ge42 Ge37 87.2 . .
C302 Ge42 Ge37 83.4 . .
Ge41 Ge43 Ge48 112.5 . .
Ge41 Ge43 Ge49 106.9 . .
Ge48 Ge43 Ge49 58.1 . .
Ge41 Ge43 Ge42 57.5 . .
Ge48 Ge43 Ge42 58.6 . .
Ge49 Ge43 Ge42 93.4 . .
Ge41 Ge43 Ge44 57.1 . .
Ge48 Ge43 Ge44 103.4 . .
Ge49 Ge43 Ge44 57.5 . .
Ge42 Ge43 Ge44 89.1 . .
Ge41 Ge43 Sb2A 121.8 . .
Ge48 Ge43 Sb2A 93.2 . .
Ge49 Ge43 Sb2A 45.1 . .
Ge42 Ge43 Sb2A 138.3 . .
Ge44 Ge43 Sb2A 66.7 . .
Ge41 Ge43 C718 102.5 . 2_755
Ge48 Ge43 C718 82.9 . 2_755
Ge49 Ge43 C718 137.7 . 2_755
Ge42 Ge43 C718 77.6 . 2_755
Ge44 Ge43 C718 159.6 . 2_755
Sb2A Ge43 C718 132.9 . 2_755
Ge41 Ge43 C817 94.5 . 2_755
Ge48 Ge43 C817 153.0 . 2_755
Ge49 Ge43 C817 115.1 . 2_755
Ge42 Ge43 C817 145.8 . 2_755
Ge44 Ge43 C817 90.8 . 2_755
Sb2A Ge43 C817 71.3 . 2_755
C718 Ge43 C817 91.7 2_755 2_755
Ge41 Ge43 Ge47 76.7 . .
Ge48 Ge43 Ge47 40.6 . .
Ge49 Ge43 Ge47 51.6 . .
Ge42 Ge43 Ge47 41.7 . .
Ge44 Ge43 Ge47 68.1 . .
Sb2A Ge43 Ge47 96.7 . .
C718 Ge43 Ge47 109.0 2_755 .
C817 Ge43 Ge47 158.7 2_755 .
Ge41 Ge43 Ge45 40.5 . .
Ge48 Ge43 Ge45 78.9 . .
Ge49 Ge43 Ge45 70.1 . .
Ge42 Ge43 Ge45 45.4 . .
Ge44 Ge43 Ge45 43.7 . .
Sb2A Ge43 Ge45 103.7 . .
C718 Ge43 Ge45 121.2 2_755 .
C817 Ge43 Ge45 125.5 2_755 .
Ge47 Ge43 Ge45 38.8 . .
Ge41 Ge44 Ge46 113.5 . .
Ge41 Ge44 Ge49 106.8 . .
Ge46 Ge44 Ge49 58.4 . .
Ge41 Ge44 Ge45 58.4 . .
Ge46 Ge44 Ge45 59.1 . .
Ge49 Ge44 Ge45 94.4 . .
Ge41 Ge44 Ge43 56.7 . .
Ge46 Ge44 Ge43 104.4 . .
Ge49 Ge44 Ge43 57.7 . .
Ge45 Ge44 Ge43 90.6 . .
Ge41 Ge44 NC9 96.4 . .
Ge46 Ge44 NC9 129.6 . .
Ge49 Ge44 NC9 149.1 . .
Ge45 Ge44 NC9 115.4 . .
Ge43 Ge44 NC9 126.0 . .
Ge41 Ge44 Sb2A 123.2 . .
Ge46 Ge44 Sb2A 92.6 . .
Ge49 Ge44 Sb2A 45.9 . .
Ge45 Ge44 Sb2A 140.3 . .
Ge43 Ge44 Sb2A 68.6 . .
NC9 Ge44 Sb2A 104.1 . .
Ge41 Ge44 Ge47 77.2 . .
Ge46 Ge44 Ge47 40.6 . .
Ge49 Ge44 Ge47 52.2 . .
Ge45 Ge44 Ge47 42.2 . .
Ge43 Ge44 Ge47 69.4 . .
NC9 Ge44 Ge47 156.6 . .
Sb2A Ge44 Ge47 98.1 . .
Ge41 Ge44 Ge42 40.5 . .
Ge46 Ge44 Ge42 79.3 . .
Ge49 Ge44 Ge42 70.5 . .
Ge45 Ge44 Ge42 46.0 . .
Ge43 Ge44 Ge42 44.6 . .
NC9 Ge44 Ge42 136.6 . .
Sb2A Ge44 Ge42 106.0 . .
Ge47 Ge44 Ge42 39.1 . .
Ge41 Ge44 C210 105.8 . .
Ge46 Ge44 C210 64.5 . .
Ge49 Ge44 C210 121.6 . .
Ge45 Ge44 C210 64.8 . .
Ge43 Ge44 C210 155.4 . .
NC9 Ge44 C210 68.9 . .
Sb2A Ge44 C210 131.0 . .
Ge47 Ge44 C210 90.9 . .
Ge42 Ge44 C210 110.8 . .
Ge41 Ge45 Ge47 106.0 . .
Ge41 Ge45 Ge46 112.6 . .
Ge47 Ge45 Ge46 57.9 . .
Ge41 Ge45 Ge44 58.1 . .
Ge47 Ge45 Ge44 93.2 . .
Ge46 Ge45 Ge44 58.5 . .
Ge41 Ge45 Ge42 56.5 . .
Ge47 Ge45 Ge42 57.4 . .
Ge46 Ge45 Ge42 103.6 . .
Ge44 Ge45 Ge42 89.7 . .
Ge41 Ge45 Ge33 123.9 . .
Ge47 Ge45 Ge33 76.8 . .
Ge46 Ge45 Ge33 114.9 . .
Ge44 Ge45 Ge33 170.0 . .
Ge42 Ge45 Ge33 84.6 . .
Ge41 Ge45 C402 74.2 . .
Ge47 Ge45 C402 134.2 . .
Ge46 Ge45 C402 165.5 . .
Ge44 Ge45 C402 121.2 . .
Ge42 Ge45 C402 90.9 . .
Ge33 Ge45 C402 67.2 . .
Ge41 Ge45 Ge49 76.8 . .
Ge47 Ge45 Ge49 51.3 . .
Ge46 Ge45 Ge49 40.2 . .
Ge44 Ge45 Ge49 41.8 . .
Ge42 Ge45 Ge49 68.7 . .
Ge33 Ge45 Ge49 128.2 . .
C402 Ge45 Ge49 150.6 . .
Ge41 Ge45 C210 114.0 . .
Ge47 Ge45 C210 122.9 . .
Ge46 Ge45 C210 69.7 . .
Ge44 Ge45 C210 76.5 . .
Ge42 Ge45 C210 166.2 . .
Ge33 Ge45 C210 109.2 . .
C402 Ge45 C210 95.9 . .
Ge49 Ge45 C210 100.3 . .
Ge41 Ge45 Ge43 40.1 . .
Ge47 Ge45 Ge43 69.9 . .
Ge46 Ge45 Ge43 78.9 . .
Ge44 Ge45 Ge43 45.6 . .
Ge42 Ge45 Ge43 44.1 . .
Ge33 Ge45 Ge43 128.2 . .
C402 Ge45 Ge43 111.6 . .
Ge49 Ge45 Ge43 39.1 . .
C210 Ge45 Ge43 122.1 . .
Ge47 Ge46 Ge49 74.1 . .
Ge47 Ge46 Ge44 97.3 . .
Ge49 Ge46 Ge44 60.9 . .
Ge47 Ge46 Ge45 60.4 . .
Ge49 Ge46 Ge45 98.2 . .
Ge44 Ge46 Ge45 62.4 . .
Ge47 Ge46 C210 126.3 . .
Ge49 Ge46 C210 137.2 . .
Ge44 Ge46 C210 78.1 . .
Ge45 Ge46 C210 71.0 . .
Ge47 Ge46 C411 131.3 . 1_655
Ge49 Ge46 C411 118.5 . 1_655
Ge44 Ge46 C411 130.7 . 1_655
Ge45 Ge46 C411 143.1 . 1_655
C210 Ge46 C411 78.4 . 1_655
Ge47 Ge46 Ge48 37.1 . .
Ge49 Ge46 Ge48 37.0 . .
Ge44 Ge46 Ge48 75.8 . .
Ge45 Ge46 Ge48 76.1 . .
C210 Ge46 Ge48 144.8 . .
C411 Ge46 Ge48 136.7 1_655 .
Ge47 Ge46 C14A 123.0 . .
Ge49 Ge46 C14A 59.8 . .
Ge44 Ge46 C14A 88.5 . .
Ge45 Ge46 C14A 150.4 . .
C210 Ge46 C14A 110.4 . .
C411 Ge46 C14A 60.7 1_655 .
Ge48 Ge46 C14A 92.1 . .
Ge47 Ge46 C415 145.4 . 1_655
Ge49 Ge46 C415 129.4 . 1_655
Ge44 Ge46 C415 116.1 . 1_655
Ge45 Ge46 C415 126.4 . 1_655
C210 Ge46 C415 57.7 . 1_655
C411 Ge46 C415 21.2 1_655 1_655
Ge48 Ge46 C415 157.1 . 1_655
C14A Ge46 C415 69.8 . 1_655
Ge47 Ge46 Ge34 62.8 . .
Ge49 Ge46 Ge34 136.3 . .
Ge44 Ge46 Ge34 129.2 . .
Ge45 Ge46 Ge34 67.4 . .
C210 Ge46 Ge34 79.1 . .
C411 Ge46 Ge34 87.2 1_655 .
Ge48 Ge46 Ge34 99.9 . .
C14A Ge46 Ge34 142.1 . .
C415 Ge46 Ge34 87.5 1_655 .
Ge37 Ge47 Ge46 122.7 . .
Ge37 Ge47 Ge48 129.3 . .
Ge46 Ge47 Ge48 106.1 . .
Ge37 Ge47 Ge45 102.6 . .
Ge46 Ge47 Ge45 61.7 . .
Ge48 Ge47 Ge45 112.4 . .
Ge37 Ge47 Ge42 106.5 . .
Ge46 Ge47 Ge42 112.7 . .
Ge48 Ge47 Ge42 61.1 . .
Ge45 Ge47 Ge42 65.3 . .
Ge37 Ge47 Ge49 165.9 . .
Ge46 Ge47 Ge49 53.3 . .
Ge48 Ge47 Ge49 52.9 . .
Ge45 Ge47 Ge49 87.2 . .
Ge42 Ge47 Ge49 86.8 . .
Ge37 Ge47 Ge34 42.3 . .
Ge46 Ge47 Ge34 81.2 . .
Ge48 Ge47 Ge34 171.0 . .
Ge45 Ge47 Ge34 75.5 . .
Ge42 Ge47 Ge34 121.4 . .
Ge49 Ge47 Ge34 133.9 . .
Ge37 Ge47 Ge44 146.1 . .
Ge46 Ge47 Ge44 42.2 . .
Ge48 Ge47 Ge44 80.4 . .
Ge45 Ge47 Ge44 44.6 . .
Ge42 Ge47 Ge44 71.1 . .
Ge49 Ge47 Ge44 42.5 . .
Ge34 Ge47 Ge44 108.6 . .
Ge37 Ge47 Ge33 41.5 . .
Ge46 Ge47 Ge33 107.1 . .
Ge48 Ge47 Ge33 136.4 . .
Ge45 Ge47 Ge33 62.4 . .
Ge42 Ge47 Ge33 80.4 . .
Ge49 Ge47 Ge33 149.6 . .
Ge34 Ge47 Ge33 42.3 . .
Ge44 Ge47 Ge33 107.1 . .
Ge37 Ge47 Ge43 150.7 . .
Ge46 Ge47 Ge43 80.7 . .
Ge48 Ge47 Ge43 41.6 . .
Ge45 Ge47 Ge43 71.4 . .
Ge42 Ge47 Ge43 44.5 . .
Ge49 Ge47 Ge43 42.3 . .
Ge34 Ge47 Ge43 146.7 . .
Ge44 Ge47 Ge43 42.5 . .
Ge33 Ge47 Ge43 119.5 . .
Ge49 Ge48 Ge47 73.8 . .
Ge49 Ge48 Ge43 61.2 . .
Ge47 Ge48 Ge43 97.8 . .
Ge49 Ge48 Ge42 98.2 . .
Ge47 Ge48 Ge42 60.2 . .
Ge43 Ge48 Ge42 63.1 . .
Ge49 Ge48 C502 176.8 . 1_645
Ge47 Ge48 C502 103.1 . 1_645
Ge43 Ge48 C502 120.4 . 1_645
Ge42 Ge48 C502 80.7 . 1_645
Ge49 Ge48 C304 73.7 . 1_655
Ge47 Ge48 C304 76.3 . 1_655
Ge43 Ge48 C304 134.1 . 1_655
Ge42 Ge48 C304 136.1 . 1_655
C502 Ge48 C304 105.0 1_645 1_655
Ge49 Ge48 C707 120.2 . 2_755
Ge47 Ge48 C707 159.6 . 2_755
Ge43 Ge48 C707 79.0 . 2_755
Ge42 Ge48 C707 101.2 . 2_755
C502 Ge48 C707 62.9 1_645 2_755
C304 Ge48 C707 120.4 1_655 2_755
Ge49 Ge48 Ge46 37.1 . .
Ge47 Ge48 Ge46 36.7 . .
Ge43 Ge48 Ge46 76.4 . .
Ge42 Ge48 Ge46 75.9 . .
C502 Ge48 Ge46 139.8 1_645 .
C304 Ge48 Ge46 72.5 1_655 .
C707 Ge48 Ge46 153.6 2_755 .
Ge49 Ge48 C503 151.8 . 1_645
Ge47 Ge48 C503 81.3 . 1_645
Ge43 Ge48 C503 136.9 . 1_645
Ge42 Ge48 C503 80.2 . 1_645
C502 Ge48 C503 25.1 1_645 1_645
C304 Ge48 C503 87.9 1_655 1_645
C707 Ge48 C503 87.4 2_755 1_645
Ge46 Ge48 C503 117.3 . 1_645
Ge49 Ge48 C20A 61.6 . .
Ge47 Ge48 C20A 129.4 . .
Ge43 Ge48 C20A 81.6 . .
Ge42 Ge48 C20A 144.6 . .
C502 Ge48 C20A 120.8 1_645 .
C304 Ge48 C20A 69.5 1_655 .
C707 Ge48 C20A 70.5 2_755 .
Ge46 Ge48 C20A 96.4 . .
C503 Ge48 C20A 131.6 1_645 .
Ge48 Ge49 Ge46 105.9 . .
Ge48 Ge49 Ge44 111.2 . .
Ge46 Ge49 Ge44 60.7 . .
Ge48 Ge49 Ge43 60.7 . .
Ge46 Ge49 Ge43 111.8 . .
Ge44 Ge49 Ge43 64.8 . .
Ge48 Ge49 Sb2A 128.4 . .
Ge46 Ge49 Sb2A 124.9 . .
Ge44 Ge49 Sb2A 88.6 . .
Ge43 Ge49 Sb2A 90.0 . .
Ge48 Ge49 Ge47 53.3 . .
Ge46 Ge49 Ge47 52.6 . .
Ge44 Ge49 Ge47 85.3 . .
Ge43 Ge49 Ge47 86.1 . .
Sb2A Ge49 Ge47 173.7 . .
Ge48 Ge49 C13A 141.9 . .
Ge46 Ge49 C13A 103.3 . .
Ge44 Ge49 C13A 104.2 . .
Ge43 Ge49 C13A 127.7 . .
Sb2A Ge49 C13A 37.7 . .
Ge47 Ge49 C13A 145.9 . .
Ge48 Ge49 C14A 147.1 . .
Ge46 Ge49 C14A 82.7 . .
Ge44 Ge49 C14A 100.8 . .
Ge43 Ge49 C14A 146.1 . .
Sb2A Ge49 C14A 57.9 . .
Ge47 Ge49 C14A 124.8 . .
C13A Ge49 C14A 22.0 . .
Ge48 Ge49 C19A 98.1 . .
Ge46 Ge49 C19A 154.5 . .
Ge44 Ge49 C19A 117.9 . .
Ge43 Ge49 C19A 87.1 . .
Sb2A Ge49 C19A 34.5 . .
Ge47 Ge49 C19A 149.8 . .
C13A Ge49 C19A 51.4 . .
C14A Ge49 C19A 72.5 . .
Ge48 Ge49 C20A 81.7 . .
Ge46 Ge49 C20A 156.7 . .
Ge44 Ge49 C20A 137.9 . .
Ge43 Ge49 C20A 91.2 . .
Sb2A Ge49 C20A 55.6 . .
Ge47 Ge49 C20A 129.3 . .
C13A Ge49 C20A 62.3 . .
C14A Ge49 C20A 79.7 . .
C19A Ge49 C20A 21.6 . .
O11 K1 O15 121.6 . .
O11 K1 O12 94.5 . .
O15 K1 O12 139.3 . .
O11 K1 O14 97.8 . .
O15 K1 O14 60.7 . .
O12 K1 O14 99.3 . .
O11 K1 O13 60.7 . .
O15 K1 O13 94.9 . .
O12 K1 O13 120.8 . .
O14 K1 O13 134.3 . .
O11 K1 O16 134.8 . .
O15 K1 O16 98.3 . .
O12 K1 O16 60.3 . .
O14 K1 O16 121.4 . .
O13 K1 O16 98.6 . .
O11 K1 N12 59.5 . .
O15 K1 N12 120.8 . .
O12 K1 N12 59.8 . .
O14 K1 N12 60.8 . .
O13 K1 N12 119.9 . .
O16 K1 N12 119.1 . .
O11 K1 N11 121.0 . .
O15 K1 N11 60.2 . .
O12 K1 N11 118.9 . .
O14 K1 N11 120.0 . .
O13 K1 N11 60.5 . .
O16 K1 N11 59.6 . .
N12 K1 N11 178.7 . .
O11 K1 C102 41.5 . .
O15 K1 C102 96.8 . .
O12 K1 C102 123.7 . .
O14 K1 C102 116.3 . .
O13 K1 C102 22.7 . .
O16 K1 C102 120.4 . .
N12 K1 C102 100.5 . .
N11 K1 C102 80.1 . .
O11 K1 Ge12 44.062(19) . .
O15 K1 Ge12 79.23(2) . .
O12 K1 Ge12 127.31(2) . .
O14 K1 Ge12 65.79(3) . .
O13 K1 Ge12 72.29(2) . .
O16 K1 Ge12 170.149(17) . .
N12 K1 Ge12 69.72(2) . .
N11 K1 Ge12 111.55(2) . .
C102 K1 Ge12 51.089(17) . .
C114 O11 C108 110.4 . .
C114 O11 K1 120.7 . .
C108 O11 K1 124.8 . .
C114 O11 Ge12 88.69(2) . .
C108 O11 Ge12 94.73(3) . .
K1 O11 Ge12 105.22(3) . .
C109 O12 C103 111.6 . .
C109 O12 K1 118.1 . .
C103 O12 K1 116.0 . .
C102 O13 C113 114.3 . .
C102 O13 K1 105.8 . .
C113 O13 K1 114.8 . .
C118 O14 C105 108.2 . .
C118 O14 K1 117.5 . .
C105 O14 K1 108.5 . .
C106 O15 C111 111.6 . .
C106 O15 K1 118.6 . .
C111 O15 K1 117.9 . .
C117 O16 C107 113.7 . .
C117 O16 K1 109.8 . .
C107 O16 K1 114.3 . .
C112 N11 C104 108.5 . .
C112 N11 C116 110.3 . .
C104 N11 C116 105.1 . .
C112 N11 K1 110.5 . .
C104 N11 K1 110.4 . .
C116 N11 K1 111.9 . .
C101 N12 C115 110.0 . .
C101 N12 C110 108.6 . .
C115 N12 C110 109.3 . .
C101 N12 K1 110.8 . .
C115 N12 K1 108.2 . .
C110 N12 K1 110.0 . .
N12 C101 C109 112.2 . .
O13 C102 C114 112.6 . .
O13 C102 K1 51.5 . .
C114 C102 K1 82.7 . .
O13 C102 Ge18 135.59(3) . .
C114 C102 Ge18 104.77(3) . .
K1 C102 Ge18 113.78(2) . .
O13 C102 Ge12 132.11(3) . .
C114 C102 Ge12 76.27(2) . .
K1 C102 Ge12 85.80(3) . .
Ge18 C102 Ge12 37.95(3) . .
O13 C102 Ge13 171.39(2) . .
C114 C102 Ge13 70.43(2) . .
K1 C102 Ge13 122.70(2) . .
Ge18 C102 Ge13 37.70(4) . .
Ge12 C102 Ge13 39.75(3) . .
O12 C103 C117 109.9 . .
N11 C104 C106 112.9 . .
O14 C105 C111 108.3 . .
O15 C106 C104 108.3 . .
C116 C107 O16 110.6 . .
C116 C107 Ge15 130.59(2) . 1_455
O16 C107 Ge15 118.78(3) . 1_455
C116 C107 Ge16 99.80(2) . 1_455
O16 C107 Ge16 141.49(2) . 1_455
Ge15 C107 Ge16 36.65(3) 1_455 1_455
O11 C108 C110 107.0 . .
O11 C108 Ge12 64.44(3) . .
C110 C108 Ge12 79.61(2) . .
O11 C108 Ge11 97.56(3) . .
C110 C108 Ge11 83.68(3) . .
Ge12 C108 Ge11 36.79(3) . .
O12 C109 C101 109.2 . .
N12 C110 C108 113.5 . .
N12 C110 Ge12 118.36(3) . .
C108 C110 Ge12 79.07(3) . .
N12 C110 Ge11 153.32(2) . .
C108 C110 Ge11 75.37(3) . .
Ge12 C110 Ge11 36.21(3) . .
O15 C111 C105 108.7 . .
N11 C112 C113 112.5 . .
N11 C112 Ge16 118.83(2) . 1_455
C113 C112 Ge16 121.04(3) . 1_455
O13 C113 C112 110.6 . .
O11 C114 C102 107.6 . .
O11 C114 Ge13 107.19(3) . .
C102 C114 Ge13 88.59(3) . .
O11 C114 Ge12 70.36(2) . .
C102 C114 Ge12 82.18(3) . .
Ge13 C114 Ge12 41.47(4) . .
N12 C115 C118 113.9 . .
C107 C116 N11 109.7 . .
O16 C117 C103 112.2 . .
O14 C118 C115 108.0 . .
O23 K2 O21 142.8 . .
O23 K2 O24 119.5 . .
O21 K2 O24 94.0 . .
O23 K2 O26 61.3 . .
O21 K2 O26 99.7 . .
O24 K2 O26 99.8 . .
O23 K2 O22 100.1 . .
O21 K2 O22 110.8 . .
O24 K2 O22 61.1 . .
O26 K2 O22 144.3 . .
O23 K2 O25 98.3 . .
O21 K2 O25 61.6 . .
O24 K2 O25 135.6 . .
O26 K2 O25 119.6 . .
O22 K2 O25 91.8 . .
O23 K2 N21 119.7 . .
O21 K2 N21 60.6 . .
O24 K2 N21 61.4 . .
O26 K2 N21 59.7 . .
O22 K2 N21 120.7 . .
O25 K2 N21 120.5 . .
O23 K2 N22 60.3 . .
O21 K2 N22 119.9 . .
O24 K2 N22 118.0 . .
O26 K2 N22 120.5 . .
O22 K2 N22 58.7 . .
O25 K2 N22 60.1 . .
N21 K2 N22 179.3 . .
C209 O21 C202 109.1 . .
C209 O21 K2 118.6 . .
C202 O21 K2 114.2 . .
C213 O22 C208 110.2 . .
C213 O22 K2 113.9 . .
C208 O22 K2 118.8 . .
C210 O23 C207 110.0 . .
C210 O23 K2 113.5 . .
C207 O23 K2 120.8 . .
C206 O24 C203 110.3 . .
C206 O24 K2 119.6 . .
C203 O24 K2 111.8 . .
C215 O25 C205 108.7 . .
C215 O25 K2 109.6 . .
C205 O25 K2 120.2 . .
C212 O26 C217 111.6 . .
C212 O26 K2 121.4 . .
C217 O26 K2 114.3 . .
C214 N21 C204 107.4 . .
C214 N21 C216 112.7 . .
C204 N21 C216 110.3 . .
C214 N21 K2 109.6 . .
C204 N21 K2 110.0 . .
C216 N21 K2 106.8 . .
C218 N22 C201 109.7 . .
C218 N22 C211 108.7 . .
C201 N22 C211 110.2 . .
C218 N22 K2 108.6 . .
C201 N22 K2 107.7 . .
C211 N22 K2 111.9 . .
N22 C201 C207 115.3 . .
N22 C201 Ge34 142.3 . .
C207 C201 Ge34 65.2 . .
O21 C202 C215 108.2 . .
O21 C202 Ge16 127.21(3) . .
C215 C202 Ge16 67.42(3) . .
O21 C202 Ge27 111.64(3) . .
C215 C202 Ge27 131.77(2) . .
Ge16 C202 Ge27 67.23(4) . .
O21 C202 Ge17 137.13(3) . .
C215 C202 Ge17 97.17(3) . .
Ge16 C202 Ge17 36.42(3) . .
Ge27 C202 Ge17 34.60(3) . .
O24 C203 C213 109.0 . .
O24 C203 Ge22 90.22(3) . 1_655
C213 C203 Ge22 112.98(3) . 1_655
O24 C203 Ge18 155.05(2) . 1_655
C213 C203 Ge18 64.29(3) . 1_655
Ge22 C203 Ge18 72.40(4) 1_655 1_655
N21 C204 C212 113.0 . .
O25 C205 C218 108.4 . .
O24 C206 C216 110.6 . .
O24 C206 Ge22 93.57(3) . 1_655
C216 C206 Ge22 126.07(3) . 1_655
O23 C207 C201 109.2 . .
O23 C207 Ge34 150.8 . .
C201 C207 Ge34 93.0 . .
O22 C208 C211 109.0 . .
O21 C209 C214 108.6 . .
O21 C209 Ge29 145.09(2) . .
C214 C209 Ge29 103.37(3) . .
O21 C209 Ge28 116.52(2) . .
C214 C209 Ge28 134.40(3) . .
Ge29 C209 Ge28 36.71(3) . .
O23 C210 C217 112.8 . .
O23 C210 Ge46 112.3 . .
C217 C210 Ge46 109.6 . .
O23 C210 Ge45 120.1 . .
C217 C210 Ge45 125.8 . .
Ge46 C210 Ge45 39.3 . .
O23 C210 Ge44 149.4 . .
C217 C210 Ge44 88.1 . .
Ge46 C210 Ge44 37.3 . .
Ge45 C210 Ge44 38.8 . .
N22 C211 C208 112.3 . .
O26 C212 C204 108.3 . .
O22 C213 C203 111.6 . .
O22 C213 Ge18 132.66(3) . 1_655
C203 C213 Ge18 95.67(3) . 1_655
N21 C214 C209 113.5 . .
O25 C215 C202 109.4 . .
O25 C215 Ge16 156.05(3) . .
C202 C215 Ge16 90.31(3) . .
C206 C216 N21 112.1 . .
O26 C217 C210 109.9 . .
N22 C218 C205 113.6 . .
O33 K3 O32 95.7 . .
O33 K3 O34 60.9 . .
O32 K3 O34 127.9 . .
O33 K3 O35 129.3 . .
O32 K3 O35 60.6 . .
O34 K3 O35 97.2 . .
O33 K3 N321 123.0 . .
O32 K3 N321 122.5 . .
O34 K3 N321 62.3 . .
O35 K3 N321 62.0 . .
O33 K3 O31 127.8 . .
O32 K3 O31 126.0 . .
O34 K3 O31 102.9 . .
O35 K3 O31 100.3 . .
N321 K3 O31 62.8 . .
O33 K3 N31 59.6 . .
O32 K3 N31 60.4 . .
O34 K3 N31 120.5 . .
O35 K3 N31 120.9 . .
N321 K3 N31 174.4 . .
O31 K3 N31 111.7 . .
O33 K3 O36 88.3 . .
O32 K3 O36 97.7 . .
O34 K3 O36 124.6 . .
O35 K3 O36 135.5 . .
N321 K3 O36 121.6 . .
O31 K3 O36 59.4 . .
N31 K3 O36 52.8 . .
O33 K3 C314 107.2 . .
O32 K3 C314 103.8 . .
O34 K3 C314 126.8 . .
O35 K3 C314 121.2 . .
N321 K3 C314 102.8 . .
O31 K3 C314 40.0 . .
N31 K3 C314 71.7 . .
O36 K3 C314 20.8 . .
O33 K3 C315 125.7 . .
O32 K3 C315 138.0 . .
O34 K3 C315 84.1 . .
O35 K3 C315 92.6 . .
N321 K3 C315 42.8 . .
O31 K3 C315 21.6 . .
N31 K3 C315 131.7 . .
O36 K3 C315 78.9 . .
C314 K3 C315 60.9 . .
O33 K3 C310 43.0 . .
O32 K3 C310 117.6 . .
O34 K3 C310 18.4 . .
O35 K3 C310 105.9 . .
N321 K3 C310 80.5 . .
O31 K3 C310 116.2 . .
N31 K3 C310 102.5 . .
O36 K3 C310 118.6 . .
C314 K3 C310 128.4 . .
C315 K3 C310 99.8 . .
C315 O31 C301 133.0 . .
C315 O31 K3 90.6 . .
C301 O31 K3 104.4 . .
C311 O32 C307 125.0 . .
C311 O32 K3 121.0 . .
C307 O32 K3 113.9 . .
C303 O33 C302 119.7 . .
C303 O33 K3 122.7 . .
C302 O33 K3 116.7 . .
C310 O34 C306 121.2 . .
C310 O34 K3 116.5 . .
C306 O34 K3 118.0 . .
C317 O35 C316 123.8 . .
C317 O35 K3 120.8 . .
C316 O35 K3 114.8 . .
C314 O36 C312 124.7 . .
C314 O36 K3 85.4 . .
C312 O36 K3 102.8 . .
C308 N31 C318 120.7 . .
C308 N31 C313 87.1 . .
C318 N31 C313 107.6 . .
C308 N31 K3 121.1 . .
C318 N31 K3 109.7 . .
C313 N31 K3 105.5 . .
N321 N32 C309 67.0 . .
N32 N321 C304 93.1 . .
N32 N321 C305 110.7 . .
C304 N321 C305 114.1 . .
N32 N321 K3 121.8 . .
C304 N321 K3 106.9 . .
C305 N321 K3 109.3 . .
O31 C301 C314 101.1 . .
O31 C301 Ge38 114.6 . 1_455
C314 C301 Ge38 143.9 . 1_455
C310 C302 O33 116.7 . .
C310 C302 Ge42 68.2 . .
O33 C302 Ge42 147.5 . .
C310 C302 Ge36 138.4 . .
O33 C302 Ge36 104.9 . .
Ge42 C302 Ge36 76.0 . .
C313 C303 O33 119.4 . .
C313 C303 Ge36 137.6 . .
O33 C303 Ge36 100.5 . .
C315 C304 N321 104.6 . .
C315 C304 Ge48 112.1 . 1_455
N321 C304 Ge48 143.3 . 1_455
C315 C304 Ge49 126.0 . 1_455
N321 C304 Ge49 118.0 . 1_455
Ge48 C304 Ge49 37.4 1_455 1_455
C315 C304 Ge47 84.3 . 1_455
N321 C304 Ge47 156.0 . 1_455
Ge48 C304 Ge47 36.9 1_455 1_455
Ge49 C304 Ge47 44.1 1_455 1_455
C317 C305 N321 117.6 . .
O34 C306 C309 113.2 . .
C316 C307 O32 126.2 . .
C316 C307 Ge26 117.14(3) . 1_545
O32 C307 Ge26 115.30(3) . 1_545
C316 C307 Ge25 99.50(3) . 1_545
O32 C307 Ge25 113.99(3) . 1_545
Ge26 C307 Ge25 38.96(3) 1_545 1_545
N31 C308 C312 88.1 . .
N31 C308 C313 50.6 . .
C312 C308 C313 137.9 . .
N32 C309 C306 85.0 . .
O34 C310 C302 123.9 . .
O34 C310 K3 45.1 . .
C302 C310 K3 82.3 . .
O34 C310 Ge42 144.7 . .
C302 C310 Ge42 90.7 . .
K3 C310 Ge42 153.7 . .
O32 C311 C318 126.1 . .
O32 C311 Ge14 137.97(3) . 1_545
C318 C311 Ge14 84.34(3) . 1_545
O36 C312 C308 100.3 . .
O36 C312 Ge11 148.78(3) . 1_545
C308 C312 Ge11 110.46(2) . 1_545
C303 C313 N31 123.3 . .
C303 C313 C308 116.1 . .
N31 C313 C308 42.3 . .
O36 C314 C301 127.3 . .
O36 C314 K3 73.8 . .
C301 C314 K3 93.8 . .
O31 C315 C304 136.6 . .
O31 C315 K3 67.8 . .
C304 C315 K3 98.5 . .
O31 C315 Ge47 114.5 . 1_455
C304 C315 Ge47 77.3 . 1_455
K3 C315 Ge47 175.6 . 1_455
C307 C316 O35 123.4 . .
O35 C317 C305 125.7 . .
C311 C318 N31 122.1 . .
C311 C318 Ge14 74.79(3) . 1_545
N31 C318 Ge14 153.15(3) . 1_545
C311 C318 Ge11 98.31(3) . 1_545
N31 C318 Ge11 116.03(3) . 1_545
Ge14 C318 Ge11 37.20(3) 1_545 1_545
O43 K4 O41 117.8 . .
O43 K4 O42 100.0 . .
O41 K4 O42 136.9 . .
O43 K4 O45 98.4 . .
O41 K4 O45 58.6 . .
O42 K4 O45 97.8 . .
O43 K4 O46 141.0 . .
O41 K4 O46 96.7 . .
O42 K4 O46 59.0 . .
O45 K4 O46 115.8 . .
O43 K4 O44 59.8 . .
O41 K4 O44 98.1 . .
O42 K4 O44 119.6 . .
O45 K4 O44 138.2 . .
O46 K4 O44 100.0 . .
O43 K4 N42 60.8 . .
O41 K4 N42 119.1 . .
O42 K4 N42 61.2 . .
O45 K4 N42 61.6 . .
O46 K4 N42 118.9 . .
O44 K4 N42 119.4 . .
O43 K4 N41 118.4 . .
O41 K4 N41 61.7 . .
O42 K4 N41 118.8 . .
O45 K4 N41 119.3 . .
O46 K4 N41 61.2 . .
O44 K4 N41 59.7 . .
N42 K4 N41 179.0 . .
C405 O41 C413 111.9 . .
C405 O41 K4 117.6 . .
C413 O41 K4 118.0 . .
C417 O42 C402 111.2 . .
C417 O42 K4 118.3 . .
C402 O42 K4 117.0 . .
C409 O43 C407 111.8 . .
C409 O43 K4 119.2 . .
C407 O43 K4 116.7 . .
C401 O44 C412 112.0 . .
C401 O44 K4 114.1 . .
C412 O44 K4 116.3 . .
C406 O45 C415 110.2 . .
C406 O45 K4 116.8 . .
C415 O45 K4 115.8 . .
C416 O46 C404 110.0 . .
C416 O46 K4 117.2 . .
C404 O46 K4 116.7 . .
C418 N41 C410 108.6 . .
C418 N41 C403 111.4 . .
C410 N41 C403 106.3 . .
C418 N41 K4 112.5 . .
C410 N41 K4 108.7 . .
C403 N41 K4 109.1 . .
C411 N42 C408 112.2 . .
C411 N42 C414 110.0 . .
C408 N42 C414 108.3 . .
C411 N42 K4 108.0 . .
C408 N42 K4 109.3 . .
C414 N42 K4 109.0 . .
O44 C401 C407 109.3 . .
O42 C402 C404 110.4 . .
O42 C402 Ge45 150.9 . .
C404 C402 Ge45 83.5 . .
O42 C402 Ge41 131.3 . .
C404 C402 Ge41 117.6 . .
Ge45 C402 Ge41 38.4 . .
O42 C402 Ge33 107.4 . .
C404 C402 Ge33 68.6 . .
Ge45 C402 Ge33 52.6 . .
Ge41 C402 Ge33 83.8 . .
C413 C403 N41 115.4 . .
C413 C403 Ge18 102.66(3) . .
N41 C403 Ge18 141.86(3) . .
C413 C403 Ge17 92.45(2) . .
N41 C403 Ge17 135.30(3) . .
Ge18 C403 Ge17 38.71(3) . .
O46 C404 C402 109.3 . .
O46 C404 Ge33 153.2 . .
C402 C404 Ge33 90.0 . .
O46 C404 Ge45 147.9 . .
C402 C404 Ge45 74.6 . .
Ge33 C404 Ge45 53.8 . .
O41 C405 C406 110.5 . .
O45 C406 C405 106.7 . .
O43 C407 C401 110.0 . .
C409 C408 N42 114.7 . .
C409 C408 Ge34 83.8 . 1_455
N42 C408 Ge34 161.5 . 1_455
O43 C409 C408 109.9 . .
O43 C409 Ge34 123.3 . 1_455
C408 C409 Ge34 74.5 . 1_455
O43 C409 Ge38 148.1 . 1_455
C408 C409 Ge38 90.4 . 1_455
Ge34 C409 Ge38 37.6 1_455 1_455
C416 C410 N41 114.8 . .
N42 C411 C415 114.4 . .
N42 C411 Ge46 110.4 . 1_455
C415 C411 Ge46 85.4 . 1_455
O44 C412 C418 110.2 . .
O41 C413 C403 110.2 . .
O41 C413 Ge28 122.02(3) . .
C403 C413 Ge28 126.69(3) . .
O41 C413 Ge22 115.43(3) . .
C403 C413 Ge22 124.71(3) . .
Ge28 C413 Ge22 38.30(3) . .
O41 C413 Ge18 123.97(3) . .
C403 C413 Ge18 57.65(3) . .
Ge28 C413 Ge18 97.44(4) . .
Ge22 C413 Ge18 71.41(4) . .
N42 C414 C417 112.2 . .
O45 C415 C411 109.1 . .
O45 C415 Ge46 176.1 . 1_455
C411 C415 Ge46 73.4 . 1_455
O46 C416 C410 109.1 . .
O42 C417 C414 110.7 . .
N41 C418 C412 112.8 . .
O561 K5 O52 127.4 . .
O561 K5 O511 79.1 . .
O52 K5 O511 55.3 . .
O561 K5 O54 74.7 . .
O52 K5 O54 89.7 . .
O511 K5 O54 102.2 . .
O561 K5 N52 33.8 . .
O52 K5 N52 118.2 . .
O511 K5 N52 63.0 . .
O54 K5 N52 107.2 . .
O561 K5 O51 95.8 . .
O52 K5 O51 60.5 . .
O511 K5 O51 32.8 . .
O54 K5 O51 134.2 . .
N52 K5 O51 66.3 . .
O561 K5 O56 28.9 . .
O52 K5 O56 136.2 . .
O511 K5 O56 103.7 . .
O54 K5 O56 54.8 . .
N52 K5 O56 61.0 . .
O51 K5 O56 124.6 . .
O561 K5 N51 135.1 . .
O52 K5 N51 61.1 . .
O511 K5 N51 114.0 . .
O54 K5 N51 60.7 . .
N52 K5 N51 167.4 . .
O51 K5 N51 118.6 . .
O56 K5 N51 109.9 . .
O561 K5 N521 60.1 . .
O52 K5 N521 120.2 . .
O511 K5 N521 74.6 . .
O54 K5 N521 134.6 . .
N52 K5 N521 30.2 . .
O51 K5 N521 59.7 . .
O56 K5 N521 81.4 . .
N51 K5 N521 162.4 . .
O561 K5 O53 126.2 . .
O52 K5 O53 106.2 . .
O511 K5 O53 147.4 . .
O54 K5 O53 104.4 . .
N52 K5 O53 124.6 . .
O51 K5 O53 116.4 . .
O56 K5 O53 106.9 . .
N51 K5 O53 65.1 . .
N521 K5 O53 99.1 . .
O561 K5 O55 86.0 . .
O52 K5 O55 127.8 . .
O511 K5 O55 106.3 . .
O54 K5 O55 141.6 . .
N52 K5 O55 65.6 . .
O51 K5 O55 79.6 . .
O56 K5 O55 93.3 . .
N51 K5 O55 125.8 . .
N521 K5 O55 37.8 . .
O53 K5 O55 61.3 . .
O561 K5 C508 142.8 . .
O52 K5 C508 87.9 . .
O511 K5 C508 137.7 . .
O54 K5 C508 96.9 . .
N52 K5 C508 143.9 . .
O51 K5 C508 114.2 . .
O56 K5 C508 118.0 . .
N51 K5 C508 47.0 . .
N521 K5 C508 116.0 . .
O53 K5 C508 20.0 . .
O55 K5 C508 78.8 . .
C5A3 O51 C506 125.5 . .
C5A3 O51 O511 110.6 . .
C506 O51 O511 54.1 . .
C5A3 O51 C513 61.2 . .
C506 O51 C513 81.7 . .
O511 O51 C513 49.9 . .
C5A3 O51 K5 119.1 . .
C506 O51 K5 103.1 . .
O511 O51 K5 68.1 . .
C513 O51 K5 97.5 . .
O51 O511 K5 79.1 . .
C5A1 O52 C505 95.2 . .
C5A1 O52 C511 43.0 . .
C505 O52 C511 121.3 . .
C5A1 O52 K5 125.8 . .
C505 O52 K5 125.1 . .
C511 O52 K5 113.6 . .
C508 O53 C501 133.3 . .
C508 O53 K5 86.0 . .
C501 O53 K5 101.8 . .
C504 O54 C512 128.4 . .
C504 O54 K5 117.9 . .
C512 O54 K5 109.5 . .
C515 O55 C517 144.1 . .
C515 O55 K5 83.6 . .
C517 O55 K5 101.2 . .
C516 O56 C502 102.2 . .
C516 O56 O561 130.6 . .
C502 O56 O561 48.8 . .
C516 O56 K5 107.5 . .
C502 O56 K5 112.7 . .
O561 O56 K5 66.3 . .
C502 O561 O56 60.9 . .
C502 O561 N52 139.0 . .
O56 O561 N52 150.3 . .
C502 O561 K5 141.1 . .
O56 O561 K5 84.8 . .
N52 O561 K5 79.9 . .
C518 N51 C514 127.9 . .
C518 N51 C509 90.3 . .
C514 N51 C509 108.9 . .
C518 N51 K5 111.4 . .
C514 N51 K5 111.9 . .
C509 N51 K5 100.1 . .
C507 N52 C503 102.6 . .
C507 N52 C510 106.9 . .
C503 N52 C510 114.0 . .
C507 N52 N521 33.4 . .
C503 N52 N521 120.0 . .
C510 N52 N521 116.9 . .
C507 N52 O561 141.6 . .
C503 N52 O561 50.9 . .
C510 N52 O561 109.6 . .
N521 N52 O561 128.8 . .
C507 N52 K5 112.2 . .
C503 N52 K5 111.8 . .
C510 N52 K5 109.2 . .
N521 N52 K5 79.0 . .
O561 N52 K5 66.3 . .
C5A0 N521 N52 122.1 . .
C5A0 N521 K5 108.5 . .
N52 N521 K5 70.8 . .
C515 C501 O53 106.1 . .
O561 C502 O56 70.3 . .
O561 C502 C503 49.8 . .
O56 C502 C503 102.6 . .
O561 C502 Ge48 116.4 . 1_465
O56 C502 Ge48 172.5 . 1_465
C503 C502 Ge48 84.7 . 1_465
N52 C503 C502 114.0 . .
N52 C503 Ge36 115.9 . 1_465
C502 C503 Ge36 129.0 . 1_465
N52 C503 Ge48 116.6 . 1_465
C502 C503 Ge48 70.1 . 1_465
Ge36 C503 Ge48 96.4 1_465 1_465
N52 C503 Ge37 108.5 . 1_465
C502 C503 Ge37 129.8 . 1_465
Ge36 C503 Ge37 36.6 1_465 1_465
Ge48 C503 Ge37 67.6 1_465 1_465
O54 C504 C516 108.0 . .
O52 C505 C506 114.8 . .
O52 C505 C5A1 41.8 . .
C506 C505 C5A1 150.4 . .
O52 C505 Ge13 121.60(3) . .
C506 C505 Ge13 82.66(3) . .
C5A1 C505 Ge13 123.30(3) . .
O52 C505 Ge25 151.99(3) . .
C506 C505 Ge25 93.19(3) . .
C5A1 C505 Ge25 112.09(3) . .
Ge13 C505 Ge25 58.00(4) . .
C505 C506 O51 121.3 . .
C505 C506 Ge13 76.14(3) . .
O51 C506 Ge13 105.71(3) . .
C505 C506 Ge25 66.89(3) . .
O51 C506 Ge25 158.29(2) . .
Ge13 C506 Ge25 54.67(4) . .
N52 C507 C517 115.8 . .
N52 C507 Ge36 110.3 . 1_465
C517 C507 Ge36 79.7 . 1_465
O53 C508 C509 132.4 . .
O53 C508 K5 74.0 . .
C509 C508 K5 98.4 . .
C508 C509 N51 105.0 . .
C508 C509 Ge14 103.78(3) . 1_455
N51 C509 Ge14 141.68(3) . 1_455
C508 C509 Ge16 102.87(3) . 1_455
N51 C509 Ge16 148.51(2) . 1_455
Ge14 C509 Ge16 39.13(3) 1_455 1_455
N52 C510 C513 118.3 . .
N521 C5A0 C5A3 113.7 . .
C518 C511 O52 116.4 . .
O52 C5A1 C5A8 112.7 . .
O52 C5A1 C505 43.0 . .
C5A8 C5A1 C505 145.5 . .
O54 C512 C514 124.6 . .
O54 C512 Ge26 154.35(3) . 1_455
C514 C512 Ge26 80.91(3) . 1_455
C510 C513 O51 121.5 . .
O51 C5A3 C5A0 110.0 . .
C512 C514 N51 117.9 . .
C512 C514 C5A8 104.3 . .
N51 C514 C5A8 71.2 . .
C512 C514 Ge26 77.73(3) . 1_455
N51 C514 Ge26 136.36(3) . 1_455
C5A8 C514 Ge26 148.45(3) . 1_455
O55 C515 C501 145.5 . .
O55 C515 K5 76.0 . .
C501 C515 K5 98.1 . .
C504 C516 O56 126.5 . .
O55 C517 C507 126.2 . .
O55 C517 Ge36 153.2 . 1_465
C507 C517 Ge36 77.6 . 1_465
C5A1 C5A8 C514 144.9 . .
N51 C518 C511 103.6 . .
O62 K6 O64 121.9 . .
O62 K6 O61 98.0 . .
O64 K6 O61 60.7 . .
O62 K6 O65 60.9 . .
O64 K6 O65 96.6 . .
O61 K6 O65 136.3 . .
O62 K6 O66 94.5 . .
O64 K6 O66 139.5 . .
O61 K6 O66 100.2 . .
O65 K6 O66 118.0 . .
O62 K6 O63 134.7 . .
O64 K6 O63 98.0 . .
O61 K6 O63 121.5 . .
O65 K6 O63 96.9 . .
O66 K6 O63 59.8 . .
O62 K6 N61 121.4 . .
O64 K6 N61 60.3 . .
O61 K6 N61 120.0 . .
O65 K6 N61 60.8 . .
O66 K6 N61 117.7 . .
O63 K6 N61 58.9 . .
O62 K6 N62 59.4 . .
O64 K6 N62 120.8 . .
O61 K6 N62 60.8 . .
O65 K6 N62 119.8 . .
O66 K6 N62 60.7 . .
O63 K6 N62 119.5 . .
N61 K6 N62 178.4 . .
O62 K6 C612 42.5 . .
O64 K6 C612 97.7 . .
O61 K6 C612 118.4 . .
O65 K6 C612 21.9 . .
O66 K6 C612 122.4 . .
O63 K6 C612 118.1 . .
N61 K6 C612 79.2 . .
N62 K6 C612 101.6 . .
O62 K6 Ge32 46.7 . .
O64 K6 Ge32 76.8 . .
O61 K6 Ge32 64.5 . .
O65 K6 Ge32 74.6 . .
O66 K6 Ge32 129.9 . .
O63 K6 Ge32 169.3 . .
N61 K6 Ge32 110.6 . .
N62 K6 Ge32 71.0 . .
C612 K6 Ge32 54.2 . .
C618 O61 C616 109.9 . .
C618 O61 K6 116.6 . .
C616 O61 K6 109.7 . .
C606 O62 C601 111.6 . .
C606 O62 K6 119.1 . .
C601 O62 K6 124.7 . .
C606 O62 Ge32 92.3 . .
C601 O62 Ge32 97.0 . .
K6 O62 Ge32 101.5 . .
C615 O63 C610 111.7 . .
C615 O63 K6 116.5 . .
C610 O63 K6 110.9 . .
C609 O64 C617 112.9 . .
C609 O64 K6 118.2 . .
C617 O64 K6 117.8 . .
C612 O65 C607 110.5 . .
C612 O65 K6 108.1 . .
C607 O65 K6 115.7 . .
C614 O66 C608 110.1 . .
C614 O66 K6 116.4 . .
C608 O66 K6 117.1 . .
C605 N61 C604 108.9 . .
C605 N61 C613 109.1 . .
C604 N61 C613 107.8 . .
C605 N61 K6 111.7 . .
C604 N61 K6 109.8 . .
C613 N61 K6 109.4 . .
C602 N62 C603 109.9 . .
C602 N62 C611 109.5 . .
C603 N62 C611 108.8 . .
C602 N62 K6 110.1 . .
C603 N62 K6 109.3 . .
C611 N62 K6 109.2 . .
O62 C601 C602 107.6 . .
O62 C601 Ge31 95.1 . .
C602 C601 Ge31 85.0 . .
O62 C601 Ge32 62.9 . .
C602 C601 Ge32 79.4 . .
Ge31 C601 Ge32 36.9 . .
N62 C602 C601 114.3 . .
N62 C602 Ge31 150.9 . .
C601 C602 Ge31 73.4 . .
N62 C602 Ge32 115.2 . .
C601 C602 Ge32 79.7 . .
Ge31 C602 Ge32 36.3 . .
N62 C603 C618 110.9 . .
N61 C604 C607 112.0 . .
N61 C604 Ge38 119.2 . 1_455
C607 C604 Ge38 121.2 . 1_455
C615 C605 N61 111.8 . .
O62 C606 C612 108.8 . .
O62 C606 Ge33 103.5 . .
C612 C606 Ge33 85.8 . .
O62 C606 Ge32 67.0 . .
C612 C606 Ge32 82.1 . .
Ge33 C606 Ge32 40.4 . .
O65 C607 C604 110.5 . .
O66 C608 C611 110.2 . .
O64 C609 C613 107.3 . .
O63 C610 C614 110.6 . .
N62 C611 C608 113.8 . .
O65 C612 C606 111.0 . .
O65 C612 K6 50.0 . .
C606 C612 K6 82.2 . .
O65 C612 Ge33 165.7 . .
C606 C612 Ge33 73.0 . .
K6 C612 Ge33 119.3 . .
O65 C612 Ge32 127.0 . .
C606 C612 Ge32 76.9 . .
K6 C612 Ge32 81.9 . .
Ge33 C612 Ge32 39.2 . .
N61 C613 C609 111.7 . .
O66 C614 C610 111.1 . .
O63 C615 C605 108.9 . .
O63 C615 Ge35 120.3 . 1_455
C605 C615 Ge35 130.7 . 1_455
O63 C615 Ge38 141.7 . 1_455
C605 C615 Ge38 99.1 . 1_455
Ge35 C615 Ge38 37.4 1_455 1_455
O61 C616 C617 109.7 . .
O61 C616 Ge32 94.4 . .
C617 C616 Ge32 124.9 . .
O64 C617 C616 109.7 . .
O61 C618 C603 110.9 . .
O73 K7 O71 107.4 . .
O73 K7 O74 128.5 . .
O71 K7 O74 115.4 . .
O73 K7 O75 61.1 . .
O71 K7 O75 147.9 . .
O74 K7 O75 92.1 . .
O73 K7 O76 135.7 . .
O71 K7 O76 59.8 . .
O74 K7 O76 91.7 . .
O75 K7 O76 105.7 . .
O73 K7 O72 93.9 . .
O71 K7 O72 90.6 . .
O74 K7 O72 59.6 . .
O75 K7 O72 118.7 . .
O76 K7 O72 126.1 . .
O73 K7 N71 60.4 . .
O71 K7 N71 61.0 . .
O74 K7 N71 119.0 . .
O75 K7 N71 121.0 . .
O76 K7 N71 120.4 . .
O72 K7 N71 59.7 . .
O73 K7 N72 121.4 . .
O71 K7 N72 118.7 . .
O74 K7 N72 58.9 . .
O75 K7 N72 60.6 . .
O76 K7 N72 59.6 . .
O72 K7 N72 118.3 . .
N71 K7 N72 177.8 . .
C711 O71 C708 110.5 . .
C711 O71 K7 118.3 . .
C708 O71 K7 107.8 . .
C703 O72 C715 108.6 . .
C703 O72 K7 108.3 . .
C715 O72 K7 112.4 . .
C713 O73 C709 113.4 . .
C713 O73 K7 117.5 . .
C709 O73 K7 114.1 . .
C707 O74 C718 110.6 . .
C707 O74 K7 118.9 . .
C718 O74 K7 116.1 . .
C707 O74 Ge43 90.7 . 2_755
C718 O74 Ge43 67.2 . 2_755
K7 O74 Ge43 142.6 . 2_755
C706 O75 C702 111.1 . .
C706 O75 K7 108.6 . .
C702 O75 K7 108.5 . .
C716 O76 C710 111.1 . .
C716 O76 K7 116.1 . .
C710 O76 K7 112.5 . .
C717 N71 C712 108.7 . .
C717 N71 C714 106.9 . .
C712 N71 C714 113.2 . .
C717 N71 K7 109.9 . .
C712 N71 K7 107.6 . .
C714 N71 K7 110.5 . .
C704 N72 C705 112.8 . .
C704 N72 C701 110.7 . .
C705 N72 C701 110.6 . .
C704 N72 K7 106.1 . .
C705 N72 K7 106.6 . .
C701 N72 K7 109.7 . .
N72 C701 C707 112.6 . .
O75 C702 C704 107.0 . .
O72 C703 C718 105.0 . .
O72 C703 Ge43 165.9 . 2_755
C718 C703 Ge43 68.0 . 2_755
N72 C704 C702 116.4 . .
N72 C705 C716 114.3 . .
O75 C706 C709 110.1 . .
O74 C707 C701 106.2 . .
O74 C707 Ge48 103.5 . 2_755
C701 C707 Ge48 105.8 . 2_755
C717 C708 O71 109.4 . .
C717 C708 Ge24 128.13(3) . 1_655
O71 C708 Ge24 116.16(2) . 1_655
O73 C709 C706 105.6 . .
O73 C709 Ge24 135.89(3) . 2_765
C706 C709 Ge24 116.00(3) . 2_765
O76 C710 C711 107.5 . .
O71 C711 C710 109.4 . .
O71 C711 Ge21 135.04(3) . 1_655
C710 C711 Ge21 115.11(3) . 1_655
O71 C711 Ge23 107.81(3) . 1_655
C710 C711 Ge23 127.55(3) . 1_655
Ge21 C711 Ge23 36.57(3) 1_655 1_655
N71 C712 C713 111.8 . .
O73 C713 C712 108.7 . .
N71 C714 C715 113.0 . .
O72 C715 C714 105.9 . .
O76 C716 C705 108.8 . .
N71 C717 C708 113.6 . .
O74 C718 C703 105.3 . .
O74 C718 Ge43 91.9 . 2_755
C703 C718 Ge43 90.3 . 2_755
O74 C718 Ge42 124.2 . 2_755
C703 C718 Ge42 101.9 . 2_755
Ge43 C718 Ge42 40.2 2_755 2_755
O86 K8 O85 104.9 . .
O86 K8 O84 60.2 . .
O85 K8 O84 143.6 . .
O86 K8 O81 131.2 . .
O85 K8 O81 59.9 . .
O84 K8 O81 103.0 . .
O86 K8 O82 128.7 . .
O85 K8 O82 118.4 . .
O84 K8 O82 93.6 . .
O81 K8 O82 95.3 . .
O86 K8 O83 91.5 . .
O85 K8 O83 97.2 . .
O84 K8 O83 115.2 . .
O81 K8 O83 133.8 . .
O82 K8 O83 58.7 . .
O86 K8 N81 60.6 . .
O85 K8 N81 61.3 . .
O84 K8 N81 120.3 . .
O81 K8 N81 120.8 . .
O82 K8 N81 118.0 . .
O83 K8 N81 60.0 . .
O86 K8 N82 121.0 . .
O85 K8 N82 118.8 . .
O84 K8 N82 61.0 . .
O81 K8 N82 59.6 . .
O82 K8 N82 59.9 . .
O83 K8 N82 118.0 . .
N81 K8 N82 177.8 . .
C810 O81 C813 111.9 . .
C810 O81 K8 116.6 . .
C813 O81 K8 114.2 . .
C803 O82 C806 111.3 . .
C803 O82 K8 113.5 . .
C806 O82 K8 115.6 . .
C803 O82 Ge23 65.39(3) . 1_655
C806 O82 Ge23 91.13(3) . 1_655
K8 O82 Ge23 149.48(2) . 1_655
C811 O83 C801 109.9 . .
C811 O83 K8 114.9 . .
C801 O83 K8 115.1 . .
C804 O84 C807 110.7 . .
C804 O84 K8 109.2 . .
C807 O84 K8 109.6 . .
C815 O85 C816 112.2 . .
C815 O85 K8 111.9 . .
C816 O85 K8 113.9 . .
C818 O86 C805 113.1 . .
C818 O86 K8 119.7 . .
C805 O86 K8 120.5 . .
C809 N81 C802 109.8 . .
C809 N81 C812 110.1 . .
C802 N81 C812 107.5 . .
C809 N81 K8 111.2 . .
C802 N81 K8 108.0 . .
C812 N81 K8 110.1 . .
C808 N82 C817 111.4 . .
C808 N82 C814 108.1 . .
C817 N82 C814 111.2 . .
C808 N82 K8 110.1 . .
C817 N82 K8 108.6 . .
C814 N82 K8 107.4 . .
O83 C801 C803 108.8 . .
O83 C801 Ge23 163.25(2) . 1_655
C803 C801 Ge23 65.79(3) . 1_655
O83 C801 Ge28 157.08(2) . 1_655
C803 C801 Ge28 91.88(3) . 1_655
Ge23 C801 Ge28 37.08(3) 1_655 1_655
N81 C802 C805 113.7 . .
O82 C803 C801 110.0 . .
O82 C803 Ge23 94.20(3) . 1_655
C801 C803 Ge23 93.51(4) . 1_655
O84 C804 C814 109.9 . .
O84 C804 Ge41 154.0 . 2_755
C814 C804 Ge41 94.2 . 2_755
O86 C805 C802 108.6 . .
O82 C806 C808 108.6 . .
O84 C807 C818 110.7 . .
N82 C808 C806 116.3 . .
N81 C809 C811 115.2 . .
O81 C810 C817 110.3 . .
O83 C811 C809 107.2 . .
N81 C812 C815 113.2 . .
O81 C813 C816 109.5 . .
C804 C814 N82 111.7 . .
C804 C814 Ge41 65.7 . 2_755
N82 C814 Ge41 121.7 . 2_755
O85 C815 C812 109.2 . .
C813 C816 O85 109.6 . .
C810 C817 N82 112.7 . .
C810 C817 Ge43 125.3 . 2_755
N82 C817 Ge43 122.0 . 2_755
O86 C818 C807 106.6 . .
CN1 NC1 Ge15 118.66(3) . 2_656
CN1 NC1 Ge11 101.55(3) . 2_656
Ge15 NC1 Ge11 38.13(3) 2_656 2_656
CN2 NC2 Ge15 107.78(3) . 2_656
CN2 NC2 Ge11 77.03(2) . 2_656
Ge15 NC2 Ge11 37.52(3) 2_656 2_656
CN2 CN1 NC1 114.8 . .
CN1 CN2 NC2 113.9 . .
CN1 CN2 Ge11 99.54(3) . 2_656
NC2 CN2 Ge11 82.68(3) . 2_656
CN3 NC3 Ge35 119.1 . .
CN4 NC4 Ge35 106.0 . .
CN4 CN3 NC3 111.2 . .
NC4 CN4 CN3 115.2 . .
NC4 CN4 Ge31 82.1 . .
CN3 CN4 Ge31 105.1 . .
CN6 CN5 NC5 90.9 . .
CN6 CN5 Ge28 173.50(2) . .
NC5 CN5 Ge28 82.63(3) . .
CN5 CN6 NC6 119.3 . .
CN6 NC6 Ge41 124.8 . .
CN8 CN7 NC7 127.9 . .
CN8 CN7 Ge21 84.90(3) . .
NC7 CN7 Ge21 83.00(3) . .
CN7 NC7 Ge24 111.78(3) . .
CN7 NC7 Ge21 76.23(2) . .
Ge24 NC7 Ge21 37.95(3) . .
CN7 CN8 NC8 121.9 . .
CN7 CN8 Ge21 74.64(3) . .
NC8 CN8 Ge21 160.29(3) . .
Ge44 NC9 CN9 133.5 . .
NC10 CN10 CN9 80.6 . .
Ge23 CN9 Ge21 37.25(3) . .
Ge23 CN9 NC9 58.1 . .
Ge21 CN9 NC9 94.6 . .
Ge23 CN9 CN10 56.5 . .
Ge21 CN9 CN10 92.6 . .
NC9 CN9 CN10 24.1 . .

loop_
_geom_bond_atom_site_label_1
_geom_bond_atom_site_label_2
_geom_bond_distance
_geom_bond_site_symmetry_2
Sb1 C7 2.170(14) .
Sb1 C1 2.178(14) .
Sb1 Ge19 2.658(2) .
Sb1 Ge12 3.6359(19) .
Sb1 Ge15 3.681(2) .
Sb1 Ge18 4.637(2) .
Sb1 Ge16 4.654(2) .
C1 C2 1.391(18) .
C1 C6 1.396(19) .
C1 Ge19 3.645(14) .
C2 C3 1.40(2) .
C2 Ge19 3.749(15) .
C2 Ge18 3.976(16) .
C2 Ge12 4.257(15) .
C3 C4 1.37(2) .
C4 C5 1.38(2) .
C5 C6 1.38(2) .
C7 C12 1.38(2) .
C7 C8 1.381(19) .
C7 Ge19 3.639(14) .
C8 C9 1.370(19) .
C8 Ge19 3.701(15) .
C9 C10 1.35(2) .
C10 C11 1.36(2) .
C11 C12 1.41(2) .
Sb1A C7A 2.142(15) .
Sb1A C1A 2.191(15) .
Sb1A Ge29 2.651(2) .
Sb1A Ge24 3.818(2) .
Sb1A Ge23 3.857(2) .
Sb1A Ge26 4.616(3) .
Sb1A Ge28 4.681(2) .
C1A C6A 1.36(2) .
C1A C2A 1.43(2) .
C1A Ge29 3.674(15) .
C2A C3A 1.36(2) .
C3A C4A 1.35(2) .
C4A C5A 1.35(2) .
C5A C6A 1.39(2) .
C6A Ge29 3.853(17) .
C7A C12A 1.36(2) .
C7A C8A 1.40(2) .
C7A Ge29 3.757(14) .
C8A C9A 1.37(2) .
C8A Ge29 3.854(16) .
C8A Ge28 4.203(16) .
C9A C10A 1.38(2) .
C10A C11A 1.33(2) .
C11A C12A 1.38(2) .
Ge11 Ge13 2.571(2) .
Ge11 Ge12 2.576(2) .
Ge11 Ge14 2.582(2) .
Ge11 Ge15 2.594(2) .
Ge11 NC1 4.0302(19) 2_656
Ge11 C108 4.085(2) .
Ge11 CN2 4.096(2) 2_656
Ge11 C312 4.152(2) 1_565
Ge11 Ge17 4.160(2) .
Ge11 NC2 4.169(2) 2_656
Ge12 Ge18 2.593(2) .
Ge12 Ge19 2.651(2) .
Ge12 Ge13 2.768(2) .
Ge12 Ge15 2.815(2) .
Ge12 O11 3.6906(17) .
Ge12 Ge17 3.879(2) .
Ge12 Ge14 3.916(2) .
Ge12 C114 3.9176(17) .
Ge13 Ge17 2.607(2) .
Ge13 Ge18 2.626(2) .
Ge13 Ge14 2.786(2) .
Ge13 Ge25 3.717(3) .
Ge13 C505 3.8229(16) .
Ge13 C114 3.8987(19) .
Ge13 C506 3.9053(16) .
Ge13 Ge15 3.924(2) .
Ge14 Ge17 2.619(2) .
Ge14 Ge16 2.633(2) .
Ge14 Ge15 2.718(2) .
Ge14 C311 3.7361(19) 1_565
Ge14 C318 3.853(2) 1_565
Ge14 C509 3.861(2) 1_655
Ge14 Ge19 3.935(2) .
Ge15 Ge16 2.586(2) .
Ge15 Ge19 2.659(2) .
Ge15 NC2 3.8386(18) 2_656
Ge15 Ge17 3.870(2) .
Ge15 NC1 3.9047(18) 2_656
Ge16 Ge19 2.565(2) .
Ge16 Ge17 2.573(2) .
Ge16 C215 3.6380(16) .
Ge16 C202 3.9398(17) .
Ge16 C509 3.9916(18) 1_655
Ge16 Ge18 4.127(2) .
Ge16 C107 4.2116(19) 1_655
Ge16 C112 4.2515(18) 1_655
Ge17 Ge27 2.482(2) .
Ge17 Ge18 2.556(2) .
Ge17 Ge19 3.044(2) .
Ge17 C403 3.981(2) .
Ge17 Ge25 3.991(2) .
Ge18 Ge19 2.570(2) .
Ge18 C403 3.6838(18) .
Ge18 C213 3.8504(17) 1_455
Ge18 C102 3.9787(18) .
Ge18 C203 4.2526(18) 1_455
Ge21 Ge23 2.575(2) .
Ge21 Ge22 2.576(2) .
Ge21 Ge24 2.593(2) .
Ge21 Ge25 2.595(2) .
Ge21 CN7 3.9350(19) .
Ge21 NC7 4.021(2) .
Ge21 C711 4.030(2) 1_455
Ge21 CN8 4.065(2) .
Ge21 Ge27 4.162(2) .
Ge21 Ge29 4.201(2) .
Ge22 Ge27 2.606(2) .
Ge22 Ge28 2.640(2) .
Ge22 Ge23 2.726(3) .
Ge22 Ge25 2.821(2) .
Ge22 Ge29 3.915(2) .
Ge22 Ge24 3.926(2) .
Ge22 C206 3.977(2) 1_455
Ge22 C203 4.0562(19) 1_455
Ge23 Ge28 2.627(2) .
Ge23 Ge29 2.628(2) .
Ge23 Ge24 2.814(2) .
Ge23 CN9 3.6618(18) .
Ge23 C803 3.7699(18) 1_455
Ge23 Ge27 3.888(3) .
Ge23 Ge25 3.921(2) .
Ge24 Ge26 2.618(2) .
Ge24 Ge29 2.652(2) .
Ge24 Ge25 2.736(2) .
Ge24 Ge27 3.900(2) .
Ge24 NC7 3.9507(17) .
Ge24 C708 4.141(2) 1_455
Ge25 Ge27 2.609(2) .
Ge25 Ge26 2.624(2) .
Ge25 C505 3.8438(19) .
Ge25 Ge29 3.927(2) .
Ge25 C307 3.989(2) 1_565
Ge26 Ge27 2.543(2) .
Ge26 Ge29 2.543(2) .
Ge26 C512 3.7019(18) 1_655
Ge26 C514 3.7408(19) 1_655
Ge26 C307 3.874(2) 1_565
Ge26 Ge28 4.076(3) .
Ge27 Ge28 2.571(2) .
Ge27 Ge29 3.071(2) .
Ge28 Ge29 2.552(2) .
Ge28 C413 3.8372(19) .
Ge28 C801 4.1356(19) 1_455
Ge28 CN5 4.1716(18) .
Ge28 C209 4.208(2) .
Ge29 C209 3.8051(17) .
Sb2 C19 2.1674 .
Sb2 C13 2.1901 .
Sb2 Ge39 2.6614 .
Sb2 Ge32 3.7466 .
Sb2 Ge35 3.8092 .
Sb2 Ge36 4.6327 .
Sb2 Ge38 4.6983 .
C13 C14 1.3606 .
C13 C18 1.3739 .
C13 Ge39 3.6655 .
C14 C15 1.3512 .
C14 Ge39 3.7418 .
C14 Ge36 3.8423 .
C14 Ge32 4.1614 .
C15 C16 1.3896 .
C16 C17 1.3912 .
C17 C18 1.3739 .
C19 C24 1.3740 .
C19 C20 1.3844 .
C19 Ge39 3.6215 .
C20 C21 1.3327 .
C21 C22 1.3966 .
C22 C23 1.3419 .
C23 C24 1.3860 .
C24 Ge39 3.7315 .
Sb2A C19A 2.1471 .
Sb2A C13A 2.1877 .
Sb2A Ge49 2.6492 .
Sb2A Ge44 3.6872 .
Sb2A Ge43 3.7374 .
Sb2A Ge46 4.6217 .
Sb2A Ge48 4.6835 .
C13A C14A 1.3744 .
C13A C18A 1.4026 .
C13A Ge49 3.5648 .
C14A C15A 1.3873 .
C14A Ge49 3.6346 .
C14A Ge46 4.1716 .
C15A C16A 1.3302 .
C16A C17A 1.3727 .
C17A C18A 1.3945 .
C19A C24A 1.3840 .
C19A C20A 1.4051 .
C19A Ge49 3.7210 .
C20A C21A 1.3813 .
C20A Ge49 3.7635 .
C20A Ge48 4.2322 .
C21A C22A 1.3464 .
C22A C23A 1.3542 .
C23A C24A 1.3801 .
Ge31 Ge34 2.5751 .
Ge31 Ge32 2.5758 .
Ge31 Ge33 2.5790 .
Ge31 Ge35 2.5947 .
Ge31 C601 3.9363 .
Ge31 C602 4.0923 .
Ge31 Ge37 4.1689 .
Ge31 Ge39 4.2012 .
Ge31 CN4 4.2054 .
Ge31 Ge36 4.3089 .
Ge32 Ge36 2.6080 .
Ge32 Ge39 2.6443 .
Ge32 Ge33 2.7651 .
Ge32 Ge35 2.8135 .
Ge32 O62 3.7389 .
Ge32 Ge37 3.9002 .
Ge32 Ge34 3.9096 .
Ge32 C606 4.0591 .
Ge33 Ge37 2.6132 .
Ge33 Ge36 2.6182 .
Ge33 Ge34 2.7937 .
Ge33 Ge45 3.5435 .
Ge33 C404 3.8318 .
Ge33 Ge47 3.8920 .
Ge33 Ge35 3.9351 .
Ge33 Ge39 3.9369 .
Ge34 Ge38 2.6135 .
Ge34 Ge37 2.6167 .
Ge34 Ge35 2.7215 .
Ge34 C207 3.6085 .
Ge34 Ge47 3.8481 .
Ge34 C408 3.8580 1_655
Ge34 Ge39 3.9079 .
Ge35 Ge38 2.6014 .
Ge35 Ge39 2.6413 .
Ge35 NC4 3.7981 .
Ge35 NC3 3.8706 .
Ge35 Ge37 3.8956 .
Ge36 Ge37 2.5563 .
Ge36 Ge39 2.5683 .
Ge36 C302 3.9479 .
Ge36 C503 4.0072 1_645
Ge36 C303 4.0775 .
Ge36 Ge38 4.1248 .
Ge36 C507 4.1277 1_645
Ge37 Ge47 2.4864 .
Ge37 Ge38 2.5777 .
Ge37 Ge39 3.0542 .
Ge37 Ge45 3.9767 .
Ge37 Ge42 4.0826 .
Ge38 Ge39 2.5701 .
Ge38 C301 3.6617 1_655
Ge38 C615 4.0825 1_655
Ge38 C604 4.0901 1_655
Ge38 C409 4.1264 1_655
Ge41 Ge42 2.5668 .
Ge41 Ge43 2.5789 .
Ge41 Ge44 2.5911 .
Ge41 Ge45 2.5997 .
Ge41 NC6 3.8622 .
Ge41 C804 3.8970 2_755
Ge41 C402 4.0308 .
Ge41 Ge47 4.1596 .
Ge41 Ge49 4.1909 .
Ge41 C814 4.2663 2_755
Ge42 Ge47 2.6080 .
Ge42 Ge48 2.6293 .
Ge42 Ge43 2.7469 .
Ge42 Ge45 2.8123 .
Ge42 C310 3.6644 .
Ge42 Ge44 3.9090 .
Ge42 Ge49 3.9171 .
Ge42 C302 3.9455 .
Ge43 Ge48 2.6230 .
Ge43 Ge49 2.6360 .
Ge43 Ge44 2.8227 .
Ge43 C718 3.7636 2_755
Ge43 C817 3.8943 2_755
Ge43 Ge47 3.9107 .
Ge43 Ge45 3.9475 .
Ge44 Ge46 2.6239 .
Ge44 Ge49 2.6294 .
Ge44 Ge45 2.7280 .
Ge44 NC9 3.5087 .
Ge44 Ge47 3.8762 .
Ge44 C210 4.2345 .
Ge45 Ge47 2.6075 .
Ge45 Ge46 2.6404 .
Ge45 C402 3.8706 .
Ge45 Ge49 3.9317 .
Ge45 C210 3.9400 .
Ge46 Ge47 2.5408 .
Ge46 Ge49 2.5625 .
Ge46 C210 3.9071 .
Ge46 C411 4.0149 1_655
Ge46 Ge48 4.0830 .
Ge46 C415 4.1755 1_655
Ge47 Ge48 2.5667 .
Ge47 Ge49 3.0739 .
Ge48 Ge49 2.5533 .
Ge48 C502 3.8654 1_645
Ge48 C304 3.9257 1_655
Ge48 C707 3.9954 2_755
Ge48 C503 4.0924 1_645
K1 O11 2.7108 .
K1 O15 2.7889 .
K1 O12 2.8194 .
K1 O14 2.8269 .
K1 O13 2.8540 .
K1 O16 2.8996 .
K1 N12 3.0016 .
K1 N11 3.0029 .
K1 C102 3.5093 .
O11 C114 1.4015 .
O11 C108 1.4550 .
O12 C109 1.4110 .
O12 C103 1.4314 .
O13 C102 1.4065 .
O13 C113 1.4269 .
O14 C118 1.4382 .
O14 C105 1.4645 .
O15 C106 1.4144 .
O15 C111 1.4234 .
O16 C117 1.4224 .
O16 C107 1.4681 .
N11 C112 1.4450 .
N11 C104 1.4987 .
N11 C116 1.5044 .
N12 C101 1.4597 .
N12 C115 1.4741 .
N12 C110 1.4743 .
C101 C109 1.5219 .
C102 C114 1.4816 .
C103 C117 1.4515 .
C104 C106 1.5269 .
C105 C111 1.4952 .
C107 C116 1.4620 .
C107 Ge15 3.9837(17) 1_455
C107 Ge16 4.2116(19) 1_455
C108 C110 1.5097 .
C112 C113 1.5155 .
C112 Ge16 4.2515(18) 1_455
C115 C118 1.5120 .
K2 O23 2.7543 .
K2 O21 2.7623 .
K2 O24 2.7795 .
K2 O26 2.8072 .
K2 O22 2.8189 .
K2 O25 2.8242 .
K2 N21 2.9816 .
K2 N22 3.0322 .
O21 C209 1.4234 .
O21 C202 1.4311 .
O22 C213 1.4120 .
O22 C208 1.4435 .
O23 C210 1.4077 .
O23 C207 1.4487 .
O24 C206 1.4318 .
O24 C203 1.4409 .
O25 C215 1.4050 .
O25 C205 1.4267 .
O26 C212 1.4086 .
O26 C217 1.4140 .
N21 C214 1.4570 .
N21 C204 1.4624 .
N21 C216 1.5066 .
N22 C218 1.4652 .
N22 C201 1.4667 .
N22 C211 1.4742 .
C201 C207 1.4701 .
C202 C215 1.4928 .
C203 C213 1.4642 .
C203 Ge22 4.0562(19) 1_655
C203 Ge18 4.2526(17) 1_655
C204 C212 1.5288 .
C205 C218 1.5383 .
C206 C216 1.4990 .
C206 Ge22 3.9768(19) 1_655
C208 C211 1.4806 .
C209 C214 1.5108 .
C210 C217 1.4640 .
C213 Ge18 3.8504(17) 1_655
K3 O33 2.7595 .
K3 O32 2.7860 .
K3 O34 2.7992 .
K3 O35 2.8311 .
K3 N321 2.9314 .
K3 O31 2.9846 .
K3 N31 3.0152 .
K3 O36 3.1004 .
K3 C314 3.2189 .
K3 C315 3.2225 .
K3 C310 3.5350 .
O31 C315 1.1850 .
O31 C301 1.3807 .
O32 C311 1.2927 .
O32 C307 1.3811 .
O33 C303 1.3601 .
O33 C302 1.4225 .
O34 C310 1.2449 .
O34 C306 1.3799 .
O35 C317 1.2693 .
O35 C316 1.3415 .
O36 C314 1.1492 .
O36 C312 1.4983 .
N31 C308 1.3632 .
N31 C318 1.4520 .
N31 C313 1.5675 .
N32 N321 1.2742 .
N32 C309 1.3769 .
N321 C304 1.5122 .
N321 C305 1.6263 .
C301 C314 1.3825 .
C301 Ge38 3.6617 1_455
C302 C310 1.4156 .
C303 C313 1.2242 .
C304 C315 1.3425 .
C304 Ge48 3.9257 1_455
C304 Ge49 4.0378 1_455
C304 Ge47 4.1491 1_455
C305 C317 1.3921 .
C306 C309 1.5126 .
C307 C316 1.2668 .
C307 Ge26 3.874(2) 1_545
C307 Ge25 3.989(2) 1_545
C308 C312 1.6001 .
C308 C313 2.0245 .
C311 C318 1.3798 .
C311 Ge14 3.7361(19) 1_545
C312 Ge11 4.152(2) 1_545
C315 Ge47 4.2324 1_455
C318 Ge14 3.853(2) 1_545
C318 Ge11 4.182(2) 1_545
K4 O43 2.8014 .
K4 O41 2.8069 .
K4 O42 2.8186 .
K4 O45 2.8617 .
K4 O46 2.8623 .
K4 O44 2.8769 .
K4 N42 2.9422 .
K4 N41 2.9425 .
O41 C405 1.4205 .
O41 C413 1.4496 .
O42 C417 1.4122 .
O42 C402 1.4256 .
O43 C409 1.4013 .
O43 C407 1.4676 .
O44 C401 1.4075 .
O44 C412 1.4259 .
O45 C406 1.4059 .
O45 C415 1.4217 .
O46 C416 1.4132 .
O46 C404 1.4153 .
N41 C418 1.3889 .
N41 C410 1.5037 .
N41 C403 1.5041 .
N42 C411 1.4661 .
N42 C408 1.4873 .
N42 C414 1.5011 .
C401 C407 1.4879 .
C402 C404 1.4964 .
C403 C413 1.4695 .
C405 C406 1.5140 .
C408 C409 1.4831 .
C408 Ge34 3.8580 1_455
C409 Ge34 3.9804 1_455
C409 Ge38 4.1264 1_455
C410 C416 1.4954 .
C411 C415 1.5136 .
C411 Ge46 4.0149 1_455
C412 C418 1.5221 .
C414 C417 1.5038 .
C415 Ge46 4.1755 1_455
K5 O561 2.7286 .
K5 O52 2.7348 .
K5 O511 2.7734 .
K5 O54 2.8621 .
K5 N52 2.9340 .
K5 O51 2.9353 .
K5 O56 2.9669 .
K5 N51 2.9791 .
K5 N521 3.0489 .
K5 O53 3.0492 .
K5 O55 3.1143 .
K5 C508 3.1635 .
O51 C5A3 1.4277 .
O51 C506 1.6084 .
O51 O511 1.6198 .
O51 C513 1.8647 .
O52 C5A1 1.3003 .
O52 C505 1.3296 .
O52 C511 1.6328 .
O53 C508 1.0837 .
O53 C501 1.4335 .
O54 C504 1.2108 .
O54 C512 1.3548 .
O55 C515 1.1174 .
O55 C517 1.4199 .
O56 C516 1.3214 .
O56 C502 1.3349 .
O56 O561 1.4384 .
O561 C502 1.1492 .
O561 N52 1.6601 .
N51 C518 1.3133 .
N51 C514 1.3947 .
N51 C509 1.6614 .
N52 C507 1.3731 .
N52 C503 1.3921 .
N52 C510 1.4383 .
N52 N521 1.5620 .
N521 C5A0 1.4269 .
C501 C515 1.3264 .
C502 C503 1.7453 .
C502 Ge48 3.8654 1_465
C503 Ge36 4.0072 1_465
C503 Ge48 4.0924 1_465
C503 Ge37 4.1211 1_465
C504 C516 1.2949 .
C505 C506 1.4239 .
C505 C5A1 1.9417 .
C507 C517 1.6276 .
C507 Ge36 4.1277 1_465
C508 C509 1.4281 .
C509 Ge14 3.861(2) 1_455
C509 Ge16 3.9916(18) 1_455
C510 C513 1.5397 .
C5A0 C5A3 1.5822 .
C511 C518 1.5471 .
C5A1 C5A8 1.5112 .
C512 C514 1.3801 .
C512 Ge26 3.7019(18) 1_455
C514 C5A8 2.0183 .
C514 Ge26 3.7408(19) 1_455
C517 Ge36 4.1574 1_465
K6 O62 2.7094 .
K6 O64 2.7953 .
K6 O61 2.8273 .
K6 O65 2.8384 .
K6 O66 2.8416 .
K6 O63 2.9149 .
K6 N61 2.9966 .
K6 N62 3.0104 .
K6 C612 3.5238 .
O61 C618 1.4137 .
O61 C616 1.4630 .
O62 C606 1.4395 .
O62 C601 1.4487 .
O63 C615 1.4236 .
O63 C610 1.4394 .
O64 C609 1.4283 .
O64 C617 1.4292 .
O65 C612 1.3839 .
O65 C607 1.4270 .
O66 C614 1.3796 .
O66 C608 1.3869 .
N61 C605 1.4883 .
N61 C604 1.4910 .
N61 C613 1.5018 .
N62 C602 1.4401 .
N62 C603 1.4783 .
N62 C611 1.4791 .
C601 C602 1.5144 .
C603 C618 1.5344 .
C604 C607 1.5032 .
C604 Ge38 4.0901 1_455
C605 C615 1.4856 .
C606 C612 1.4932 .
C608 C611 1.5340 .
C609 C613 1.5189 .
C610 C614 1.4869 .
C615 Ge35 4.0209 1_455
C615 Ge38 4.0825 1_455
C616 C617 1.4777 .
K7 O73 2.7513 .
K7 O71 2.7951 .
K7 O74 2.8090 .
K7 O75 2.8612 .
K7 O76 2.8796 .
K7 O72 2.8944 .
K7 N71 3.0267 .
K7 N72 3.0721 .
O71 C711 1.4048 .
O71 C708 1.4876 .
O72 C703 1.4532 .
O72 C715 1.4844 .
O73 C713 1.4260 .
O73 C709 1.4538 .
O74 C707 1.4323 .
O74 C718 1.4593 .
O74 Ge43 4.0807 2_755
O75 C706 1.3889 .
O75 C702 1.4314 .
O76 C716 1.3845 .
O76 C710 1.4799 .
N71 C717 1.4081 .
N71 C712 1.4138 .
N71 C714 1.4736 .
N72 C704 1.4471 .
N72 C705 1.4487 .
N72 C701 1.5113 .
C701 C707 1.5133 .
C702 C704 1.4845 .
C703 C718 1.4982 .
C703 Ge43 4.0581 2_755
C705 C716 1.4989 .
C706 C709 1.4784 .
C707 Ge48 3.9954 2_755
C708 C717 1.4838 .
C708 Ge24 4.141(2) 1_655
C709 Ge24 4.2502(18) 2_765
C710 C711 1.5096 .
C711 Ge21 4.030(2) 1_655
C711 Ge23 4.1677(18) 1_655
C712 C713 1.5190 .
C714 C715 1.4900 .
C718 Ge43 3.7636 2_755
C718 Ge42 4.1551 2_755
K8 O86 2.7557 .
K8 O85 2.8443 .
K8 O84 2.8621 .
K8 O81 2.8693 .
K8 O82 2.9016 .
K8 O83 2.9028 .
K8 N81 2.9801 .
K8 N82 3.0408 .
O81 C810 1.3961 .
O81 C813 1.4196 .
O82 C803 1.4462 .
O82 C806 1.4587 .
O82 Ge23 4.1354(19) 1_655
O83 C811 1.4289 .
O83 C801 1.4349 .
O84 C804 1.4179 .
O84 C807 1.4306 .
O85 C815 1.4258 .
O85 C816 1.4686 .
O86 C818 1.4396 .
O86 C805 1.4430 .
N81 C809 1.4552 .
N81 C802 1.4620 .
N81 C812 1.4831 .
N82 C808 1.4581 .
N82 C817 1.4850 .
N82 C814 1.5024 .
C801 C803 1.4608 .
C801 Ge23 4.126(2) 1_655
C801 Ge28 4.1356(19) 1_655
C802 C805 1.4876 .
C803 Ge23 3.7699(18) 1_655
C804 C814 1.4765 .
C804 Ge41 3.8970 2_755
C806 C808 1.4898 .
C807 C818 1.4937 .
C809 C811 1.5209 .
C810 C817 1.4846 .
C812 C815 1.5169 .
C813 C816 1.4665 .
C814 Ge41 4.2663 2_755
C817 Ge43 3.8943 2_755
NC1 CN1 1.4909 .
NC1 Ge15 3.9047(18) 2_656
NC1 Ge11 4.0303(19) 2_656
NC2 CN2 1.4574 .
NC2 Ge15 3.8386(18) 2_656
NC2 Ge11 4.169(2) 2_656
CN1 CN2 1.4564 .
CN2 Ge11 4.096(2) 2_656
NC3 CN3 1.4968 .
NC4 CN4 1.4524 .
CN3 CN4 1.4602 .
CN5 CN6 1.3759 .
CN5 NC5 1.6769 .
CN6 NC6 1.4469 .
CN7 CN8 1.4264 .
CN7 NC7 1.4370 .
CN8 NC8 1.7654 .
NC9 CN9 10.7511 .
NC10 CN10 11.8554 .
CN10 CN9 14.2233 .
